data_7052519
_publ_section_title
;
 Crystal engineering of neutral N-arylpyrimidinones and their HCl and HNO3
 adducts with a C--H&#x22EF;O supramolecular synthon. Implications for
 non-linear optics
;
_journal_issue 12
_journal_name_full 'New Journal of Chemistry'
_journal_page_first 1520
_journal_paper_doi 10.1039/b104646m
_journal_volume 25
_journal_year 2001
_chemical_compound_source 'Local laboratory'
_chemical_formula_moiety 'C12 H13 Cl N2 O '
_chemical_formula_sum 'C12 H13 Cl N2 O'
_chemical_formula_weight 236.70
_space_group_IT_number 31
_symmetry_cell_setting orthorhombic
_symmetry_Int_Tables_number 31
_symmetry_space_group_name_Hall 'P 2ac -2'
_symmetry_space_group_name_H-M 'P m n 21'
_audit_creation_date 2000-03-24
_audit_creation_method 'by teXsan for Windows v1.06'
_audit_update_record
;
?
;
_cell_angle_alpha 90
_cell_angle_beta 90
_cell_angle_gamma 90
_cell_formula_units_Z 2
_cell_length_a 6.801(1)
_cell_length_b 12.199(1)
_cell_length_c 7.327(1)
_cell_measurement_reflns_used 25
_cell_measurement_temperature 296.2
_cell_measurement_theta_max 14.0
_cell_measurement_theta_min 10.0
_cell_volume 607.89(13)
_computing_cell_refinement 'MSC/AFC Diffractometer Control'
_computing_data_collection 'MSC/AFC Diffractometer Control'
_computing_data_reduction 'teXsan for Windows (MSC, 1997)'
_computing_publication_material 'teXsan for Windows (MSC, 1997)'
_computing_structure_refinement 'teXsan for Windows (MSC, 1997)'
_computing_structure_solution
;
SIR92 (Altomare, et. al. 1993)
;
_diffrn_ambient_temperature 296.2
_diffrn_measurement_device CAD4
_diffrn_measurement_method \w-2\q
_diffrn_orient_matrix_UB_11 0.00890
_diffrn_orient_matrix_UB_12 -0.07677
_diffrn_orient_matrix_UB_13 0.04710
_diffrn_orient_matrix_UB_21 -0.14332
_diffrn_orient_matrix_UB_22 -0.01065
_diffrn_orient_matrix_UB_23 -0.02477
_diffrn_orient_matrix_UB_31 0.03157
_diffrn_orient_matrix_UB_32 -0.02669
_diffrn_orient_matrix_UB_33 -0.12568
_diffrn_radiation_detector 'scintillation counter'
_diffrn_radiation_monochromator graphite
_diffrn_radiation_source 'X-ray tube'
_diffrn_radiation_type 'Mo K\a'
_diffrn_radiation_wavelength 0.7107
_diffrn_reflns_av_R_equivalents 0.014
_diffrn_reflns_av_sigmaI/netI 0.020
_diffrn_reflns_limit_h_max 10
_diffrn_reflns_limit_h_min -10
_diffrn_reflns_limit_k_max 18
_diffrn_reflns_limit_k_min 0
_diffrn_reflns_limit_l_max 0
_diffrn_reflns_limit_l_min -11
_diffrn_reflns_number 2150
_diffrn_reflns_reduction_process 'Lp corrections applied'
_diffrn_reflns_theta_max 32.96
_diffrn_reflns_theta_min 3.34
_diffrn_standards_decay_% -0.32
_diffrn_standards_interval_count '7200 s'
_diffrn_standards_number 2
_exptl_absorpt_coefficient_mu 0.294
_exptl_absorpt_correction_type none
_exptl_crystal_colour colourless
_exptl_crystal_density_diffrn 1.293
_exptl_crystal_density_meas ?
_exptl_crystal_description NONE
_exptl_crystal_F_000 248.00
_exptl_crystal_size_max 0.80
_exptl_crystal_size_mid 0.48
_exptl_crystal_size_min 0.32
_refine_diff_density_max 0.48
_refine_diff_density_min -0.27
_refine_ls_extinction_method none
_refine_ls_goodness_of_fit_all 2.008
_refine_ls_goodness_of_fit_ref 2.010
_refine_ls_hydrogen_treatment noref
_refine_ls_matrix_type full
_refine_ls_number_constraints 0
_refine_ls_number_parameters 90
_refine_ls_number_reflns 1105
_refine_ls_number_restraints 0
_refine_ls_R_factor_all 0.0398
_refine_ls_R_factor_gt 0.0400
_refine_ls_shift/su_max 0.0000
_refine_ls_shift/su_mean 0.0001
_refine_ls_structure_factor_coef F
_refine_ls_weighting_details 'w = 1/[\s^2^(Fo) + 0.00040|Fo|^2^]'
_refine_ls_weighting_scheme sigma
_refine_ls_wR_factor_all 0.0520
_refine_ls_wR_factor_ref 0.0520
_reflns_number_gt 1105
_reflns_number_total 1654
_reflns_threshold_expression I>2.50\s(I)
_cod_data_source_file b104646m.txt
_cod_data_source_block '_1H.HCl____'
_cod_depositor_comments
;
 Changing the values of the '_geom_angle_atom_site_label_1',
 '_geom_angle_atom_site_label_2', '_geom_angle_atom_site_label_3' and
 '_geom_bond_atom_site_label_1' data items to match those of the
 '_atom_site_label' data item in order to relate data from different loops.

 Antanas Vaitkus,
 2017-03-04

The following automatic conversions were performed:
data name '_geom_bond_atom_site_label_D' replaced with
'_geom_hbond_atom_site_label_D' as specified in the replacement file
'/home/antanas/src/cod-tools/trunk/data/replacement-values/replacement_tags.lst'.

data
name '_geom_bond_atom_site_label_H' replaced with
'_geom_hbond_atom_site_label_H' as specified in the replacement file
'/home/antanas/src/cod-tools/trunk/data/replacement-values/replacement_tags.lst'.

data
name '_geom_contact_atom_site_label_a' replaced with
'_geom_hbond_atom_site_label_A' as specified in the replacement file
'/home/antanas/src/cod-tools/trunk/data/replacement-values/replacement_tags.lst'.

data
name '_geom_bond_distance_DH' replaced with '_geom_hbond_distance_DH'
as specified in the replacement file
'/home/antanas/src/cod-tools/trunk/data/replacement-values/replacement_tags.lst'.

data
name '_geom_contact_distance_HA' replaced with
'_geom_hbond_distance_HA' as specified in the replacement file
'/home/antanas/src/cod-tools/trunk/data/replacement-values/replacement_tags.lst'.

data
name '_geom_contact_distance_DA' replaced with
'_geom_hbond_distance_DA' as specified in the replacement file
'/home/antanas/src/cod-tools/trunk/data/replacement-values/replacement_tags.lst'.

data
name '_geom_angle_DHA' replaced with '_geom_hbond_angle_DHA' as
specified in the replacement file
'/home/antanas/src/cod-tools/trunk/data/replacement-values/replacement_tags.lst'.

data
name '_geom_contact_site_symmetry_A' replaced with
'_geom_hbond_site_symmetry_A' as specified in the replacement file
'/home/antanas/src/cod-tools/trunk/data/replacement-values/replacement_tags.lst'.

Automatic conversion script
Id: cif_correct_tags 5005 2017-03-03 11:38:54Z antanas 
;
_cod_original_cell_volume 607.9(1)
_cod_original_sg_symbol_H-M 'P m n 21   '
_cod_original_formula_sum 'C12 H13 Cl N2 O '
_cod_database_code 7052519

loop_
_symmetry_equiv_pos_as_xyz
'   +x,   +y,   +z'
'   -x,   +y,   +z'
'1/2-x,   -y,1/2+z'
'1/2+x,   -y,1/2+z'

loop_
_atom_site_label
_atom_site_fract_x
_atom_site_fract_y
_atom_site_fract_z
_atom_site_U_iso_or_equiv
_atom_site_occupancy
_atom_site_refinement_flags
_atom_site_adp_type
_atom_site_calc_flag
_atom_site_calc_attached_atom
Cl1 1.5000 0.32686(4) 0.6755 0.05670(13) 1.0 ST Uani d ?
O1 1.0000 0.36470(13) 1.1147(2) 0.0649(5) 1.0 ST Uani d ?
N1 1.0000 0.30690(10) 0.8170(2) 0.0366(3) 1.0 ST Uani d ?
N2 1.0000 0.49290(11) 0.8903(2) 0.0426(3) 1.0 ST Uani d ?
C1 1.0000 0.38697(13) 0.9533(3) 0.0423(4) 1.0 ST Uani d ?
C2 1.0000 0.52114(13) 0.7146(3) 0.0384(4) 1.0 ST Uani d ?
C3 1.0000 0.44011(12) 0.5833(3) 0.0386(4) 1.0 ST Uani d ?
C4 1.0000 0.33148(11) 0.6369(2) 0.0360(4) 1.0 ST Uani d ?
C5 1.0000 0.2414(2) 0.5025(3) 0.0522(5) 1.0 ST Uani d ?
C6 1.0000 0.64167(13) 0.6746(4) 0.0547(5) 1.0 ST Uani d ?
C7 1.0000 0.19420(12) 0.8818(3) 0.0410(4) 1.0 ST Uani d ?
C8 1.1767(2) 0.14426(10) 0.9164(3) 0.0635(4) 1.000 . Uani d ?
C9 1.1736(3) 0.03725(13) 0.9833(4) 0.0838(7) 1.000 . Uani d ?
C10 1.0000 -0.0173(2) 1.0129(6) 0.0770(8) 1.0 ST Uani d ?
H1 1.0000 0.5527 0.9500 0.057 1.0 S Uiso d ?
H2 1.1203 0.6729 0.7153 0.057 1.000 . Uiso c ?
H3 1.0000 0.6530 0.5473 0.057 1.0 S Uiso d ?
H4 1.0000 0.4588 0.4572 0.057 1.0 S Uiso d ?
H5 1.0000 0.2714 0.3826 0.057 1.0 S Uiso d ?
H6 1.1140 0.1977 0.5189 0.057 1.000 . Uiso c ?
H7 1.2977 0.1812 0.8957 0.057 1.000 . Uiso c ?
H8 1.2941 0.0011 1.0085 0.057 1.000 . Uiso c ?
H9 1.0000 -0.0904 1.0585 0.057 1.0 S Uiso d ?

loop_
_atom_site_aniso_label
_atom_site_aniso_U_11
_atom_site_aniso_U_22
_atom_site_aniso_U_33
_atom_site_aniso_U_12
_atom_site_aniso_U_13
_atom_site_aniso_U_23
Cl1 0.0579(2) 0.0579(3) 0.0543(3) 0.0000 0.0000 0.0220(2)
O1 0.114(1) 0.0504(7) 0.0303(6) 0.0000 0.0000 0.0074(6)
N1 0.0485(7) 0.0302(5) 0.0313(7) 0.0000 0.0000 0.0061(5)
N2 0.0606(8) 0.0333(5) 0.0340(6) 0.0000 0.0000 0.0002(5)
C1 0.0603(9) 0.0354(7) 0.0311(7) 0.0000 0.0000 0.0035(6)
C2 0.0439(7) 0.0342(7) 0.0370(8) 0.0000 0.0000 0.0060(6)
C3 0.0505(8) 0.0342(6) 0.0311(8) 0.0000 0.0000 0.0068(5)
C4 0.0458(7) 0.0330(6) 0.0292(8) 0.0000 0.0000 0.0037(5)
C5 0.0811(12) 0.0393(8) 0.0363(8) 0.0000 0.0000 0.0003(7)
C6 0.0764(11) 0.0337(6) 0.0540(11) 0.0000 0.0000 0.0100(9)
C7 0.0537(9) 0.0311(6) 0.0381(8) 0.0000 0.0000 0.0067(6)
C8 0.0602(7) 0.0445(6) 0.0857(13) 0.0080(6) 0.0073(8) 0.0226(8)
C9 0.0795(11) 0.0518(8) 0.120(2) 0.0188(7) 0.0037(12) 0.0354(11)
C10 0.096(2) 0.0406(9) 0.095(2) 0.0000 0.0000 0.0289(12)

loop_
_atom_type_symbol
_atom_type_oxidation_number
_atom_type_number_in_cell
_atom_type_scat_dispersion_real
_atom_type_scat_dispersion_imag
_atom_type_scat_source
C 0 24 0.002 0.002
;International Tables for Crystallography
(1992, Vol. C, Table 6.1.1.2)
;
H 0 26 0.000 0.000
;International Tables for Crystallography
(1992, Vol. C, Table 6.1.1.2)
;
N 0 4 0.004 0.003
;International Tables for Crystallography
(1992, Vol. C, Table 6.1.1.2)
;
O 0 2 0.008 0.006
;International Tables for Crystallography
(1992, Vol. C, Table 6.1.1.2)
;
Cl 0 2 0.132 0.159
;International Tables for Crystallography
(1992, Vol. C, Tables 4.2.6.8 and 6.1.1.1)
;

loop_
_geom_angle_atom_site_label_1
_geom_angle_atom_site_label_2
_geom_angle_atom_site_label_3
_geom_angle
_geom_angle_site_symmetry_1
_geom_angle_site_symmetry_2
_geom_angle_site_symmetry_3
_geom_angle_publ_flag
O1 Cl1 N1 95.89(3) 3_764 3_764 3_764 ?
O1 Cl1 N1 95.90(3) 3_764 3_764 3_764 ?
O1 Cl1 N2 36.86(5) 3_764 3_764 3_764 ?
O1 Cl1 C1 18.29(5) 3_764 3_764 3_764 ?
O1 Cl1 C2 54.54(5) 3_764 3_764 3_764 ?
O1 Cl1 C3 67.06(3) 3_764 3_764 3_764 ?
O1 Cl1 C3 67.06(3) 3_764 3_764 3_764 ?
O1 Cl1 C4 88.50(4) 3_764 3_764 3_764 ?
O1 Cl1 C4 88.50(4) 3_764 3_764 3_764 ?
O1 Cl1 C5 103.59(5) 3_764 3_764 3_764 ?
O1 Cl1 C5 103.59(5) 3_764 3_764 3_764 ?
O1 Cl1 C6 77.24(5) 3_764 3_764 3_764 ?
O1 Cl1 C6 90.74(5) 3_764 3_764 3_764 ?
O1 Cl1 C8 132.43(4) 3_764 3_764 3_764 ?
O1 Cl1 C8 132.43(4) 3_764 3_764 3_764 ?
O1 Cl1 C10 155.62(9) 3_764 3_764 3_764 ?
O1 Cl1 H1 44.4(16) 3_764 3_764 3_764 no
O1 Cl1 H2 85.2(4) 3_764 3_764 3_764 no
O1 Cl1 H2 85.2(4) 3_764 3_764 3_764 no
O1 Cl1 H3 92.6(10) 3_764 3_764 3_764 no
O1 Cl1 H4 44.9(7) 3_764 3_764 3_764 no
O1 Cl1 H6 115.7(6) 3_764 3_764 3_764 no
O1 Cl1 H6 115.7(6) 3_764 3_764 3_764 no
O1 Cl1 H7 135.7(5) 3_764 3_764 3_764 no
O1 Cl1 H7 135.7(5) 3_764 3_764 3_764 no
O1 Cl1 H9 152.7(10) 3_764 3_764 3_764 no
N1 Cl1 N1 145.26(6) . . . ?
N1 Cl1 N2 104.50(3) . . . ?
N1 Cl1 C1 100.69(3) . . . ?
N1 Cl1 C2 106.74(3) . . . ?
N1 Cl1 C3 37.72(4) . . . ?
N1 Cl1 C3 161.34(5) . . . ?
N1 Cl1 C4 22.23(4) . . . ?
N1 Cl1 C4 167.49(5) . . . ?
N1 Cl1 C5 38.64(5) . . . ?
N1 Cl1 C5 159.70(5) . . . ?
N1 Cl1 C6 107.23(3) . . . ?
N1 Cl1 C6 73.64(3) . . . ?
N1 Cl1 C8 39.77(4) . . . ?
N1 Cl1 C8 113.45(5) . . . ?
N1 Cl1 C10 91.27(4) . . . ?
N1 Cl1 H1 105.6(2) . . . no
N1 Cl1 H2 120.1(6) . . . no
N1 Cl1 H2 93.4(6) . . . no
N1 Cl1 H3 73.46(10) . . . no
N1 Cl1 H4 82.8(2) . . . no
N1 Cl1 H6 45.6(7) . . . no
N1 Cl1 H6 146.9(5) . . . no
N1 Cl1 H7 47.5(6) . . . no
N1 Cl1 H7 104.2(7) . . . no
N1 Cl1 H9 92.1(3) . . . no
N1 Cl1 N2 104.50(3) 1_655 1_655 1_655 ?
N1 Cl1 C1 100.69(3) 1_655 1_655 1_655 ?
N1 Cl1 C2 106.73(3) 1_655 1_655 1_655 ?
N1 Cl1 C3 161.34(5) 1_655 1_655 1_655 ?
N1 Cl1 C3 37.72(4) 1_655 1_655 1_655 ?
N1 Cl1 C4 167.49(5) 1_655 1_655 1_655 ?
N1 Cl1 C4 22.23(4) 1_655 1_655 1_655 ?
N1 Cl1 C5 159.69(5) 1_655 1_655 1_655 ?
N1 Cl1 C5 38.64(5) 1_655 1_655 1_655 ?
N1 Cl1 C6 107.22(3) 1_655 1_655 1_655 ?
N1 Cl1 C6 73.65(3) 1_655 1_655 1_655 ?
N1 Cl1 C8 113.45(5) 1_655 1_655 1_655 ?
N1 Cl1 C8 39.77(4) 1_655 1_655 1_655 ?
N1 Cl1 C10 91.27(4) 1_655 1_655 1_655 ?
N1 Cl1 H1 105.6(2) 1_655 1_655 1_655 no
N1 Cl1 H2 93.4(6) 1_655 1_655 1_655 no
N1 Cl1 H2 120.1(6) 1_655 1_655 1_655 no
N1 Cl1 H3 73.47(10) 1_655 1_655 1_655 no
N1 Cl1 H4 82.8(2) 1_655 1_655 1_655 no
N1 Cl1 H6 146.9(5) 1_655 1_655 1_655 no
N1 Cl1 H6 45.6(7) 1_655 1_655 1_655 no
N1 Cl1 H7 104.2(7) 1_655 1_655 1_655 no
N1 Cl1 H7 47.5(6) 1_655 1_655 1_655 no
N1 Cl1 H9 92.1(3) 1_655 1_655 1_655 no
N2 Cl1 C1 18.57(5) 3_764 3_764 3_764 ?
N2 Cl1 C2 17.67(5) 3_764 3_764 3_764 ?
N2 Cl1 C3 66.83(3) 3_764 3_764 3_764 ?
N2 Cl1 C3 66.82(3) 3_764 3_764 3_764 ?
N2 Cl1 C4 86.03(4) 3_764 3_764 3_764 ?
N2 Cl1 C4 86.02(4) 3_764 3_764 3_764 ?
N2 Cl1 C5 88.20(5) 3_764 3_764 3_764 ?
N2 Cl1 C5 88.20(5) 3_764 3_764 3_764 ?
N2 Cl1 C6 40.37(5) 3_764 3_764 3_764 ?
N2 Cl1 C6 127.60(6) 3_764 3_764 3_764 ?
N2 Cl1 C8 142.01(4) 3_764 3_764 3_764 ?
N2 Cl1 C8 142.00(4) 3_764 3_764 3_764 ?
N2 Cl1 C10 118.76(10) 3_764 3_764 3_764 ?
N2 Cl1 H1 7.5(16) 3_764 3_764 3_764 no
N2 Cl1 H2 49.5(4) 3_764 3_764 3_764 no
N2 Cl1 H2 49.5(4) 3_764 3_764 3_764 no
N2 Cl1 H3 129.4(10) 3_764 3_764 3_764 no
N2 Cl1 H4 81.8(7) 3_764 3_764 3_764 no
N2 Cl1 H6 96.0(7) 3_764 3_764 3_764 no
N2 Cl1 H6 96.0(7) 3_764 3_764 3_764 no
N2 Cl1 H7 151.2(7) 3_764 3_764 3_764 no
N2 Cl1 H7 151.2(7) 3_764 3_764 3_764 no
N2 Cl1 H9 115.9(10) 3_764 3_764 3_764 no
C1 Cl1 C2 36.24(5) 3_764 3_764 3_764 ?
C1 Cl1 C3 65.62(3) 3_764 3_764 3_764 ?
C1 Cl1 C3 65.62(3) 3_764 3_764 3_764 ?
C1 Cl1 C4 87.13(4) 3_764 3_764 3_764 ?
C1 Cl1 C4 87.12(4) 3_764 3_764 3_764 ?
C1 Cl1 C5 96.22(5) 3_764 3_764 3_764 ?
C1 Cl1 C5 96.22(5) 3_764 3_764 3_764 ?
C1 Cl1 C6 58.94(5) 3_764 3_764 3_764 ?
C1 Cl1 C6 109.03(5) 3_764 3_764 3_764 ?
C1 Cl1 C8 140.40(3) 3_764 3_764 3_764 ?
C1 Cl1 C8 140.40(3) 3_764 3_764 3_764 ?
C1 Cl1 C10 137.33(10) 3_764 3_764 3_764 ?
C1 Cl1 H1 26.1(16) 3_764 3_764 3_764 no
C1 Cl1 H2 67.4(4) 3_764 3_764 3_764 no
C1 Cl1 H2 67.4(4) 3_764 3_764 3_764 no
C1 Cl1 H3 110.9(10) 3_764 3_764 3_764 no
C1 Cl1 H4 63.2(7) 3_764 3_764 3_764 no
C1 Cl1 H6 106.5(6) 3_764 3_764 3_764 no
C1 Cl1 H6 106.5(6) 3_764 3_764 3_764 no
C1 Cl1 H7 146.9(5) 3_764 3_764 3_764 no
C1 Cl1 H7 147.0(5) 3_764 3_764 3_764 no
C1 Cl1 H9 134.4(10) 3_764 3_764 3_764 no
C2 Cl1 C3 70.30(4) 3_764 3_764 3_764 ?
C2 Cl1 C3 70.30(4) 3_764 3_764 3_764 ?
C2 Cl1 C4 85.37(4) 3_764 3_764 3_764 ?
C2 Cl1 C4 85.36(4) 3_764 3_764 3_764 ?
C2 Cl1 C5 80.70(5) 3_764 3_764 3_764 ?
C2 Cl1 C5 80.70(5) 3_764 3_764 3_764 ?
C2 Cl1 C6 22.70(5) 3_764 3_764 3_764 ?
C2 Cl1 C6 145.28(5) 3_764 3_764 3_764 ?
C2 Cl1 C8 136.76(5) 3_764 3_764 3_764 ?
C2 Cl1 C8 136.76(5) 3_764 3_764 3_764 ?
C2 Cl1 C10 101.08(9) 3_764 3_764 3_764 ?
C2 Cl1 H1 10.2(16) 3_764 3_764 3_764 no
C2 Cl1 H2 33.0(4) 3_764 3_764 3_764 no
C2 Cl1 H2 33.0(4) 3_764 3_764 3_764 no
C2 Cl1 H3 147.1(10) 3_764 3_764 3_764 no
C2 Cl1 H4 99.4(7) 3_764 3_764 3_764 no
C2 Cl1 H6 85.5(8) 3_764 3_764 3_764 no
C2 Cl1 H6 85.5(8) 3_764 3_764 3_764 no
C2 Cl1 H7 145.8(7) 3_764 3_764 3_764 no
C2 Cl1 H7 145.8(7) 3_764 3_764 3_764 no
C2 Cl1 H9 98.2(10) 3_764 3_764 3_764 no
C3 Cl1 C3 131.23(6) . . . ?
C3 Cl1 C4 21.77(4) . . . ?
C3 Cl1 C4 152.41(5) . . . ?
C3 Cl1 C5 38.89(5) . . . ?
C3 Cl1 C5 149.54(6) . . . ?
C3 Cl1 C6 77.36(4) . . . ?
C3 Cl1 C6 98.11(4) . . . ?
C3 Cl1 C8 76.27(5) . . . ?
C3 Cl1 C8 151.16(5) . . . ?
C3 Cl1 C10 107.39(5) . . . ?
C3 Cl1 H1 68.0(3) . . . no
C3 Cl1 H2 92.7(5) . . . no
C3 Cl1 H2 67.9(6) . . . no
C3 Cl1 H3 98.8(4) . . . no
C3 Cl1 H4 79.6(3) . . . no
C3 Cl1 H6 51.7(5) . . . no
C3 Cl1 H6 147.9(8) . . . no
C3 Cl1 H7 84.8(6) . . . no
C3 Cl1 H7 141.9(7) . . . no
C3 Cl1 H9 106.5(3) . . . no
C3 Cl1 C4 152.41(5) 1_655 1_655 1_655 ?
C3 Cl1 C4 21.77(4) 1_655 1_655 1_655 ?
C3 Cl1 C5 149.54(6) 1_655 1_655 1_655 ?
C3 Cl1 C5 38.89(5) 1_655 1_655 1_655 ?
C3 Cl1 C6 77.35(4) 1_655 1_655 1_655 ?
C3 Cl1 C6 98.12(4) 1_655 1_655 1_655 ?
C3 Cl1 C8 151.16(5) 1_655 1_655 1_655 ?
C3 Cl1 C8 76.27(5) 1_655 1_655 1_655 ?
C3 Cl1 C10 107.38(5) 1_655 1_655 1_655 ?
C3 Cl1 H1 68.0(3) 1_655 1_655 1_655 no
C3 Cl1 H2 67.9(6) 1_655 1_655 1_655 no
C3 Cl1 H2 92.6(5) 1_655 1_655 1_655 no
C3 Cl1 H3 98.8(4) 1_655 1_655 1_655 no
C3 Cl1 H4 79.6(3) 1_655 1_655 1_655 no
C3 Cl1 H6 147.9(8) 1_655 1_655 1_655 no
C3 Cl1 H6 51.7(5) 1_655 1_655 1_655 no
C3 Cl1 H7 141.9(7) 1_655 1_655 1_655 no
C3 Cl1 H7 84.8(6) 1_655 1_655 1_655 no
C3 Cl1 H9 106.5(3) 1_655 1_655 1_655 no
C4 Cl1 C4 170.27(7) . . . ?
C4 Cl1 C5 22.98(5) . . . ?
C4 Cl1 C5 150.92(6) . . . ?
C4 Cl1 C6 85.16(4) . . . ?
C4 Cl1 C6 94.64(4) . . . ?
C4 Cl1 C8 56.08(5) . . . ?
C4 Cl1 C8 131.30(5) . . . ?
C4 Cl1 C10 89.46(4) . . . ?
C4 Cl1 H1 85.70(7) . . . no
C4 Cl1 H2 98.7(6) . . . no
C4 Cl1 H2 71.9(6) . . . no
C4 Cl1 H3 94.68(5) . . . no
C4 Cl1 H4 92.20(6) . . . no
C4 Cl1 H6 34.6(6) . . . no
C4 Cl1 H6 141.3(6) . . . no
C4 Cl1 H7 65.1(7) . . . no
C4 Cl1 H7 122.7(6) . . . no
C4 Cl1 H9 89.22(9) . . . no
C4 Cl1 C5 150.92(6) 1_655 1_655 1_655 ?
C4 Cl1 C5 22.98(5) 1_655 1_655 1_655 ?
C4 Cl1 C6 85.15(4) 1_655 1_655 1_655 ?
C4 Cl1 C6 94.65(4) 1_655 1_655 1_655 ?
C4 Cl1 C8 131.30(5) 1_655 1_655 1_655 ?
C4 Cl1 C8 56.09(5) 1_655 1_655 1_655 ?
C4 Cl1 C10 89.46(4) 1_655 1_655 1_655 ?
C4 Cl1 H1 85.69(7) 1_655 1_655 1_655 no
C4 Cl1 H2 71.9(6) 1_655 1_655 1_655 no
C4 Cl1 H2 98.7(6) 1_655 1_655 1_655 no
C4 Cl1 H3 94.69(5) 1_655 1_655 1_655 no
C4 Cl1 H4 92.21(6) 1_655 1_655 1_655 no
C4 Cl1 H6 141.3(6) 1_655 1_655 1_655 no
C4 Cl1 H6 34.6(6) 1_655 1_655 1_655 no
C4 Cl1 H7 122.7(6) 1_655 1_655 1_655 no
C4 Cl1 H7 65.1(7) 1_655 1_655 1_655 no
C4 Cl1 H9 89.21(9) 1_655 1_655 1_655 no
C5 Cl1 C5 128.45(8) . . . ?
C5 Cl1 C6 72.26(5) . . . ?
C5 Cl1 C6 111.26(5) . . . ?
C5 Cl1 C8 56.11(6) . . . ?
C5 Cl1 C8 122.90(6) . . . ?
C5 Cl1 C10 68.59(5) . . . ?
C5 Cl1 H1 85.0(7) . . . no
C5 Cl1 H2 82.8(6) . . . no
C5 Cl1 H2 57.1(5) . . . no
C5 Cl1 H3 110.8(3) . . . no
C5 Cl1 H4 115.13(8) . . . no
C5 Cl1 H6 12.8(5) . . . no
C5 Cl1 H6 118.4(6) . . . no
C5 Cl1 H7 65.3(7) . . . no
C5 Cl1 H7 116.8(6) . . . no
C5 Cl1 H9 67.9(2) . . . no
C5 Cl1 C6 72.25(5) 1_655 1_655 1_655 ?
C5 Cl1 C6 111.27(5) 1_655 1_655 1_655 ?
C5 Cl1 C8 122.90(6) 1_655 1_655 1_655 ?
C5 Cl1 C8 56.11(6) 1_655 1_655 1_655 ?
C5 Cl1 C10 68.59(5) 1_655 1_655 1_655 ?
C5 Cl1 H1 85.0(7) 1_655 1_655 1_655 no
C5 Cl1 H2 57.1(5) 1_655 1_655 1_655 no
C5 Cl1 H2 82.8(6) 1_655 1_655 1_655 no
C5 Cl1 H3 110.8(3) 1_655 1_655 1_655 no
C5 Cl1 H4 115.14(8) 1_655 1_655 1_655 no
C5 Cl1 H6 118.4(6) 1_655 1_655 1_655 no
C5 Cl1 H6 12.8(5) 1_655 1_655 1_655 no
C5 Cl1 H7 116.8(6) 1_655 1_655 1_655 no
C5 Cl1 H7 65.3(7) 1_655 1_655 1_655 no
C5 Cl1 H9 67.9(2) 1_655 1_655 1_655 no
C6 Cl1 C6 167.98(7) 3_764 3_764 3_764 ?
C6 Cl1 C8 123.55(6) 3_764 3_764 3_764 ?
C6 Cl1 C8 123.55(6) 3_764 3_764 3_764 ?
C6 Cl1 C10 78.38(9) 3_764 3_764 3_764 ?
C6 Cl1 H1 32.9(16) 3_764 3_764 3_764 no
C6 Cl1 H2 15.5(5) 3_764 3_764 3_764 no
C6 Cl1 H2 15.5(5) 3_764 3_764 3_764 no
C6 Cl1 H3 169.8(10) 3_764 3_764 3_764 no
C6 Cl1 H4 122.1(7) 3_764 3_764 3_764 no
C6 Cl1 H6 72.6(8) 3_764 3_764 3_764 no
C6 Cl1 H6 72.6(8) 3_764 3_764 3_764 no
C6 Cl1 H7 130.6(7) 3_764 3_764 3_764 no
C6 Cl1 H7 130.6(7) 3_764 3_764 3_764 no
C6 Cl1 H9 75.5(10) 3_764 3_764 3_764 no
C6 Cl1 C8 65.00(6) 3_765 3_765 3_765 ?
C6 Cl1 C8 65.01(6) 3_765 3_765 3_765 ?
C6 Cl1 C10 113.64(9) 3_765 3_765 3_765 ?
C6 Cl1 H1 135.1(16) 3_765 3_765 3_765 no
C6 Cl1 H2 166.0(6) 3_765 3_765 3_765 no
C6 Cl1 H2 166.0(6) 3_765 3_765 3_765 no
C6 Cl1 H3 1.8(10) 3_765 3_765 3_765 no
C6 Cl1 H4 45.8(7) 3_765 3_765 3_765 no
C6 Cl1 H6 113.5(8) 3_765 3_765 3_765 no
C6 Cl1 H6 113.5(8) 3_765 3_765 3_765 no
C6 Cl1 H7 59.0(7) 3_765 3_765 3_765 no
C6 Cl1 H7 59.0(7) 3_765 3_765 3_765 no
C6 Cl1 H9 116.5(10) 3_765 3_765 3_765 no
C8 Cl1 C8 75.35(7) . . . ?
C8 Cl1 C10 63.66(7) . . . ?
C8 Cl1 H1 140.5(4) . . . no
C8 Cl1 H2 126.9(5) . . . no
C8 Cl1 H2 108.4(5) . . . no
C8 Cl1 H3 63.7(8) . . . no
C8 Cl1 H4 100.7(5) . . . no
C8 Cl1 H6 51.9(8) . . . no
C8 Cl1 H6 111.5(6) . . . no
C8 Cl1 H7 9.4(7) . . . no
C8 Cl1 H7 66.6(6) . . . no
C8 Cl1 H9 65.8(7) . . . no
C8 Cl1 C10 63.66(7) 2_855 2_855 2_855 ?
C8 Cl1 H1 140.5(4) 2_855 2_855 2_855 no
C8 Cl1 H2 108.4(5) 2_855 2_855 2_855 no
C8 Cl1 H2 126.8(5) 2_855 2_855 2_855 no
C8 Cl1 H3 63.7(8) 2_855 2_855 2_855 no
C8 Cl1 H4 100.7(5) 2_855 2_855 2_855 no
C8 Cl1 H6 111.5(6) 2_855 2_855 2_855 no
C8 Cl1 H6 51.9(8) 2_855 2_855 2_855 no
C8 Cl1 H7 66.6(6) 2_855 2_855 2_855 no
C8 Cl1 H7 9.4(7) 2_855 2_855 2_855 no
C8 Cl1 H9 65.8(7) 2_855 2_855 2_855 no
C10 Cl1 H1 111.2(16) 3_754 3_754 3_754 no
C10 Cl1 H2 71.1(4) 3_754 3_754 3_754 no
C10 Cl1 H2 71.1(4) 3_754 3_754 3_754 no
C10 Cl1 H3 111.8(10) 3_754 3_754 3_754 no
C10 Cl1 H4 159.5(7) 3_754 3_754 3_754 no
C10 Cl1 H6 55.8(5) 3_754 3_754 3_754 no
C10 Cl1 H6 55.8(5) 3_754 3_754 3_754 no
C10 Cl1 H7 63.7(6) 3_754 3_754 3_754 no
C10 Cl1 H7 63.7(6) 3_754 3_754 3_754 no
C10 Cl1 H9 2.9(10) 3_754 3_754 3_754 no
H1 Cl1 H2 42.4(15) 3_764 3_764 3_764 no
H1 Cl1 H2 42.4(15) 3_764 3_764 3_764 no
H1 Cl1 H3 136.9(21) 3_764 3_764 3_764 no
H1 Cl1 H4 89.3(19) 3_764 3_764 3_764 no
H1 Cl1 H6 91.5(12) 3_764 3_764 3_764 no
H1 Cl1 H6 91.5(12) 3_764 3_764 3_764 no
H1 Cl1 H7 149.9(8) 3_764 3_764 3_764 no
H1 Cl1 H7 149.9(8) 3_764 3_764 3_764 no
H1 Cl1 H9 108.3(18) 3_764 3_764 3_764 no
H2 Cl1 H2 26.8(11) 4_564 4_564 4_564 no
H2 Cl1 H3 166.4(6) 4_564 4_564 4_564 no
H2 Cl1 H4 128.6(8) 4_564 4_564 4_564 no
H2 Cl1 H6 80.3(9) 4_564 4_564 4_564 no
H2 Cl1 H6 57.1(9) 4_564 4_564 4_564 no
H2 Cl1 H7 131.5(8) 4_564 4_564 4_564 no
H2 Cl1 H7 116.0(9) 4_564 4_564 4_564 no
H2 Cl1 H9 68.3(10) 4_564 4_564 4_564 no
H2 Cl1 H3 166.4(6) 3_764 3_764 3_764 no
H2 Cl1 H4 128.6(8) 3_764 3_764 3_764 no
H2 Cl1 H6 57.2(9) 3_764 3_764 3_764 no
H2 Cl1 H6 80.3(9) 3_764 3_764 3_764 no
H2 Cl1 H7 116.0(9) 3_764 3_764 3_764 no
H2 Cl1 H7 131.5(8) 3_764 3_764 3_764 no
H2 Cl1 H9 68.3(10) 3_764 3_764 3_764 no
H3 Cl1 H4 47.6(12) 3_765 3_765 3_765 no
H3 Cl1 H6 112.7(10) 3_765 3_765 3_765 no
H3 Cl1 H6 112.7(10) 3_765 3_765 3_765 no
H3 Cl1 H7 57.5(10) 3_765 3_765 3_765 no
H3 Cl1 H7 57.5(10) 3_765 3_765 3_765 no
H3 Cl1 H9 114.7(14) 3_765 3_765 3_765 no
H4 Cl1 H6 126.4(6) 3_765 3_765 3_765 no
H4 Cl1 H6 126.4(6) 3_765 3_765 3_765 no
H4 Cl1 H7 98.6(9) 3_765 3_765 3_765 no
H4 Cl1 H7 98.6(9) 3_765 3_765 3_765 no
H4 Cl1 H9 162.4(11) 3_765 3_765 3_765 no
H6 Cl1 H6 107.2(12) . . . no
H6 Cl1 H7 60.4(10) . . . no
H6 Cl1 H7 106.4(8) . . . no
H6 Cl1 H9 55.2(6) . . . no
H6 Cl1 H7 106.4(8) 2_855 2_855 2_855 no
H6 Cl1 H7 60.4(10) 2_855 2_855 2_855 no
H6 Cl1 H9 55.2(6) 2_855 2_855 2_855 no
H7 Cl1 H7 57.6(13) . . . no
H7 Cl1 H9 66.2(10) . . . no
H7 Cl1 H9 66.2(10) 2_855 2_855 2_855 no
Cl1 O1 N1 114.67(8) 3_765 3_765 3_765 ?
Cl1 O1 N2 53.09(7) 3_765 3_765 3_765 ?
Cl1 O1 C1 83.7(2) 3_765 3_765 3_765 ?
Cl1 O1 C2 63.68(5) 3_765 3_765 3_765 ?
Cl1 O1 C2 66.96(5) 3_765 3_765 3_765 ?
Cl1 O1 C2 66.96(5) 3_765 3_765 3_765 ?
Cl1 O1 C3 68.18(6) 3_765 3_765 3_765 ?
Cl1 O1 C4 103.33(6) 3_765 3_765 3_765 ?
Cl1 O1 C4 89.29(6) 3_765 3_765 3_765 ?
Cl1 O1 C5 111.16(8) 3_765 3_765 3_765 ?
Cl1 O1 C6 90.38(6) 3_765 3_765 3_765 ?
Cl1 O1 C6 90.38(6) 3_765 3_765 3_765 ?
Cl1 O1 C7 147.38(8) 3_765 3_765 3_765 ?
Cl1 O1 C8 149.90(6) 3_765 3_765 3_765 ?
Cl1 O1 C8 149.90(6) 3_765 3_765 3_765 ?
Cl1 O1 H1 30.8(13) 3_765 3_765 3_765 no
Cl1 O1 H2 99.2(5) 3_765 3_765 3_765 no
Cl1 O1 H2 99.2(5) 3_765 3_765 3_765 no
Cl1 O1 H3 95.5(8) 3_765 3_765 3_765 no
Cl1 O1 H3 95.5(8) 3_765 3_765 3_765 no
Cl1 O1 H4 60.1(7) 3_765 3_765 3_765 no
Cl1 O1 H5 114.4(13) 3_765 3_765 3_765 no
Cl1 O1 H6 117.9(6) 3_765 3_765 3_765 no
Cl1 O1 H6 117.9(6) 3_765 3_765 3_765 no
Cl1 O1 H7 133.5(4) 3_765 3_765 3_765 no
Cl1 O1 H7 133.5(4) 3_765 3_765 3_765 no
N1 O1 N2 61.58(8) . . . ?
N1 O1 C1 30.95(13) . . . ?
N1 O1 C2 50.99(7) . . . ?
N1 O1 C2 107.43(5) . . . ?
N1 O1 C2 107.42(5) . . . ?
N1 O1 C3 177.15(10) . . . ?
N1 O1 C4 11.34(5) . . . ?
N1 O1 C4 156.04(10) . . . ?
N1 O1 C5 134.17(10) . . . ?
N1 O1 C6 96.58(7) . . . ?
N1 O1 C6 96.57(7) . . . ?
N1 O1 C7 32.71(7) . . . ?
N1 O1 C8 47.71(7) . . . ?
N1 O1 C8 47.71(7) . . . ?
N1 O1 H1 83.9(13) . . . no
N1 O1 H2 103.7(8) . . . no
N1 O1 H2 103.7(8) . . . no
N1 O1 H3 79.7(14) . . . no
N1 O1 H3 79.7(14) . . . no
N1 O1 H4 174.8(7) . . . no
N1 O1 H5 131.0(13) . . . no
N1 O1 H6 126.1(6) . . . no
N1 O1 H6 126.1(6) . . . no
N1 O1 H7 49.7(6) . . . no
N1 O1 H7 49.7(6) . . . no
N2 O1 C1 30.63(13) . . . ?
N2 O1 C2 10.59(6) . . . ?
N2 O1 C2 83.38(6) . . . ?
N2 O1 C2 83.38(6) . . . ?
N2 O1 C3 121.27(10) . . . ?
N2 O1 C4 50.24(7) . . . ?
N2 O1 C4 142.38(11) . . . ?
N2 O1 C5 164.25(12) . . . ?
N2 O1 C6 96.16(7) . . . ?
N2 O1 C6 96.15(7) . . . ?
N2 O1 C7 94.29(10) . . . ?
N2 O1 C8 104.20(9) . . . ?
N2 O1 C8 104.20(9) . . . ?
N2 O1 H1 22.3(13) . . . no
N2 O1 H2 111.3(7) . . . no
N2 O1 H2 111.3(7) . . . no
N2 O1 H3 86.3(12) . . . no
N2 O1 H3 86.3(12) . . . no
N2 O1 H4 113.2(7) . . . no
N2 O1 H5 167.5(13) . . . no
N2 O1 H6 166.2(5) . . . no
N2 O1 H6 166.2(5) . . . no
N2 O1 H7 95.5(5) . . . no
N2 O1 H7 95.5(5) . . . no
C1 O1 C2 20.04(13) . . . ?
C1 O1 C2 96.09(8) . . . ?
C1 O1 C2 96.08(8) . . . ?
C1 O1 C3 151.9(2) . . . ?
C1 O1 C4 19.61(13) . . . ?
C1 O1 C4 173.0(2) . . . ?
C1 O1 C5 165.1(2) . . . ?
C1 O1 C6 97.42(7) . . . ?
C1 O1 C6 97.41(7) . . . ?
C1 O1 C7 63.7(2) . . . ?
C1 O1 C8 75.7(1) . . . ?
C1 O1 C8 75.7(1) . . . ?
C1 O1 H1 52.9(13) . . . no
C1 O1 H2 110.5(8) . . . no
C1 O1 H2 110.5(8) . . . no
C1 O1 H3 81.8(14) . . . no
C1 O1 H3 81.8(14) . . . no
C1 O1 H4 143.8(7) . . . no
C1 O1 H5 161.9(13) . . . no
C1 O1 H6 155.4(6) . . . no
C1 O1 H6 155.4(6) . . . no
C1 O1 H7 71.4(5) . . . no
C1 O1 H7 71.4(5) . . . no
C2 O1 C2 87.75(4) . . . ?
C2 O1 C2 87.74(4) . . . ?
C2 O1 C3 131.85(9) . . . ?
C2 O1 C4 39.65(5) . . . ?
C2 O1 C4 152.97(8) . . . ?
C2 O1 C5 174.84(10) . . . ?
C2 O1 C6 96.82(7) . . . ?
C2 O1 C6 96.81(7) . . . ?
C2 O1 C7 83.70(8) . . . ?
C2 O1 C8 94.37(8) . . . ?
C2 O1 C8 94.37(8) . . . ?
C2 O1 H1 32.9(13) . . . no
C2 O1 H2 111.7(7) . . . no
C2 O1 H2 111.7(7) . . . no
C2 O1 H3 84.5(13) . . . no
C2 O1 H3 84.5(13) . . . no
C2 O1 H4 123.8(7) . . . no
C2 O1 H5 178.0(13) . . . no
C2 O1 H6 168.8(5) . . . no
C2 O1 H6 168.8(5) . . . no
C2 O1 H7 87.1(5) . . . no
C2 O1 H7 87.1(5) . . . no
C2 O1 C2 130.46(9) 3_665 3_665 3_665 ?
C2 O1 C3 73.47(5) 3_665 3_665 3_665 ?
C2 O1 C4 103.65(5) 3_665 3_665 3_665 ?
C2 O1 C4 81.11(5) 3_665 3_665 3_665 ?
C2 O1 C5 90.09(6) 3_665 3_665 3_665 ?
C2 O1 C6 23.50(5) 3_665 3_665 3_665 ?
C2 O1 C6 152.09(9) 3_665 3_665 3_665 ?
C2 O1 C7 114.23(5) 3_665 3_665 3_665 ?
C2 O1 C8 136.23(7) 3_665 3_665 3_665 ?
C2 O1 C8 93.31(6) 3_665 3_665 3_665 ?
C2 O1 H1 75.0(4) 3_665 3_665 3_665 no
C2 O1 H2 33.8(5) 3_665 3_665 3_665 no
C2 O1 H2 148.9(8) 3_665 3_665 3_665 no
C2 O1 H3 33.6(11) 3_665 3_665 3_665 no
C2 O1 H3 162.4(8) 3_665 3_665 3_665 no
C2 O1 H4 71.0(2) 3_665 3_665 3_665 no
C2 O1 H5 91.4(5) 3_665 3_665 3_665 no
C2 O1 H6 103.1(6) 3_665 3_665 3_665 no
C2 O1 H6 83.2(5) 3_665 3_665 3_665 no
C2 O1 H7 151.7(5) 3_665 3_665 3_665 no
C2 O1 H7 77.1(5) 3_665 3_665 3_665 no
C2 O1 C3 73.48(5) 3_765 3_765 3_765 ?
C2 O1 C4 103.64(5) 3_765 3_765 3_765 ?
C2 O1 C4 81.11(5) 3_765 3_765 3_765 ?
C2 O1 C5 90.10(6) 3_765 3_765 3_765 ?
C2 O1 C6 152.09(9) 3_765 3_765 3_765 ?
C2 O1 C6 23.50(5) 3_765 3_765 3_765 ?
C2 O1 C7 114.22(5) 3_765 3_765 3_765 ?
C2 O1 C8 93.31(6) 3_765 3_765 3_765 ?
C2 O1 C8 136.23(7) 3_765 3_765 3_765 ?
C2 O1 H1 75.0(4) 3_765 3_765 3_765 no
C2 O1 H2 148.9(8) 3_765 3_765 3_765 no
C2 O1 H2 33.8(5) 3_765 3_765 3_765 no
C2 O1 H3 162.4(8) 3_765 3_765 3_765 no
C2 O1 H3 33.6(11) 3_765 3_765 3_765 no
C2 O1 H4 71.0(2) 3_765 3_765 3_765 no
C2 O1 H5 91.4(5) 3_765 3_765 3_765 no
C2 O1 H6 83.2(5) 3_765 3_765 3_765 no
C2 O1 H6 103.1(6) 3_765 3_765 3_765 no
C2 O1 H7 77.1(5) 3_765 3_765 3_765 no
C2 O1 H7 151.7(5) 3_765 3_765 3_765 no
C3 O1 C4 171.51(9) 1_556 1_556 1_556 ?
C3 O1 C4 21.11(4) 1_556 1_556 1_556 ?
C3 O1 C5 42.98(7) 1_556 1_556 1_556 ?
C3 O1 C6 83.25(7) 1_556 1_556 1_556 ?
C3 O1 C6 83.26(7) 1_556 1_556 1_556 ?
C3 O1 C7 144.44(9) 1_556 1_556 1_556 ?
C3 O1 C8 129.80(8) 1_556 1_556 1_556 ?
C3 O1 C8 129.79(8) 1_556 1_556 1_556 ?
C3 O1 H1 99.0(13) 1_556 1_556 1_556 no
C3 O1 H2 75.5(8) 1_556 1_556 1_556 no
C3 O1 H2 75.5(8) 1_556 1_556 1_556 no
C3 O1 H3 100.2(14) 1_556 1_556 1_556 no
C3 O1 H3 100.2(14) 1_556 1_556 1_556 no
C3 O1 H4 8.1(8) 1_556 1_556 1_556 no
C3 O1 H5 46.2(13) 1_556 1_556 1_556 no
C3 O1 H6 51.2(6) 1_556 1_556 1_556 no
C3 O1 H6 51.2(6) 1_556 1_556 1_556 no
C3 O1 H7 128.6(6) 1_556 1_556 1_556 no
C3 O1 H7 128.6(6) 1_556 1_556 1_556 no
C4 O1 C4 167.38(9) . . . ?
C4 O1 C5 145.51(9) . . . ?
C4 O1 C6 97.13(7) . . . ?
C4 O1 C6 97.12(7) . . . ?
C4 O1 C7 44.05(7) . . . ?
C4 O1 C8 57.77(6) . . . ?
C4 O1 C8 57.78(6) . . . ?
C4 O1 H1 72.5(13) . . . no
C4 O1 H2 106.8(9) . . . no
C4 O1 H2 106.8(9) . . . no
C4 O1 H3 80.1(14) . . . no
C4 O1 H3 80.1(14) . . . no
C4 O1 H4 163.4(7) . . . no
C4 O1 H5 142.3(13) . . . no
C4 O1 H6 137.0(6) . . . no
C4 O1 H6 137.0(6) . . . no
C4 O1 H7 57.0(6) . . . no
C4 O1 H7 57.0(6) . . . no
C4 O1 C5 21.87(5) 1_556 1_556 1_556 ?
C4 O1 C6 82.58(7) 1_556 1_556 1_556 ?
C4 O1 C6 82.59(7) 1_556 1_556 1_556 ?
C4 O1 C7 123.33(9) 1_556 1_556 1_556 ?
C4 O1 C8 110.72(8) 1_556 1_556 1_556 ?
C4 O1 C8 110.71(8) 1_556 1_556 1_556 ?
C4 O1 H1 120.1(13) 1_556 1_556 1_556 no
C4 O1 H2 70.6(8) 1_556 1_556 1_556 no
C4 O1 H2 70.6(8) 1_556 1_556 1_556 no
C4 O1 H3 98.9(14) 1_556 1_556 1_556 no
C4 O1 H3 98.9(14) 1_556 1_556 1_556 no
C4 O1 H4 29.2(7) 1_556 1_556 1_556 no
C4 O1 H5 25.1(13) 1_556 1_556 1_556 no
C4 O1 H6 31.0(6) 1_556 1_556 1_556 no
C4 O1 H6 31.0(6) 1_556 1_556 1_556 no
C4 O1 H7 113.9(6) 1_556 1_556 1_556 no
C4 O1 H7 113.9(6) 1_556 1_556 1_556 no
C5 O1 C6 82.94(7) 1_556 1_556 1_556 ?
C5 O1 C6 82.95(7) 1_556 1_556 1_556 ?
C5 O1 C7 101.46(9) 1_556 1_556 1_556 ?
C5 O1 C8 90.44(8) 1_556 1_556 1_556 ?
C5 O1 C8 90.44(8) 1_556 1_556 1_556 ?
C5 O1 H1 142.0(13) 1_556 1_556 1_556 no
C5 O1 H2 68.3(8) 1_556 1_556 1_556 no
C5 O1 H2 68.3(8) 1_556 1_556 1_556 no
C5 O1 H3 96.2(13) 1_556 1_556 1_556 no
C5 O1 H3 96.2(13) 1_556 1_556 1_556 no
C5 O1 H4 51.1(7) 1_556 1_556 1_556 no
C5 O1 H5 3.2(13) 1_556 1_556 1_556 no
C5 O1 H6 13.2(6) 1_556 1_556 1_556 no
C5 O1 H6 13.2(6) 1_556 1_556 1_556 no
C5 O1 H7 97.0(5) 1_556 1_556 1_556 no
C5 O1 H7 96.9(5) 1_556 1_556 1_556 no
C6 O1 C6 165.1(1) 3_665 3_665 3_665 ?
C6 O1 C7 93.67(6) 3_665 3_665 3_665 ?
C6 O1 C8 113.66(8) 3_665 3_665 3_665 ?
C6 O1 C8 71.08(7) 3_665 3_665 3_665 ?
C6 O1 H1 94.1(2) 3_665 3_665 3_665 no
C6 O1 H2 15.1(7) 3_665 3_665 3_665 no
C6 O1 H2 151.3(8) 3_665 3_665 3_665 no
C6 O1 H3 17.0(14) 3_665 3_665 3_665 no
C6 O1 H3 174.0(9) 3_665 3_665 3_665 no
C6 O1 H4 83.76(8) 3_665 3_665 3_665 no
C6 O1 H5 83.08(9) 3_665 3_665 3_665 no
C6 O1 H6 94.2(5) 3_665 3_665 3_665 no
C6 O1 H6 72.4(5) 3_665 3_665 3_665 no
C6 O1 H7 130.5(5) 3_665 3_665 3_665 no
C6 O1 H7 56.2(5) 3_665 3_665 3_665 no
C6 O1 C7 93.66(6) 3_765 3_765 3_765 ?
C6 O1 C8 71.08(7) 3_765 3_765 3_765 ?
C6 O1 C8 113.65(8) 3_765 3_765 3_765 ?
C6 O1 H1 94.1(2) 3_765 3_765 3_765 no
C6 O1 H2 151.3(8) 3_765 3_765 3_765 no
C6 O1 H2 15.1(7) 3_765 3_765 3_765 no
C6 O1 H3 174.0(9) 3_765 3_765 3_765 no
C6 O1 H3 17.0(14) 3_765 3_765 3_765 no
C6 O1 H4 83.77(8) 3_765 3_765 3_765 no
C6 O1 H5 83.09(9) 3_765 3_765 3_765 no
C6 O1 H6 72.4(5) 3_765 3_765 3_765 no
C6 O1 H6 94.2(5) 3_765 3_765 3_765 no
C6 O1 H7 56.2(5) 3_765 3_765 3_765 no
C6 O1 H7 130.5(5) 3_765 3_765 3_765 no
C7 O1 C8 23.99(5) . . . ?
C7 O1 C8 23.99(5) . . . ?
C7 O1 H1 116.6(13) . . . no
C7 O1 H2 92.6(7) . . . no
C7 O1 H2 92.6(7) . . . no
C7 O1 H3 80.6(11) . . . no
C7 O1 H3 80.6(11) . . . no
C7 O1 H4 152.5(7) . . . no
C7 O1 H5 98.3(13) . . . no
C7 O1 H6 94.0(6) . . . no
C7 O1 H6 94.0(6) . . . no
C7 O1 H7 37.5(5) . . . no
C7 O1 H7 37.5(5) . . . no
C8 O1 C8 42.92(9) . . . ?
C8 O1 H1 124.6(12) . . . no
C8 O1 H2 108.4(6) . . . no
C8 O1 H2 68.7(7) . . . no
C8 O1 H3 103.0(10) . . . no
C8 O1 H3 60.3(10) . . . no
C8 O1 H4 136.8(6) . . . no
C8 O1 H5 87.5(12) . . . no
C8 O1 H6 79.7(6) . . . no
C8 O1 H6 87.7(6) . . . no
C8 O1 H7 17.5(4) . . . no
C8 O1 H7 59.4(5) . . . no
C8 O1 H1 124.6(12) 2_755 2_755 2_755 no
C8 O1 H2 68.7(7) 2_755 2_755 2_755 no
C8 O1 H2 108.4(6) 2_755 2_755 2_755 no
C8 O1 H3 60.3(10) 2_755 2_755 2_755 no
C8 O1 H3 103.0(10) 2_755 2_755 2_755 no
C8 O1 H4 136.8(6) 2_755 2_755 2_755 no
C8 O1 H5 87.5(12) 2_755 2_755 2_755 no
C8 O1 H6 87.7(6) 2_755 2_755 2_755 no
C8 O1 H6 79.7(6) 2_755 2_755 2_755 no
C8 O1 H7 59.4(5) 2_755 2_755 2_755 no
C8 O1 H7 17.5(4) 2_755 2_755 2_755 no
H1 O1 H2 108.0(6) . . . no
H1 O1 H2 108.0(6) . . . no
H1 O1 H3 90.2(10) . . . no
H1 O1 H3 90.2(10) . . . no
H1 O1 H4 90.9(16) . . . no
H1 O1 H5 145.2(18) . . . no
H1 O1 H6 147.6(14) . . . no
H1 O1 H6 147.6(14) . . . no
H1 O1 H7 112.8(11) . . . no
H1 O1 H7 112.8(11) . . . no
H2 O1 H2 136.5(15) 4_465 4_465 4_465 no
H2 O1 H3 28.6(16) 4_465 4_465 4_465 no
H2 O1 H3 161.7(11) 4_465 4_465 4_465 no
H2 O1 H4 77.9(8) 4_465 4_465 4_465 no
H2 O1 H5 68.3(8) 4_465 4_465 4_465 no
H2 O1 H6 79.2(8) 4_465 4_465 4_465 no
H2 O1 H6 57.3(10) 4_465 4_465 4_465 no
H2 O1 H7 126.0(8) 4_465 4_465 4_465 no
H2 O1 H7 57.2(10) 4_465 4_465 4_465 no
H2 O1 H3 161.7(11) 3_765 3_765 3_765 no
H2 O1 H3 28.7(16) 3_765 3_765 3_765 no
H2 O1 H4 77.9(8) 3_765 3_765 3_765 no
H2 O1 H5 68.3(8) 3_765 3_765 3_765 no
H2 O1 H6 57.3(10) 3_765 3_765 3_765 no
H2 O1 H6 79.2(8) 3_765 3_765 3_765 no
H2 O1 H7 57.2(10) 3_765 3_765 3_765 no
H2 O1 H7 125.9(8) 3_765 3_765 3_765 no
H3 O1 H3 159.2(27) 3_665 3_665 3_665 no
H3 O1 H4 100.4(14) 3_665 3_665 3_665 no
H3 O1 H5 95.8(13) 3_665 3_665 3_665 no
H3 O1 H6 105.9(13) 3_665 3_665 3_665 no
H3 O1 H6 84.3(13) 3_665 3_665 3_665 no
H3 O1 H7 118.1(12) 3_665 3_665 3_665 no
H3 O1 H7 43.6(11) 3_665 3_665 3_665 no
H3 O1 H4 100.4(14) 3_765 3_765 3_765 no
H3 O1 H5 95.8(13) 3_765 3_765 3_765 no
H3 O1 H6 84.3(13) 3_765 3_765 3_765 no
H3 O1 H6 105.9(13) 3_765 3_765 3_765 no
H3 O1 H7 43.6(11) 3_765 3_765 3_765 no
H3 O1 H7 118.1(12) 3_765 3_765 3_765 no
H4 O1 H5 54.3(14) 1_556 1_556 1_556 no
H4 O1 H6 59.1(10) 1_556 1_556 1_556 no
H4 O1 H6 59.1(10) 1_556 1_556 1_556 no
H4 O1 H7 133.4(7) 1_556 1_556 1_556 no
H4 O1 H7 133.4(7) 1_556 1_556 1_556 no
H5 O1 H6 11.7(7) 1_556 1_556 1_556 no
H5 O1 H6 11.7(7) 1_556 1_556 1_556 no
H5 O1 H7 94.4(12) 1_556 1_556 1_556 no
H5 O1 H7 94.4(12) 1_556 1_556 1_556 no
H6 O1 H6 21.9(11) 1_556 1_556 1_556 no
H6 O1 H7 84.5(7) 1_556 1_556 1_556 no
H6 O1 H7 97.7(7) 1_556 1_556 1_556 no
H6 O1 H7 97.7(7) 2_756 2_756 2_756 no
H6 O1 H7 84.5(7) 2_756 2_756 2_756 no
H7 O1 H7 74.9(10) . . . no
Cl1 N1 Cl1 145.26(6) . . . ?
Cl1 N1 O1 104.79(4) . . . ?
Cl1 N1 N2 89.99(4) . . . ?
Cl1 N1 C1 99.15(4) . . . ?
Cl1 N1 C2 81.58(4) . . . ?
Cl1 N1 C3 75.05(3) . . . ?
Cl1 N1 C4 72.62(3) . . . ?
Cl1 N1 C5 75.41(4) . . . ?
Cl1 N1 C7 99.22(4) . . . ?
Cl1 N1 C8 70.82(6) . . . ?
Cl1 N1 C8 127.94(7) . . . ?
Cl1 N1 C9 81.53(6) . . . ?
Cl1 N1 C9 117.41(6) . . . ?
Cl1 N1 H1 91.5(3) . . . no
Cl1 N1 H3 166.4(9) . . . no
Cl1 N1 H3 42.3(12) . . . no
Cl1 N1 H4 73.84(9) . . . no
Cl1 N1 H5 73.94(11) . . . no
Cl1 N1 H6 63.3(7) . . . no
Cl1 N1 H6 92.4(8) . . . no
Cl1 N1 H7 48.5(6) . . . no
Cl1 N1 H7 149.2(5) . . . no
Cl1 N1 O1 104.78(4) 1_455 1_455 1_455 ?
Cl1 N1 N2 89.99(4) 1_455 1_455 1_455 ?
Cl1 N1 C1 99.15(4) 1_455 1_455 1_455 ?
Cl1 N1 C2 81.58(4) 1_455 1_455 1_455 ?
Cl1 N1 C3 75.06(3) 1_455 1_455 1_455 ?
Cl1 N1 C4 72.63(3) 1_455 1_455 1_455 ?
Cl1 N1 C5 75.42(4) 1_455 1_455 1_455 ?
Cl1 N1 C7 99.21(4) 1_455 1_455 1_455 ?
Cl1 N1 C8 127.94(7) 1_455 1_455 1_455 ?
Cl1 N1 C8 70.82(6) 1_455 1_455 1_455 ?
Cl1 N1 C9 117.41(6) 1_455 1_455 1_455 ?
Cl1 N1 C9 81.53(6) 1_455 1_455 1_455 ?
Cl1 N1 H1 91.5(3) 1_455 1_455 1_455 no
Cl1 N1 H3 42.3(12) 1_455 1_455 1_455 no
Cl1 N1 H3 166.4(9) 1_455 1_455 1_455 no
Cl1 N1 H4 73.85(9) 1_455 1_455 1_455 no
Cl1 N1 H5 73.95(11) 1_455 1_455 1_455 no
Cl1 N1 H6 92.4(8) 1_455 1_455 1_455 no
Cl1 N1 H6 63.3(7) 1_455 1_455 1_455 no
Cl1 N1 H7 149.2(5) 1_455 1_455 1_455 no
Cl1 N1 H7 48.5(6) 1_455 1_455 1_455 no
O1 N1 N2 58.75(9) . . . ?
O1 N1 C1 26.54(11) . . . ?
O1 N1 C2 88.10(9) . . . ?
O1 N1 C3 118.45(10) . . . ?
O1 N1 C4 149.2(1) . . . ?
O1 N1 C5 178.80(11) . . . ?
O1 N1 C7 88.8(2) . . . ?
O1 N1 C8 88.10(10) . . . ?
O1 N1 C8 88.10(10) . . . ?
O1 N1 C9 87.83(9) . . . ?
O1 N1 C9 87.83(9) . . . ?
O1 N1 H1 53.7(11) . . . no
O1 N1 H3 63.8(12) . . . no
O1 N1 H3 63.8(12) . . . no
O1 N1 H4 127.4(7) . . . no
O1 N1 H5 170.9(9) . . . no
O1 N1 H6 159.9(8) . . . no
O1 N1 H6 159.9(8) . . . no
O1 N1 H7 88.9(7) . . . no
O1 N1 H7 88.9(7) . . . no
N2 N1 C1 32.21(11) . . . ?
N2 N1 C2 29.35(7) . . . ?
N2 N1 C3 59.70(9) . . . ?
N2 N1 C4 90.43(13) . . . ?
N2 N1 C5 122.45(11) . . . ?
N2 N1 C7 147.6(2) . . . ?
N2 N1 C8 136.51(10) . . . ?
N2 N1 C8 136.50(10) . . . ?
N2 N1 C9 142.20(10) . . . ?
N2 N1 C9 142.19(10) . . . ?
N2 N1 H1 5.0(10) . . . no
N2 N1 H3 77.8(7) . . . no
N2 N1 H3 77.8(7) . . . no
N2 N1 H4 68.7(7) . . . no
N2 N1 H5 112.1(9) . . . no
N2 N1 H6 133.0(7) . . . no
N2 N1 H6 133.0(7) . . . no
N2 N1 H7 120.4(6) . . . no
N2 N1 H7 120.4(6) . . . no
C1 N1 C2 61.56(12) . . . ?
C1 N1 C3 91.9(1) . . . ?
C1 N1 C4 122.6(2) . . . ?
C1 N1 C5 154.7(2) . . . ?
C1 N1 C7 115.4(2) . . . ?
C1 N1 C8 111.0(1) . . . ?
C1 N1 C8 111.0(1) . . . ?
C1 N1 C9 112.9(1) . . . ?
C1 N1 C9 112.9(1) . . . ?
C1 N1 H1 27.2(11) . . . no
C1 N1 H3 67.3(10) . . . no
C1 N1 H3 67.3(10) . . . no
C1 N1 H4 100.9(7) . . . no
C1 N1 H5 144.3(9) . . . no
C1 N1 H6 160.4(7) . . . no
C1 N1 H6 160.4(7) . . . no
C1 N1 H7 104.6(7) . . . no
C1 N1 H7 104.6(7) . . . no
C2 N1 C3 30.35(8) . . . ?
C2 N1 C4 61.08(11) . . . ?
C2 N1 C5 93.10(9) . . . ?
C2 N1 C7 176.9(2) . . . ?
C2 N1 C8 150.12(6) . . . ?
C2 N1 C8 150.12(6) . . . ?
C2 N1 C9 160.99(5) . . . ?
C2 N1 C9 160.99(5) . . . ?
C2 N1 H1 34.4(11) . . . no
C2 N1 H3 90.3(8) . . . no
C2 N1 H3 90.3(8) . . . no
C2 N1 H4 39.3(7) . . . no
C2 N1 H5 82.8(9) . . . no
C2 N1 H6 105.0(8) . . . no
C2 N1 H6 105.0(8) . . . no
C2 N1 H7 127.0(5) . . . no
C2 N1 H7 127.0(5) . . . no
C3 N1 C4 30.72(10) . . . ?
C3 N1 C5 62.75(10) . . . ?
C3 N1 C7 152.7(2) . . . ?
C3 N1 C8 141.22(9) . . . ?
C3 N1 C8 141.22(9) . . . ?
C3 N1 C9 148.31(9) . . . ?
C3 N1 C9 148.31(9) . . . ?
C3 N1 H1 64.8(11) . . . no
C3 N1 H3 103.2(10) . . . no
C3 N1 H3 103.2(10) . . . no
C3 N1 H4 9.0(7) . . . no
C3 N1 H5 52.4(9) . . . no
C3 N1 H6 75.7(8) . . . no
C3 N1 H6 75.7(8) . . . no
C3 N1 H7 122.7(6) . . . no
C3 N1 H7 122.7(6) . . . no
C4 N1 C5 32.02(11) . . . ?
C4 N1 C7 122.0(2) . . . ?
C4 N1 C8 118.27(13) . . . ?
C4 N1 C8 118.27(13) . . . ?
C4 N1 C9 121.19(13) . . . ?
C4 N1 C9 121.19(13) . . . ?
C4 N1 H1 95.5(11) . . . no
C4 N1 H3 113.0(12) . . . no
C4 N1 H3 112.9(12) . . . no
C4 N1 H4 21.7(7) . . . no
C4 N1 H5 21.7(9) . . . no
C4 N1 H6 46.4(8) . . . no
C4 N1 H6 46.4(8) . . . no
C4 N1 H7 109.0(7) . . . no
C4 N1 H7 109.0(7) . . . no
C5 N1 C7 90.0(2) . . . ?
C5 N1 C8 90.86(11) . . . ?
C5 N1 C8 90.86(11) . . . ?
C5 N1 C9 91.04(10) . . . ?
C5 N1 C9 91.04(10) . . . ?
C5 N1 H1 127.5(11) . . . no
C5 N1 H3 116.2(12) . . . no
C5 N1 H3 116.2(12) . . . no
C5 N1 H4 53.8(7) . . . no
C5 N1 H5 10.3(9) . . . no
C5 N1 H6 19.3(8) . . . no
C5 N1 H6 19.4(8) . . . no
C5 N1 H7 90.4(7) . . . no
C5 N1 H7 90.4(7) . . . no
C7 N1 C8 29.64(6) . . . ?
C7 N1 C8 29.64(6) . . . ?
C7 N1 C9 18.60(5) . . . ?
C7 N1 C9 18.60(5) . . . ?
C7 N1 H1 142.5(11) . . . no
C7 N1 H3 88.3(8) . . . no
C7 N1 H3 88.3(8) . . . no
C7 N1 H4 143.7(7) . . . no
C7 N1 H5 100.3(9) . . . no
C7 N1 H6 77.9(8) . . . no
C7 N1 H6 77.9(8) . . . no
C7 N1 H7 52.9(5) . . . no
C7 N1 H7 52.9(5) . . . no
C8 N1 C8 59.24(11) . . . ?
C8 N1 C9 11.06(7) . . . ?
C8 N1 C9 48.18(8) . . . ?
C8 N1 H1 132.9(8) . . . no
C8 N1 H3 114.2(9) . . . no
C8 N1 H3 61.6(7) . . . no
C8 N1 H4 135.2(5) . . . no
C8 N1 H5 99.8(8) . . . no
C8 N1 H6 72.9(8) . . . no
C8 N1 H6 87.7(7) . . . no
C8 N1 H7 23.2(5) . . . no
C8 N1 H7 82.5(5) . . . no
C8 N1 C9 48.18(8) 2_755 2_755 2_755 ?
C8 N1 C9 11.06(7) 2_755 2_755 2_755 ?
C8 N1 H1 132.9(8) 2_755 2_755 2_755 no
C8 N1 H3 61.6(7) 2_755 2_755 2_755 no
C8 N1 H3 114.2(9) 2_755 2_755 2_755 no
C8 N1 H4 135.2(5) 2_755 2_755 2_755 no
C8 N1 H5 99.8(8) 2_755 2_755 2_755 no
C8 N1 H6 87.7(7) 2_755 2_755 2_755 no
C8 N1 H6 72.9(8) 2_755 2_755 2_755 no
C8 N1 H7 82.5(5) 2_755 2_755 2_755 no
C8 N1 H7 23.2(5) 2_755 2_755 2_755 no
C9 N1 C9 37.12(10) . . . ?
C9 N1 H1 137.8(9) . . . no
C9 N1 H3 104.4(9) . . . no
C9 N1 H3 71.2(7) . . . no
C9 N1 H4 140.8(6) . . . no
C9 N1 H5 100.8(8) . . . no
C9 N1 H6 74.8(8) . . . no
C9 N1 H6 84.3(7) . . . no
C9 N1 H7 34.3(5) . . . no
C9 N1 H7 71.4(5) . . . no
C9 N1 H1 137.8(9) 2_755 2_755 2_755 no
C9 N1 H3 71.2(7) 2_755 2_755 2_755 no
C9 N1 H3 104.4(9) 2_755 2_755 2_755 no
C9 N1 H4 140.8(6) 2_755 2_755 2_755 no
C9 N1 H5 100.8(8) 2_755 2_755 2_755 no
C9 N1 H6 84.3(7) 2_755 2_755 2_755 no
C9 N1 H6 74.8(8) 2_755 2_755 2_755 no
C9 N1 H7 71.4(5) 2_755 2_755 2_755 no
C9 N1 H7 34.3(5) 2_755 2_755 2_755 no
H1 N1 H3 75.8(9) . . . no
H1 N1 H3 75.8(9) . . . no
H1 N1 H4 73.7(14) . . . no
H1 N1 H5 117.2(13) . . . no
H1 N1 H6 137.7(13) . . . no
H1 N1 H6 137.7(13) . . . no
H1 N1 H7 118.4(7) . . . no
H1 N1 H7 118.4(7) . . . no
H3 N1 H3 127.5(23) 3_665 3_665 3_665 no
H3 N1 H4 106.6(11) 3_665 3_665 3_665 no
H3 N1 H5 116.1(12) 3_665 3_665 3_665 no
H3 N1 H6 129.9(13) 3_665 3_665 3_665 no
H3 N1 H6 100.3(13) 3_665 3_665 3_665 no
H3 N1 H7 134.0(11) 3_665 3_665 3_665 no
H3 N1 H7 42.6(9) 3_665 3_665 3_665 no
H3 N1 H4 106.6(11) 3_765 3_765 3_765 no
H3 N1 H5 116.1(12) 3_765 3_765 3_765 no
H3 N1 H6 100.3(13) 3_765 3_765 3_765 no
H3 N1 H6 129.9(13) 3_765 3_765 3_765 no
H3 N1 H7 42.6(9) 3_765 3_765 3_765 no
H3 N1 H7 134.0(11) 3_765 3_765 3_765 no
H4 N1 H5 43.4(11) . . . no
H4 N1 H6 67.1(10) . . . no
H4 N1 H6 67.1(10) . . . no
H4 N1 H7 119.4(8) . . . no
H4 N1 H7 119.4(8) . . . no
H5 N1 H6 27.0(10) . . . no
H5 N1 H6 27.0(10) . . . no
H5 N1 H7 96.6(9) . . . no
H5 N1 H7 96.6(9) . . . no
H6 N1 H6 29.9(15) . . . no
H6 N1 H7 71.0(11) . . . no
H6 N1 H7 94.9(10) . . . no
H6 N1 H7 94.9(10) 2_755 2_755 2_755 no
H6 N1 H7 71.0(11) 2_755 2_755 2_755 no
H7 N1 H7 105.7(11) . . . no
Cl1 N2 O1 90.04(9) 3_765 3_765 3_765 ?
Cl1 N2 N1 149.71(10) 3_765 3_765 3_765 ?
Cl1 N2 C1 116.8(2) 3_765 3_765 3_765 ?
Cl1 N2 C2 118.8(1) 3_765 3_765 3_765 ?
Cl1 N2 C3 149.58(10) 3_765 3_765 3_765 ?
Cl1 N2 C3 65.57(4) 3_765 3_765 3_765 ?
Cl1 N2 C3 65.58(4) 3_765 3_765 3_765 ?
Cl1 N2 C4 179.66(9) 3_765 3_765 3_765 ?
Cl1 N2 C6 84.85(10) 3_765 3_765 3_765 ?
Cl1 N2 C7 137.37(8) 3_765 3_765 3_765 ?
Cl1 N2 H1 14.2(32) 3_765 3_765 3_765 no
Cl1 N2 H2 70.8(8) 3_765 3_765 3_765 no
Cl1 N2 H2 70.8(8) 3_765 3_765 3_765 no
Cl1 N2 H3 95.9(11) 3_765 3_765 3_765 no
Cl1 N2 H4 142.3(6) 3_765 3_765 3_765 no
Cl1 N2 H4 76.3(6) 3_765 3_765 3_765 no
Cl1 N2 H4 76.3(6) 3_765 3_765 3_765 no
O1 N2 N1 59.67(9) . . . ?
O1 N2 C1 26.79(13) . . . ?
O1 N2 C2 151.2(2) . . . ?
O1 N2 C3 120.38(11) . . . ?
O1 N2 C3 82.91(6) . . . ?
O1 N2 C3 82.91(6) . . . ?
O1 N2 C4 89.62(9) . . . ?
O1 N2 C6 174.9(2) . . . ?
O1 N2 C7 47.34(8) . . . ?
O1 N2 H1 104.2(32) . . . no
O1 N2 H2 154.1(8) . . . no
O1 N2 H2 154.1(8) . . . no
O1 N2 H3 174.0(11) . . . no
O1 N2 H4 127.7(6) . . . no
O1 N2 H4 91.0(7) . . . no
O1 N2 H4 91.1(7) . . . no
N1 N2 C1 32.88(12) . . . ?
N1 N2 C2 91.5(2) . . . ?
N1 N2 C3 60.71(9) . . . ?
N1 N2 C3 107.14(5) . . . ?
N1 N2 C3 107.13(5) . . . ?
N1 N2 C4 29.95(7) . . . ?
N1 N2 C6 125.45(13) . . . ?
N1 N2 C7 12.33(7) . . . ?
N1 N2 H1 163.9(32) . . . no
N1 N2 H2 137.5(8) . . . no
N1 N2 H2 137.5(8) . . . no
N1 N2 H3 114.4(11) . . . no
N1 N2 H4 68.0(6) . . . no
N1 N2 H4 102.3(6) . . . no
N1 N2 H4 102.3(6) . . . no
C1 N2 C2 124.4(2) . . . ?
C1 N2 C3 93.6(2) . . . ?
C1 N2 C3 94.37(8) . . . ?
C1 N2 C3 94.37(8) . . . ?
C1 N2 C4 62.83(13) . . . ?
C1 N2 C6 158.3(2) . . . ?
C1 N2 C7 20.55(12) . . . ?
C1 N2 H1 131.0(32) . . . no
C1 N2 H2 162.0(7) . . . no
C1 N2 H2 162.0(7) . . . no
C1 N2 H3 147.2(11) . . . no
C1 N2 H4 100.9(6) . . . no
C1 N2 H4 97.1(6) . . . no
C1 N2 H4 97.1(6) . . . no
C2 N2 C3 30.81(12) . . . ?
C2 N2 C3 107.91(6) . . . ?
C2 N2 C3 107.90(6) . . . ?
C2 N2 C4 61.56(13) . . . ?
C2 N2 C6 33.9(1) . . . ?
C2 N2 C7 103.9(1) . . . ?
C2 N2 H1 104.6(32) . . . no
C2 N2 H2 50.9(9) . . . no
C2 N2 H2 51.0(9) . . . no
C2 N2 H3 22.8(11) . . . no
C2 N2 H4 23.5(6) . . . no
C2 N2 H4 95.6(7) . . . no
C2 N2 H4 95.6(7) . . . no
C3 N2 C3 114.79(5) . . . ?
C3 N2 C3 114.78(5) . . . ?
C3 N2 C4 30.76(7) . . . ?
C3 N2 C6 64.74(11) . . . ?
C3 N2 C7 73.04(8) . . . ?
C3 N2 H1 135.4(32) . . . no
C3 N2 H2 80.1(8) . . . no
C3 N2 H2 80.1(8) . . . no
C3 N2 H3 53.6(11) . . . no
C3 N2 H4 7.3(6) . . . no
C3 N2 H4 101.2(7) . . . no
C3 N2 H4 101.2(7) . . . no
C3 N2 C3 128.87(8) 3_665 3_665 3_665 ?
C3 N2 C4 114.38(4) 3_665 3_665 3_665 ?
C3 N2 C6 94.94(6) 3_665 3_665 3_665 ?
C3 N2 C7 102.74(5) 3_665 3_665 3_665 ?
C3 N2 H1 68.2(8) 3_665 3_665 3_665 no
C3 N2 H2 103.6(7) 3_665 3_665 3_665 no
C3 N2 H2 73.5(8) 3_665 3_665 3_665 no
C3 N2 H3 99.5(5) 3_665 3_665 3_665 no
C3 N2 H4 113.76(12) 3_665 3_665 3_665 no
C3 N2 H4 13.6(7) 3_665 3_665 3_665 no
C3 N2 H4 141.3(7) 3_665 3_665 3_665 no
C3 N2 C4 114.37(4) 3_765 3_765 3_765 ?
C3 N2 C6 94.93(6) 3_765 3_765 3_765 ?
C3 N2 C7 102.74(5) 3_765 3_765 3_765 ?
C3 N2 H1 68.3(8) 3_765 3_765 3_765 no
C3 N2 H2 73.5(8) 3_765 3_765 3_765 no
C3 N2 H2 103.6(7) 3_765 3_765 3_765 no
C3 N2 H3 99.5(5) 3_765 3_765 3_765 no
C3 N2 H4 113.75(12) 3_765 3_765 3_765 no
C3 N2 H4 141.3(7) 3_765 3_765 3_765 no
C3 N2 H4 13.6(7) 3_765 3_765 3_765 no
C4 N2 C6 95.49(12) . . . ?
C4 N2 C7 42.29(6) . . . ?
C4 N2 H1 166.2(32) . . . no
C4 N2 H2 109.5(8) . . . no
C4 N2 H2 109.5(8) . . . no
C4 N2 H3 84.4(11) . . . no
C4 N2 H4 38.0(6) . . . no
C4 N2 H4 103.7(6) . . . no
C4 N2 H4 103.7(6) . . . no
C6 N2 C7 137.78(13) . . . ?
C6 N2 H1 70.7(32) . . . no
C6 N2 H2 22.3(8) . . . no
C6 N2 H2 22.3(8) . . . no
C6 N2 H3 11.1(11) . . . no
C6 N2 H4 57.5(6) . . . no
C6 N2 H4 87.8(7) . . . no
C6 N2 H4 87.7(7) . . . no
C7 N2 H1 151.5(32) . . . no
C7 N2 H2 148.3(7) . . . no
C7 N2 H2 148.3(7) . . . no
C7 N2 H3 126.7(11) . . . no
C7 N2 H4 80.3(6) . . . no
C7 N2 H4 100.7(6) . . . no
C7 N2 H4 100.7(6) . . . no
H1 N2 H2 57.4(31) . . . no
H1 N2 H2 57.4(31) . . . no
H1 N2 H3 81.8(34) . . . no
H1 N2 H4 128.1(33) . . . no
H1 N2 H4 76.5(6) . . . no
H1 N2 H4 76.5(6) . . . no
H2 N2 H2 33.4(14) . . . no
H2 N2 H3 30.6(12) . . . no
H2 N2 H4 73.2(10) . . . no
H2 N2 H4 100.7(9) . . . no
H2 N2 H4 68.1(10) . . . no
H2 N2 H3 30.6(12) 2_755 2_755 2_755 no
H2 N2 H4 73.2(10) 2_755 2_755 2_755 no
H2 N2 H4 68.1(10) 2_755 2_755 2_755 no
H2 N2 H4 100.7(9) 2_755 2_755 2_755 no
H3 N2 H4 46.4(12) . . . no
H3 N2 H4 90.4(7) . . . no
H3 N2 H4 90.4(7) . . . no
H4 N2 H4 100.1(7) . . . no
H4 N2 H4 100.1(7) . . . no
H4 N2 H4 152.6(12) 3_665 3_665 3_665 no
Cl1 C1 O1 78.0(2) 3_765 3_765 3_765 ?
Cl1 C1 N1 159.5(1) 3_765 3_765 3_765 ?
Cl1 C1 N2 44.60(12) 3_765 3_765 3_765 ?
Cl1 C1 C2 71.96(7) 3_765 3_765 3_765 ?
Cl1 C1 C3 101.53(7) 3_765 3_765 3_765 ?
Cl1 C1 C4 131.35(8) 3_765 3_765 3_765 ?
Cl1 C1 C5 143.36(7) 3_765 3_765 3_765 ?
Cl1 C1 C6 58.42(7) 3_765 3_765 3_765 ?
Cl1 C1 C6 84.38(5) 3_765 3_765 3_765 ?
Cl1 C1 C6 84.39(5) 3_765 3_765 3_765 ?
Cl1 C1 C7 167.48(11) 3_765 3_765 3_765 ?
Cl1 C1 C8 150.72(7) 3_765 3_765 3_765 ?
Cl1 C1 C8 150.72(7) 3_765 3_765 3_765 ?
Cl1 C1 H1 23.3(16) 3_765 3_765 3_765 no
Cl1 C1 H2 49.9(6) 3_765 3_765 3_765 no
Cl1 C1 H2 88.0(5) 3_765 3_765 3_765 no
Cl1 C1 H2 49.9(6) 3_765 3_765 3_765 no
Cl1 C1 H2 88.0(5) 3_765 3_765 3_765 no
Cl1 C1 H3 93.7(10) 3_765 3_765 3_765 no
Cl1 C1 H3 93.7(10) 3_765 3_765 3_765 no
Cl1 C1 H4 102.3(6) 3_765 3_765 3_765 no
Cl1 C1 H4 52.6(5) 3_765 3_765 3_765 no
Cl1 C1 H4 62.9(5) 3_765 3_765 3_765 no
Cl1 C1 H4 62.9(5) 3_765 3_765 3_765 no
Cl1 C1 H5 89.9(8) 3_765 3_765 3_765 no
Cl1 C1 H7 138.0(5) 3_765 3_765 3_765 no
Cl1 C1 H7 138.0(5) 3_765 3_765 3_765 no
O1 C1 N1 122.5(2) . . . ?
O1 C1 N2 122.6(2) . . . ?
O1 C1 C2 149.9(2) . . . ?
O1 C1 C3 179.5(2) . . . ?
O1 C1 C4 150.7(2) . . . ?
O1 C1 C5 138.7(2) . . . ?
O1 C1 C6 136.4(2) . . . ?
O1 C1 C6 64.00(6) . . . ?
O1 C1 C6 64.01(6) . . . ?
O1 C1 C7 89.5(2) . . . ?
O1 C1 C8 82.8(2) . . . ?
O1 C1 C8 82.8(2) . . . ?
O1 C1 H1 101.3(16) . . . no
O1 C1 H2 126.2(6) . . . no
O1 C1 H2 50.3(7) . . . no
O1 C1 H2 126.2(6) . . . no
O1 C1 H2 50.3(7) . . . no
O1 C1 H3 78.0(14) . . . no
O1 C1 H3 78.1(14) . . . no
O1 C1 H4 179.7(6) . . . no
O1 C1 H4 25.4(5) . . . no
O1 C1 H4 95.5(6) . . . no
O1 C1 H4 95.5(6) . . . no
O1 C1 H5 11.9(8) . . . no
O1 C1 H7 88.1(6) . . . no
O1 C1 H7 88.1(6) . . . no
N1 C1 N2 114.9(2) . . . ?
N1 C1 C2 87.5(1) . . . ?
N1 C1 C3 57.97(12) . . . ?
N1 C1 C4 28.15(10) . . . ?
N1 C1 C5 16.15(10) . . . ?
N1 C1 C6 101.1(1) . . . ?
N1 C1 C6 103.96(7) . . . ?
N1 C1 C6 103.96(7) . . . ?
N1 C1 C7 33.01(11) . . . ?
N1 C1 C8 45.01(10) . . . ?
N1 C1 C8 45.02(10) . . . ?
N1 C1 H1 136.2(16) . . . no
N1 C1 H2 110.1(6) . . . no
N1 C1 H2 105.0(6) . . . no
N1 C1 H2 110.1(6) . . . no
N1 C1 H2 105.0(6) . . . no
N1 C1 H3 91.1(12) . . . no
N1 C1 H3 91.0(12) . . . no
N1 C1 H4 57.2(6) . . . no
N1 C1 H4 147.9(5) . . . no
N1 C1 H4 111.0(6) . . . no
N1 C1 H4 111.0(6) . . . no
N1 C1 H5 110.6(8) . . . no
N1 C1 H7 51.1(6) . . . no
N1 C1 H7 51.1(6) . . . no
N2 C1 C2 27.37(12) . . . ?
N2 C1 C3 56.9(1) . . . ?
N2 C1 C4 86.8(2) . . . ?
N2 C1 C5 98.8(2) . . . ?
N2 C1 C6 13.82(13) . . . ?
N2 C1 C6 103.31(7) . . . ?
N2 C1 C6 103.31(7) . . . ?
N2 C1 C7 147.9(2) . . . ?
N2 C1 C8 147.35(13) . . . ?
N2 C1 C8 147.35(13) . . . ?
N2 C1 H1 21.3(16) . . . no
N2 C1 H2 11.9(4) . . . no
N2 C1 H2 115.4(4) . . . no
N2 C1 H2 11.9(4) . . . no
N2 C1 H2 115.4(4) . . . no
N2 C1 H3 101.8(8) . . . no
N2 C1 H3 101.8(8) . . . no
N2 C1 H4 57.7(6) . . . no
N2 C1 H4 97.2(5) . . . no
N2 C1 H4 62.6(5) . . . no
N2 C1 H4 62.6(5) . . . no
N2 C1 H5 134.5(8) . . . no
N2 C1 H7 131.6(5) . . . no
N2 C1 H7 131.6(5) . . . no
C2 C1 C3 29.57(7) . . . ?
C2 C1 C4 59.39(8) . . . ?
C2 C1 C5 71.39(8) . . . ?
C2 C1 C6 13.55(8) . . . ?
C2 C1 C6 112.08(6) . . . ?
C2 C1 C6 112.08(6) . . . ?
C2 C1 C7 120.56(12) . . . ?
C2 C1 C8 124.69(10) . . . ?
C2 C1 C8 124.70(10) . . . ?
C2 C1 H1 48.6(16) . . . no
C2 C1 H2 25.4(6) . . . no
C2 C1 H2 127.1(5) . . . no
C2 C1 H2 25.4(6) . . . no
C2 C1 H2 127.1(5) . . . no
C2 C1 H3 103.6(11) . . . no
C2 C1 H3 103.6(11) . . . no
C2 C1 H4 30.3(6) . . . no
C2 C1 H4 124.6(5) . . . no
C2 C1 H4 71.0(6) . . . no
C2 C1 H4 71.0(6) . . . no
C2 C1 H5 161.8(8) . . . no
C2 C1 H7 114.4(6) . . . no
C2 C1 H7 114.4(6) . . . no
C3 C1 C4 29.82(6) . . . ?
C3 C1 C5 41.82(7) . . . ?
C3 C1 C6 43.12(8) . . . ?
C3 C1 C6 115.99(6) . . . ?
C3 C1 C6 115.98(6) . . . ?
C3 C1 C7 90.98(11) . . . ?
C3 C1 C8 97.69(9) . . . ?
C3 C1 C8 97.69(9) . . . ?
C3 C1 H1 78.2(16) . . . no
C3 C1 H2 53.4(6) . . . no
C3 C1 H2 129.8(7) . . . no
C3 C1 H2 53.4(6) . . . no
C3 C1 H2 129.8(7) . . . no
C3 C1 H3 102.0(14) . . . no
C3 C1 H3 102.0(14) . . . no
C3 C1 H4 0.7(6) . . . no
C3 C1 H4 154.2(5) . . . no
C3 C1 H4 84.3(6) . . . no
C3 C1 H4 84.3(6) . . . no
C3 C1 H5 168.6(8) . . . no
C3 C1 H7 92.3(6) . . . no
C3 C1 H7 92.3(6) . . . no
C4 C1 C5 12.00(6) . . . ?
C4 C1 C6 72.94(9) . . . ?
C4 C1 C6 112.67(6) . . . ?
C4 C1 C6 112.66(6) . . . ?
C4 C1 C7 61.17(9) . . . ?
C4 C1 C8 70.11(8) . . . ?
C4 C1 C8 70.12(8) . . . ?
C4 C1 H1 108.0(16) . . . no
C4 C1 H2 82.5(6) . . . no
C4 C1 H2 120.5(6) . . . no
C4 C1 H2 82.5(6) . . . no
C4 C1 H2 120.5(6) . . . no
C4 C1 H3 97.3(14) . . . no
C4 C1 H3 97.3(14) . . . no
C4 C1 H4 29.1(6) . . . no
C4 C1 H4 176.0(5) . . . no
C4 C1 H4 98.9(6) . . . no
C4 C1 H4 98.9(6) . . . no
C4 C1 H5 138.8(8) . . . no
C4 C1 H7 69.7(6) . . . no
C4 C1 H7 69.8(6) . . . no
C5 C1 C6 84.94(8) . . . ?
C5 C1 C6 109.49(6) . . . ?
C5 C1 C6 109.48(6) . . . ?
C5 C1 C7 49.16(8) . . . ?
C5 C1 C8 59.19(8) . . . ?
C5 C1 C8 59.20(8) . . . ?
C5 C1 H1 120.0(16) . . . no
C5 C1 H2 94.3(6) . . . no
C5 C1 H2 114.4(6) . . . no
C5 C1 H2 94.3(6) . . . no
C5 C1 H2 114.4(6) . . . no
C5 C1 H3 94.7(13) . . . no
C5 C1 H3 94.7(13) . . . no
C5 C1 H4 41.1(6) . . . no
C5 C1 H4 164.0(5) . . . no
C5 C1 H4 104.4(6) . . . no
C5 C1 H4 104.4(6) . . . no
C5 C1 H5 126.8(8) . . . no
C5 C1 H7 61.2(6) . . . no
C5 C1 H7 61.2(6) . . . no
C6 C1 C6 108.22(4) . . . ?
C6 C1 C6 108.22(4) . . . ?
C6 C1 C7 134.10(12) . . . ?
C6 C1 C8 136.45(9) . . . ?
C6 C1 C8 136.46(9) . . . ?
C6 C1 H1 35.1(16) . . . no
C6 C1 H2 14.5(5) . . . no
C6 C1 H2 122.1(4) . . . no
C6 C1 H2 14.5(5) . . . no
C6 C1 H2 122.1(4) . . . no
C6 C1 H3 103.1(10) . . . no
C6 C1 H3 103.1(10) . . . no
C6 C1 H4 43.9(5) . . . no
C6 C1 H4 111.0(5) . . . no
C6 C1 H4 66.2(5) . . . no
C6 C1 H4 66.2(5) . . . no
C6 C1 H5 148.3(8) . . . no
C6 C1 H7 123.6(5) . . . no
C6 C1 H7 123.6(5) . . . no
C6 C1 C6 128.01(12) 3_665 3_665 3_665 ?
C6 C1 C7 90.17(6) 3_665 3_665 3_665 ?
C6 C1 C8 106.71(7) 3_665 3_665 3_665 ?
C6 C1 C8 67.32(6) 3_665 3_665 3_665 ?
C6 C1 H1 94.5(7) 3_665 3_665 3_665 no
C6 C1 H2 115.2(5) 3_665 3_665 3_665 no
C6 C1 H2 15.2(6) 3_665 3_665 3_665 no
C6 C1 H2 94.6(5) 3_665 3_665 3_665 no
C6 C1 H2 113.9(6) 3_665 3_665 3_665 no
C6 C1 H3 15.5(14) 3_665 3_665 3_665 no
C6 C1 H3 141.6(13) 3_665 3_665 3_665 no
C6 C1 H4 116.00(6) 3_665 3_665 3_665 no
C6 C1 H4 66.48(12) 3_665 3_665 3_665 no
C6 C1 H4 42.1(5) 3_665 3_665 3_665 no
C6 C1 H4 145.0(6) 3_665 3_665 3_665 no
C6 C1 H5 64.69(11) 3_665 3_665 3_665 no
C6 C1 H7 124.5(5) 3_665 3_665 3_665 no
C6 C1 H7 54.1(6) 3_665 3_665 3_665 no
C6 C1 C7 90.17(6) 3_765 3_765 3_765 ?
C6 C1 C8 67.32(6) 3_765 3_765 3_765 ?
C6 C1 C8 106.71(7) 3_765 3_765 3_765 ?
C6 C1 H1 94.5(7) 3_765 3_765 3_765 no
C6 C1 H2 94.6(5) 3_765 3_765 3_765 no
C6 C1 H2 114.0(6) 3_765 3_765 3_765 no
C6 C1 H2 115.2(5) 3_765 3_765 3_765 no
C6 C1 H2 15.2(6) 3_765 3_765 3_765 no
C6 C1 H3 141.6(13) 3_765 3_765 3_765 no
C6 C1 H3 15.5(14) 3_765 3_765 3_765 no
C6 C1 H4 115.99(6) 3_765 3_765 3_765 no
C6 C1 H4 66.49(12) 3_765 3_765 3_765 no
C6 C1 H4 145.0(6) 3_765 3_765 3_765 no
C6 C1 H4 42.1(5) 3_765 3_765 3_765 no
C6 C1 H5 64.70(11) 3_765 3_765 3_765 no
C6 C1 H7 54.1(6) 3_765 3_765 3_765 no
C6 C1 H7 124.5(5) 3_765 3_765 3_765 no
C7 C1 C8 23.12(5) . . . ?
C7 C1 C8 23.12(5) . . . ?
C7 C1 H1 169.2(16) . . . no
C7 C1 H2 142.1(5) . . . no
C7 C1 H2 83.9(4) . . . no
C7 C1 H2 142.1(5) . . . no
C7 C1 H2 83.9(4) . . . no
C7 C1 H3 83.6(9) . . . no
C7 C1 H3 83.6(9) . . . no
C7 C1 H4 90.2(6) . . . no
C7 C1 H4 114.9(5) . . . no
C7 C1 H4 119.1(5) . . . no
C7 C1 H4 119.1(5) . . . no
C7 C1 H5 77.6(8) . . . no
C7 C1 H7 39.9(5) . . . no
C7 C1 H7 39.9(5) . . . no
C8 C1 C8 43.98(9) . . . ?
C8 C1 H1 157.7(2) . . . no
C8 C1 H2 136.3(5) . . . no
C8 C1 H2 96.5(4) . . . no
C8 C1 H2 150.1(6) . . . no
C8 C1 H2 62.7(5) . . . no
C8 C1 H3 103.7(8) . . . no
C8 C1 H3 60.6(8) . . . no
C8 C1 H4 97.0(5) . . . no
C8 C1 H4 106.2(5) . . . no
C8 C1 H4 141.6(4) . . . no
C8 C1 H4 97.6(4) . . . no
C8 C1 H5 71.8(8) . . . no
C8 C1 H7 18.4(4) . . . no
C8 C1 H7 62.0(5) . . . no
C8 C1 H1 157.7(2) 2_755 2_755 2_755 no
C8 C1 H2 150.1(6) 2_755 2_755 2_755 no
C8 C1 H2 62.7(5) 2_755 2_755 2_755 no
C8 C1 H2 136.3(5) 2_755 2_755 2_755 no
C8 C1 H2 96.5(4) 2_755 2_755 2_755 no
C8 C1 H3 60.6(8) 2_755 2_755 2_755 no
C8 C1 H3 103.7(8) 2_755 2_755 2_755 no
C8 C1 H4 97.0(5) 2_755 2_755 2_755 no
C8 C1 H4 106.2(5) 2_755 2_755 2_755 no
C8 C1 H4 97.7(4) 2_755 2_755 2_755 no
C8 C1 H4 141.6(4) 2_755 2_755 2_755 no
C8 C1 H5 71.8(8) 2_755 2_755 2_755 no
C8 C1 H7 62.0(5) 2_755 2_755 2_755 no
C8 C1 H7 18.4(4) 2_755 2_755 2_755 no
H1 C1 H2 27.8(16) . . . no
H1 C1 H2 102.9(11) . . . no
H1 C1 H2 27.8(16) . . . no
H1 C1 H2 102.9(11) . . . no
H1 C1 H3 98.6(9) . . . no
H1 C1 H3 98.6(9) . . . no
H1 C1 H4 79.0(17) . . . no
H1 C1 H4 76.0(17) . . . no
H1 C1 H4 60.3(4) . . . no
H1 C1 H4 60.3(4) . . . no
H1 C1 H5 113.2(19) . . . no
H1 C1 H7 139.3(5) . . . no
H1 C1 H7 139.3(5) . . . no
H2 C1 H2 127.0(6) . . . no
H2 C1 H2 22.1(9) . . . no
H2 C1 H2 108.0(4) . . . no
H2 C1 H3 113.3(11) . . . no
H2 C1 H3 91.3(9) . . . no
H2 C1 H4 54.1(8) . . . no
H2 C1 H4 101.4(8) . . . no
H2 C1 H4 74.3(7) . . . no
H2 C1 H4 52.8(7) . . . no
H2 C1 H5 137.6(10) . . . no
H2 C1 H7 119.9(7) . . . no
H2 C1 H7 138.1(7) . . . no
H2 C1 H2 108.0(4) 4_465 4_465 4_465 no
H2 C1 H2 99.4(13) 4_465 4_465 4_465 no
H2 C1 H3 27.8(15) 4_465 4_465 4_465 no
H2 C1 H3 126.7(14) 4_465 4_465 4_465 no
H2 C1 H4 129.7(7) 4_465 4_465 4_465 no
H2 C1 H4 57.7(7) 4_465 4_465 4_465 no
H2 C1 H4 56.4(8) 4_465 4_465 4_465 no
H2 C1 H4 140.6(8) 4_465 4_465 4_465 no
H2 C1 H5 49.7(6) 4_465 4_465 4_465 no
H2 C1 H7 113.0(7) 4_465 4_465 4_465 no
H2 C1 H7 54.0(9) 4_465 4_465 4_465 no
H2 C1 H2 127.0(6) 2_755 2_755 2_755 no
H2 C1 H3 91.3(9) 2_755 2_755 2_755 no
H2 C1 H3 113.3(11) 2_755 2_755 2_755 no
H2 C1 H4 54.1(8) 2_755 2_755 2_755 no
H2 C1 H4 101.4(8) 2_755 2_755 2_755 no
H2 C1 H4 52.8(7) 2_755 2_755 2_755 no
H2 C1 H4 74.3(7) 2_755 2_755 2_755 no
H2 C1 H5 137.6(10) 2_755 2_755 2_755 no
H2 C1 H7 138.1(7) 2_755 2_755 2_755 no
H2 C1 H7 119.9(7) 2_755 2_755 2_755 no
H2 C1 H3 126.7(14) 3_765 3_765 3_765 no
H2 C1 H3 27.8(15) 3_765 3_765 3_765 no
H2 C1 H4 129.7(7) 3_765 3_765 3_765 no
H2 C1 H4 57.7(7) 3_765 3_765 3_765 no
H2 C1 H4 140.6(8) 3_765 3_765 3_765 no
H2 C1 H4 56.4(8) 3_765 3_765 3_765 no
H2 C1 H5 49.8(6) 3_765 3_765 3_765 no
H2 C1 H7 54.0(9) 3_765 3_765 3_765 no
H2 C1 H7 113.0(7) 3_765 3_765 3_765 no
H3 C1 H3 152.9(23) 3_665 3_665 3_665 no
H3 C1 H4 101.9(14) 3_665 3_665 3_665 no
H3 C1 H4 82.0(14) 3_665 3_665 3_665 no
H3 C1 H4 39.5(9) 3_665 3_665 3_665 no
H3 C1 H4 156.6(12) 3_665 3_665 3_665 no
H3 C1 H5 77.0(13) 3_665 3_665 3_665 no
H3 C1 H7 122.1(9) 3_665 3_665 3_665 no
H3 C1 H7 44.4(11) 3_665 3_665 3_665 no
H3 C1 H4 101.9(14) 3_765 3_765 3_765 no
H3 C1 H4 82.0(14) 3_765 3_765 3_765 no
H3 C1 H4 156.6(12) 3_765 3_765 3_765 no
H3 C1 H4 39.5(9) 3_765 3_765 3_765 no
H3 C1 H5 77.0(13) 3_765 3_765 3_765 no
H3 C1 H7 44.4(11) 3_765 3_765 3_765 no
H3 C1 H7 122.1(9) 3_765 3_765 3_765 no
H4 C1 H4 154.9(10) . . . no
H4 C1 H4 84.7(6) . . . no
H4 C1 H4 84.6(6) . . . no
H4 C1 H5 167.9(10) . . . no
H4 C1 H7 91.7(8) . . . no
H4 C1 H7 91.7(8) . . . no
H4 C1 H4 83.0(6) 1_556 1_556 1_556 no
H4 C1 H4 83.0(6) 1_556 1_556 1_556 no
H4 C1 H5 37.2(9) 1_556 1_556 1_556 no
H4 C1 H7 107.3(7) 1_556 1_556 1_556 no
H4 C1 H7 107.3(7) 1_556 1_556 1_556 no
H4 C1 H4 120.6(9) 3_665 3_665 3_665 no
H4 C1 H5 101.1(8) 3_665 3_665 3_665 no
H4 C1 H7 158.9(6) 3_665 3_665 3_665 no
H4 C1 H7 79.6(7) 3_665 3_665 3_665 no
H4 C1 H5 101.2(8) 3_765 3_765 3_765 no
H4 C1 H7 79.6(7) 3_765 3_765 3_765 no
H4 C1 H7 158.9(6) 3_765 3_765 3_765 no
H5 C1 H7 79.0(9) 1_556 1_556 1_556 no
H5 C1 H7 79.0(9) 1_556 1_556 1_556 no
H7 C1 H7 79.7(9) . . . no
Cl1 C2 O1 61.77(6) 3_765 3_765 3_765 ?
Cl1 C2 O1 89.57(5) 3_765 3_765 3_765 ?
Cl1 C2 O1 89.58(5) 3_765 3_765 3_765 ?
Cl1 C2 N1 102.67(7) 3_765 3_765 3_765 ?
Cl1 C2 N2 43.54(11) 3_765 3_765 3_765 ?
Cl1 C2 C1 71.78(8) 3_765 3_765 3_765 ?
Cl1 C2 C3 162.9(1) 3_765 3_765 3_765 ?
Cl1 C2 C4 132.47(9) 3_765 3_765 3_765 ?
Cl1 C2 C5 143.12(8) 3_765 3_765 3_765 ?
Cl1 C2 C6 72.6(2) 3_765 3_765 3_765 ?
Cl1 C2 H1 10.7(15) 3_765 3_765 3_765 no
Cl1 C2 H2 59.2(11) 3_765 3_765 3_765 no
Cl1 C2 H2 59.2(11) 3_765 3_765 3_765 no
Cl1 C2 H3 99.3(20) 3_765 3_765 3_765 no
Cl1 C2 H4 175.3(10) 3_765 3_765 3_765 no
Cl1 C2 H4 63.3(6) 3_765 3_765 3_765 no
Cl1 C2 H4 63.3(6) 3_765 3_765 3_765 no
Cl1 C2 H5 156.5(8) 3_765 3_765 3_765 no
O1 C2 O1 111.45(6) . . . ?
O1 C2 O1 111.45(6) . . . ?
O1 C2 N1 40.91(6) . . . ?
O1 C2 N2 18.23(11) . . . ?
O1 C2 C1 10.01(7) . . . ?
O1 C2 C3 101.18(13) . . . ?
O1 C2 C4 70.70(7) . . . ?
O1 C2 C5 81.35(7) . . . ?
O1 C2 C6 134.4(2) . . . ?
O1 C2 H1 51.1(15) . . . no
O1 C2 H2 116.3(11) . . . no
O1 C2 H2 116.3(11) . . . no
O1 C2 H3 161.1(20) . . . no
O1 C2 H4 123.0(10) . . . no
O1 C2 H4 69.5(6) . . . no
O1 C2 H4 69.5(6) . . . no
O1 C2 H5 94.7(8) . . . no
O1 C2 O1 130.45(9) 3_664 3_664 3_664 ?
O1 C2 N1 114.23(5) 3_664 3_664 3_664 ?
O1 C2 N2 106.45(7) 3_664 3_664 3_664 ?
O1 C2 C1 113.31(5) 3_664 3_664 3_664 ?
O1 C2 C3 97.47(7) 3_664 3_664 3_664 ?
O1 C2 C4 108.30(5) 3_664 3_664 3_664 ?
O1 C2 C5 104.91(5) 3_664 3_664 3_664 ?
O1 C2 C6 66.30(5) 3_664 3_664 3_664 ?
O1 C2 H1 94.0(6) 3_664 3_664 3_664 no
O1 C2 H2 90.1(9) 3_664 3_664 3_664 no
O1 C2 H2 48.6(8) 3_664 3_664 3_664 no
O1 C2 H3 65.7(2) 3_664 3_664 3_664 no
O1 C2 H4 88.4(4) 3_664 3_664 3_664 no
O1 C2 H4 42.6(6) 3_664 3_664 3_664 no
O1 C2 H4 149.4(5) 3_664 3_664 3_664 no
O1 C2 H5 100.0(3) 3_664 3_664 3_664 no
O1 C2 N1 114.23(5) 3_764 3_764 3_764 ?
O1 C2 N2 106.46(7) 3_764 3_764 3_764 ?
O1 C2 C1 113.31(5) 3_764 3_764 3_764 ?
O1 C2 C3 97.46(7) 3_764 3_764 3_764 ?
O1 C2 C4 108.30(5) 3_764 3_764 3_764 ?
O1 C2 C5 104.91(5) 3_764 3_764 3_764 ?
O1 C2 C6 66.30(5) 3_764 3_764 3_764 ?
O1 C2 H1 94.0(6) 3_764 3_764 3_764 no
O1 C2 H2 48.6(8) 3_764 3_764 3_764 no
O1 C2 H2 90.1(9) 3_764 3_764 3_764 no
O1 C2 H3 65.7(2) 3_764 3_764 3_764 no
O1 C2 H4 88.4(4) 3_764 3_764 3_764 no
O1 C2 H4 149.4(5) 3_764 3_764 3_764 no
O1 C2 H4 42.6(6) 3_764 3_764 3_764 no
O1 C2 H5 100.0(3) 3_764 3_764 3_764 no
N1 C2 N2 59.13(12) . . . ?
N1 C2 C1 30.89(7) . . . ?
N1 C2 C3 60.27(12) . . . ?
N1 C2 C4 29.80(7) . . . ?
N1 C2 C5 40.45(7) . . . ?
N1 C2 C6 175.3(2) . . . ?
N1 C2 H1 92.0(15) . . . no
N1 C2 H2 150.6(10) . . . no
N1 C2 H2 150.6(10) . . . no
N1 C2 H3 158.0(20) . . . no
N1 C2 H4 82.1(10) . . . no
N1 C2 H4 86.9(5) . . . no
N1 C2 H4 86.9(5) . . . no
N1 C2 H5 53.8(8) . . . no
N2 C2 C1 28.24(11) . . . ?
N2 C2 C3 119.4(2) . . . ?
N2 C2 C4 88.9(1) . . . ?
N2 C2 C5 99.6(1) . . . ?
N2 C2 C6 116.1(2) . . . ?
N2 C2 H1 32.9(15) . . . no
N2 C2 H2 99.5(12) . . . no
N2 C2 H2 99.5(12) . . . no
N2 C2 H3 142.9(20) . . . no
N2 C2 H4 141.2(10) . . . no
N2 C2 H4 64.3(6) . . . no
N2 C2 H4 64.3(6) . . . no
N2 C2 H5 113.0(9) . . . no
C1 C2 C3 91.2(1) . . . ?
C1 C2 C4 60.69(9) . . . ?
C1 C2 C5 71.34(9) . . . ?
C1 C2 C6 144.4(2) . . . ?
C1 C2 H1 61.1(15) . . . no
C1 C2 H2 125.4(11) . . . no
C1 C2 H2 125.4(11) . . . no
C1 C2 H3 171.1(20) . . . no
C1 C2 H4 113.0(10) . . . no
C1 C2 H4 73.2(6) . . . no
C1 C2 H4 73.2(6) . . . no
C1 C2 H5 84.7(8) . . . no
C3 C2 C4 30.47(11) . . . ?
C3 C2 C5 19.82(10) . . . ?
C3 C2 C6 124.5(2) . . . ?
C3 C2 H1 152.3(15) . . . no
C3 C2 H2 135.8(11) . . . no
C3 C2 H2 135.8(11) . . . no
C3 C2 H3 97.7(20) . . . no
C3 C2 H4 21.8(10) . . . no
C3 C2 H4 112.5(5) . . . no
C3 C2 H4 112.5(5) . . . no
C3 C2 H5 6.4(8) . . . no
C4 C2 C5 10.65(7) . . . ?
C4 C2 C6 154.9(2) . . . ?
C4 C2 H1 121.8(15) . . . no
C4 C2 H2 156.8(9) . . . no
C4 C2 H2 156.8(9) . . . no
C4 C2 H3 128.2(20) . . . no
C4 C2 H4 52.3(10) . . . no
C4 C2 H4 100.8(5) . . . no
C4 C2 H4 100.8(5) . . . no
C4 C2 H5 24.0(8) . . . no
C5 C2 C6 144.3(2) . . . ?
C5 C2 H1 132.4(15) . . . no
C5 C2 H2 151.1(10) . . . no
C5 C2 H2 151.2(10) . . . no
C5 C2 H3 117.5(20) . . . no
C5 C2 H4 41.6(10) . . . no
C5 C2 H4 105.4(5) . . . no
C5 C2 H4 105.4(5) . . . no
C5 C2 H5 13.4(8) . . . no
C6 C2 H1 83.3(15) . . . no
C6 C2 H2 26.5(10) . . . no
C6 C2 H2 26.5(10) . . . no
C6 C2 H3 26.7(20) . . . no
C6 C2 H4 102.7(10) . . . no
C6 C2 H4 90.9(5) . . . no
C6 C2 H4 90.9(5) . . . no
C6 C2 H5 130.9(9) . . . no
H1 C2 H2 69.0(18) . . . no
H1 C2 H2 69.0(18) . . . no
H1 C2 H3 110.0(25) . . . no
H1 C2 H4 174.1(20) . . . no
H1 C2 H4 61.9(6) . . . no
H1 C2 H4 61.9(6) . . . no
H1 C2 H5 145.8(17) . . . no
H2 C2 H2 42.9(17) . . . no
H2 C2 H3 46.8(20) . . . no
H2 C2 H4 116.5(15) . . . no
H2 C2 H4 102.4(11) . . . no
H2 C2 H4 64.6(11) . . . no
H2 C2 H5 141.2(12) . . . no
H2 C2 H3 46.8(20) 2_755 2_755 2_755 no
H2 C2 H4 116.5(15) 2_755 2_755 2_755 no
H2 C2 H4 64.6(11) 2_755 2_755 2_755 no
H2 C2 H4 102.4(11) 2_755 2_755 2_755 no
H2 C2 H5 141.2(12) 2_755 2_755 2_755 no
H3 C2 H4 75.9(22) . . . no
H3 C2 H4 103.2(10) . . . no
H3 C2 H4 103.2(10) . . . no
H3 C2 H5 104.1(20) . . . no
H4 C2 H4 117.4(5) . . . no
H4 C2 H4 117.4(5) . . . no
H4 C2 H5 28.2(13) . . . no
H4 C2 H4 123.2(11) 3_665 3_665 3_665 no
H4 C2 H5 110.4(6) 3_665 3_665 3_665 no
H4 C2 H5 110.4(6) 3_765 3_765 3_765 no
Cl1 C3 Cl1 131.23(6) . . . ?
Cl1 C3 O1 94.49(5) . . . ?
Cl1 C3 N1 67.23(3) . . . ?
Cl1 C3 N2 85.87(5) . . . ?
Cl1 C3 N2 165.67(8) . . . ?
Cl1 C3 N2 47.60(3) . . . ?
Cl1 C3 C1 74.77(4) . . . ?
Cl1 C3 C2 98.02(6) . . . ?
Cl1 C3 C4 65.97(3) . . . ?
Cl1 C3 C5 71.47(4) . . . ?
Cl1 C3 C6 108.08(5) . . . ?
Cl1 C3 C7 66.01(3) . . . ?
Cl1 C3 H1 91.5(4) . . . no
Cl1 C3 H1 155.9(8) . . . no
Cl1 C3 H1 32.0(9) . . . no
Cl1 C3 H2 93.3(6) . . . no
Cl1 C3 H2 125.7(4) . . . no
Cl1 C3 H2 119.4(6) . . . no
Cl1 C3 H2 51.0(5) . . . no
Cl1 C3 H3 113.0(3) . . . no
Cl1 C3 H4 104.2(8) . . . no
Cl1 C3 H5 78.2(5) . . . no
Cl1 C3 H6 58.0(7) . . . no
Cl1 C3 H6 82.8(6) . . . no
Cl1 C3 O1 94.50(5) 1_455 1_455 1_455 ?
Cl1 C3 N1 67.22(3) 1_455 1_455 1_455 ?
Cl1 C3 N2 85.86(5) 1_455 1_455 1_455 ?
Cl1 C3 N2 47.60(3) 1_455 1_455 1_455 ?
Cl1 C3 N2 165.67(8) 1_455 1_455 1_455 ?
Cl1 C3 C1 74.76(4) 1_455 1_455 1_455 ?
Cl1 C3 C2 98.01(6) 1_455 1_455 1_455 ?
Cl1 C3 C4 65.97(3) 1_455 1_455 1_455 ?
Cl1 C3 C5 71.48(4) 1_455 1_455 1_455 ?
Cl1 C3 C6 108.08(5) 1_455 1_455 1_455 ?
Cl1 C3 C7 66.01(3) 1_455 1_455 1_455 ?
Cl1 C3 H1 91.5(4) 1_455 1_455 1_455 no
Cl1 C3 H1 32.0(9) 1_455 1_455 1_455 no
Cl1 C3 H1 155.9(8) 1_455 1_455 1_455 no
Cl1 C3 H2 119.4(6) 1_455 1_455 1_455 no
Cl1 C3 H2 51.0(5) 1_455 1_455 1_455 no
Cl1 C3 H2 93.3(6) 1_455 1_455 1_455 no
Cl1 C3 H2 125.7(4) 1_455 1_455 1_455 no
Cl1 C3 H3 113.0(3) 1_455 1_455 1_455 no
Cl1 C3 H4 104.2(8) 1_455 1_455 1_455 no
Cl1 C3 H5 78.2(5) 1_455 1_455 1_455 no
Cl1 C3 H6 82.8(6) 1_455 1_455 1_455 no
Cl1 C3 H6 58.0(7) 1_455 1_455 1_455 no
O1 C3 N1 121.30(10) 1_554 1_554 1_554 ?
O1 C3 N2 179.12(10) 1_554 1_554 1_554 ?
O1 C3 N2 72.17(5) 1_554 1_554 1_554 ?
O1 C3 N2 72.16(5) 1_554 1_554 1_554 ?
O1 C3 C1 151.41(10) 1_554 1_554 1_554 ?
O1 C3 C2 149.3(1) 1_554 1_554 1_554 ?
O1 C3 C4 91.4(1) 1_554 1_554 1_554 ?
O1 C3 C5 61.25(9) 1_554 1_554 1_554 ?
O1 C3 C6 120.32(12) 1_554 1_554 1_554 ?
O1 C3 C7 110.96(8) 1_554 1_554 1_554 ?
O1 C3 H1 165.5(10) 1_554 1_554 1_554 no
O1 C3 H1 75.4(10) 1_554 1_554 1_554 no
O1 C3 H1 75.4(10) 1_554 1_554 1_554 no
O1 C3 H2 124.7(7) 1_554 1_554 1_554 no
O1 C3 H2 44.0(5) 1_554 1_554 1_554 no
O1 C3 H2 124.7(7) 1_554 1_554 1_554 no
O1 C3 H2 44.0(5) 1_554 1_554 1_554 no
O1 C3 H3 97.8(19) 1_554 1_554 1_554 no
O1 C3 H4 25.5(22) 1_554 1_554 1_554 no
O1 C3 H5 40.5(13) 1_554 1_554 1_554 no
O1 C3 H6 66.0(9) 1_554 1_554 1_554 no
O1 C3 H6 66.0(9) 1_554 1_554 1_554 no
N1 C3 N2 59.58(9) . . . ?
N1 C3 N2 114.77(4) . . . ?
N1 C3 N2 114.77(4) . . . ?
N1 C3 C1 30.11(7) . . . ?
N1 C3 C2 89.4(1) . . . ?
N1 C3 C4 29.92(11) . . . ?
N1 C3 C5 60.05(9) . . . ?
N1 C3 C6 118.4(1) . . . ?
N1 C3 C7 10.34(6) . . . ?
N1 C3 H1 73.2(9) . . . no
N1 C3 H1 99.1(9) . . . no
N1 C3 H1 99.1(9) . . . no
N1 C3 H2 112.1(7) . . . no
N1 C3 H2 101.9(5) . . . no
N1 C3 H2 112.1(7) . . . no
N1 C3 H2 101.9(5) . . . no
N1 C3 H3 140.9(19) . . . no
N1 C3 H4 146.8(23) . . . no
N1 C3 H5 80.8(13) . . . no
N1 C3 H6 56.9(9) . . . no
N1 C3 H6 56.9(9) . . . no
N2 C3 N2 107.55(5) . . . ?
N2 C3 N2 107.55(5) . . . ?
N2 C3 C1 29.47(7) . . . ?
N2 C3 C2 29.79(11) . . . ?
N2 C3 C4 89.5(1) . . . ?
N2 C3 C5 119.63(11) . . . ?
N2 C3 C6 58.80(11) . . . ?
N2 C3 C7 69.92(8) . . . ?
N2 C3 H1 13.6(9) . . . no
N2 C3 H1 104.6(10) . . . no
N2 C3 H1 104.6(10) . . . no
N2 C3 H2 54.4(7) . . . no
N2 C3 H2 136.3(5) . . . no
N2 C3 H2 54.4(7) . . . no
N2 C3 H2 136.3(5) . . . no
N2 C3 H3 81.3(19) . . . no
N2 C3 H4 153.6(23) . . . no
N2 C3 H5 140.3(13) . . . no
N2 C3 H6 114.8(9) . . . no
N2 C3 H6 114.8(9) . . . no
N2 C3 N2 128.86(8) 3_664 3_664 3_664 ?
N2 C3 C1 114.48(5) 3_664 3_664 3_664 ?
N2 C3 C2 96.21(7) 3_664 3_664 3_664 ?
N2 C3 C4 108.15(6) 3_664 3_664 3_664 ?
N2 C3 C5 96.86(6) 3_664 3_664 3_664 ?
N2 C3 C6 83.80(6) 3_664 3_664 3_664 ?
N2 C3 C7 113.18(4) 3_664 3_664 3_664 ?
N2 C3 H1 102.7(4) 3_664 3_664 3_664 no
N2 C3 H1 16.4(9) 3_664 3_664 3_664 no
N2 C3 H1 141.8(10) 3_664 3_664 3_664 no
N2 C3 H2 98.6(6) 3_664 3_664 3_664 no
N2 C3 H2 40.4(4) 3_664 3_664 3_664 no
N2 C3 H2 73.8(6) 3_664 3_664 3_664 no
N2 C3 H2 116.1(5) 3_664 3_664 3_664 no
N2 C3 H3 75.0(7) 3_664 3_664 3_664 no
N2 C3 H4 66.0(4) 3_664 3_664 3_664 no
N2 C3 H5 88.0(6) 3_664 3_664 3_664 no
N2 C3 H6 110.2(7) 3_664 3_664 3_664 no
N2 C3 H6 86.8(7) 3_664 3_664 3_664 no
N2 C3 C1 114.49(5) 3_764 3_764 3_764 ?
N2 C3 C2 96.22(7) 3_764 3_764 3_764 ?
N2 C3 C4 108.15(6) 3_764 3_764 3_764 ?
N2 C3 C5 96.85(6) 3_764 3_764 3_764 ?
N2 C3 C6 83.80(6) 3_764 3_764 3_764 ?
N2 C3 C7 113.18(4) 3_764 3_764 3_764 ?
N2 C3 H1 102.7(4) 3_764 3_764 3_764 no
N2 C3 H1 141.8(10) 3_764 3_764 3_764 no
N2 C3 H1 16.4(9) 3_764 3_764 3_764 no
N2 C3 H2 73.8(6) 3_764 3_764 3_764 no
N2 C3 H2 116.1(5) 3_764 3_764 3_764 no
N2 C3 H2 98.6(6) 3_764 3_764 3_764 no
N2 C3 H2 40.4(4) 3_764 3_764 3_764 no
N2 C3 H3 75.0(7) 3_764 3_764 3_764 no
N2 C3 H4 65.9(4) 3_764 3_764 3_764 no
N2 C3 H5 88.0(6) 3_764 3_764 3_764 no
N2 C3 H6 86.8(7) 3_764 3_764 3_764 no
N2 C3 H6 110.2(7) 3_764 3_764 3_764 no
C1 C3 C2 59.26(12) . . . ?
C1 C3 C4 60.04(12) . . . ?
C1 C3 C5 90.16(10) . . . ?
C1 C3 C6 88.27(12) . . . ?
C1 C3 C7 40.45(6) . . . ?
C1 C3 H1 43.1(9) . . . no
C1 C3 H1 103.7(10) . . . no
C1 C3 H1 103.7(10) . . . no
C1 C3 H2 82.9(7) . . . no
C1 C3 H2 122.6(5) . . . no
C1 C3 H2 82.9(7) . . . no
C1 C3 H2 122.6(5) . . . no
C1 C3 H3 110.7(19) . . . no
C1 C3 H4 177.0(23) . . . no
C1 C3 H5 110.9(13) . . . no
C1 C3 H6 86.2(9) . . . no
C1 C3 H6 86.2(9) . . . no
C2 C3 C4 119.3(2) . . . ?
C2 C3 C5 149.4(2) . . . ?
C2 C3 C6 29.01(13) . . . ?
C2 C3 C7 99.72(13) . . . ?
C2 C3 H1 16.2(9) . . . no
C2 C3 H1 101.6(9) . . . no
C2 C3 H1 101.6(9) . . . no
C2 C3 H2 26.9(7) . . . no
C2 C3 H2 135.9(4) . . . no
C2 C3 H2 26.9(7) . . . no
C2 C3 H2 135.9(4) . . . no
C2 C3 H3 51.5(19) . . . no
C2 C3 H4 123.8(23) . . . no
C2 C3 H5 170.1(13) . . . no
C2 C3 H6 143.3(9) . . . no
C2 C3 H6 143.3(9) . . . no
C4 C3 C5 30.13(12) . . . ?
C4 C3 C6 148.3(2) . . . ?
C4 C3 C7 19.58(11) . . . ?
C4 C3 H1 103.1(9) . . . no
C4 C3 H1 92.1(8) . . . no
C4 C3 H1 92.1(8) . . . no
C4 C3 H2 140.6(7) . . . no
C4 C3 H2 79.7(4) . . . no
C4 C3 H2 140.6(7) . . . no
C4 C3 H2 79.7(4) . . . no
C4 C3 H3 170.8(19) . . . no
C4 C3 H4 116.9(23) . . . no
C4 C3 H5 50.8(13) . . . no
C4 C3 H6 28.8(9) . . . no
C4 C3 H6 28.8(9) . . . no
C5 C3 C6 178.4(2) . . . ?
C5 C3 C7 49.71(9) . . . ?
C5 C3 H1 133.3(9) . . . no
C5 C3 H1 84.6(8) . . . no
C5 C3 H1 84.6(8) . . . no
C5 C3 H2 164.5(6) . . . no
C5 C3 H2 58.8(4) . . . no
C5 C3 H2 164.5(6) . . . no
C5 C3 H2 58.8(4) . . . no
C5 C3 H3 159.1(19) . . . no
C5 C3 H4 86.8(23) . . . no
C5 C3 H5 20.7(13) . . . no
C5 C3 H6 13.5(7) . . . no
C5 C3 H6 13.5(7) . . . no
C6 C3 C7 128.72(12) . . . ?
C6 C3 H1 45.2(10) . . . no
C6 C3 H1 95.8(8) . . . no
C6 C3 H1 95.8(8) . . . no
C6 C3 H2 14.8(6) . . . no
C6 C3 H2 122.1(4) . . . no
C6 C3 H2 14.8(6) . . . no
C6 C3 H2 122.1(4) . . . no
C6 C3 H3 22.5(18) . . . no
C6 C3 H4 94.8(23) . . . no
C6 C3 H5 160.9(13) . . . no
C6 C3 H6 166.0(7) . . . no
C6 C3 H6 166.0(7) . . . no
C7 C3 H1 83.5(9) . . . no
C7 C3 H1 96.8(9) . . . no
C7 C3 H1 96.8(9) . . . no
C7 C3 H2 122.1(7) . . . no
C7 C3 H2 94.3(4) . . . no
C7 C3 H2 122.1(7) . . . no
C7 C3 H2 94.3(4) . . . no
C7 C3 H3 151.2(19) . . . no
C7 C3 H4 136.5(23) . . . no
C7 C3 H5 70.4(13) . . . no
C7 C3 H6 47.0(9) . . . no
C7 C3 H6 47.0(9) . . . no
H1 C3 H1 103.7(9) . . . no
H1 C3 H1 103.7(9) . . . no
H1 C3 H2 41.5(11) . . . no
H1 C3 H2 138.2(5) . . . no
H1 C3 H2 41.5(11) . . . no
H1 C3 H2 138.2(5) . . . no
H1 C3 H3 67.6(20) . . . no
H1 C3 H4 139.9(27) . . . no
H1 C3 H5 154.0(16) . . . no
H1 C3 H6 128.0(13) . . . no
H1 C3 H6 128.0(13) . . . no
H1 C3 H1 150.5(20) 3_664 3_664 3_664 no
H1 C3 H2 110.4(10) 3_664 3_664 3_664 no
H1 C3 H2 34.9(10) 3_664 3_664 3_664 no
H1 C3 H2 83.7(10) 3_664 3_664 3_664 no
H1 C3 H2 117.9(11) 3_664 3_664 3_664 no
H1 C3 H3 90.2(9) 3_664 3_664 3_664 no
H1 C3 H4 76.0(10) 3_664 3_664 3_664 no
H1 C3 H5 80.1(9) 3_664 3_664 3_664 no
H1 C3 H6 98.0(11) 3_664 3_664 3_664 no
H1 C3 H6 73.1(10) 3_664 3_664 3_664 no
H1 C3 H2 83.7(10) 3_764 3_764 3_764 no
H1 C3 H2 117.9(11) 3_764 3_764 3_764 no
H1 C3 H2 110.4(10) 3_764 3_764 3_764 no
H1 C3 H2 34.9(10) 3_764 3_764 3_764 no
H1 C3 H3 90.2(9) 3_764 3_764 3_764 no
H1 C3 H4 76.0(10) 3_764 3_764 3_764 no
H1 C3 H5 80.1(9) 3_764 3_764 3_764 no
H1 C3 H6 73.1(10) 3_764 3_764 3_764 no
H1 C3 H6 98.0(11) 3_764 3_764 3_764 no
H2 C3 H2 136.2(8) . . . no
H2 C3 H2 27.5(11) . . . no
H2 C3 H2 113.9(5) . . . no
H2 C3 H3 31.0(18) . . . no
H2 C3 H4 100.1(24) . . . no
H2 C3 H5 160.8(11) . . . no
H2 C3 H6 151.1(11) . . . no
H2 C3 H6 169.0(11) . . . no
H2 C3 H2 113.9(5) 4_464 4_464 4_464 no
H2 C3 H2 83.6(9) 4_464 4_464 4_464 no
H2 C3 H3 107.0(14) 4_464 4_464 4_464 no
H2 C3 H4 55.6(14) 4_464 4_464 4_464 no
H2 C3 H5 47.6(7) 4_464 4_464 4_464 no
H2 C3 H6 71.5(8) 4_464 4_464 4_464 no
H2 C3 H6 52.1(8) 4_464 4_464 4_464 no
H2 C3 H2 136.2(8) 2_755 2_755 2_755 no
H2 C3 H3 31.0(18) 2_755 2_755 2_755 no
H2 C3 H4 100.1(24) 2_755 2_755 2_755 no
H2 C3 H5 160.8(11) 2_755 2_755 2_755 no
H2 C3 H6 169.0(11) 2_755 2_755 2_755 no
H2 C3 H6 151.1(11) 2_755 2_755 2_755 no
H2 C3 H3 107.0(14) 3_764 3_764 3_764 no
H2 C3 H4 55.6(14) 3_764 3_764 3_764 no
H2 C3 H5 47.6(7) 3_764 3_764 3_764 no
H2 C3 H6 52.1(8) 3_764 3_764 3_764 no
H2 C3 H6 71.5(8) 3_764 3_764 3_764 no
H3 C3 H4 72.3(30) . . . no
H3 C3 H5 138.4(20) . . . no
H3 C3 H6 159.0(18) . . . no
H3 C3 H6 159.0(18) . . . no
H4 C3 H5 66.1(27) . . . no
H4 C3 H6 90.9(24) . . . no
H4 C3 H6 90.9(24) . . . no
H5 C3 H6 27.8(14) . . . no
H5 C3 H6 27.8(14) . . . no
H6 C3 H6 25.7(12) . . . no
Cl1 C4 Cl1 170.27(7) . . . ?
Cl1 C4 O1 85.38(4) . . . ?
Cl1 C4 O1 94.84(4) . . . ?
Cl1 C4 N1 85.14(4) . . . ?
Cl1 C4 N2 87.42(4) . . . ?
Cl1 C4 C1 85.69(4) . . . ?
Cl1 C4 C2 89.78(4) . . . ?
Cl1 C4 C3 92.26(4) . . . ?
Cl1 C4 C5 92.47(4) . . . ?
Cl1 C4 C6 90.60(4) . . . ?
Cl1 C4 C7 85.87(4) . . . ?
Cl1 C4 C8 64.75(5) . . . ?
Cl1 C4 C8 107.49(6) . . . ?
Cl1 C4 H1 87.71(8) . . . no
Cl1 C4 H1 156.7(8) . . . no
Cl1 C4 H1 31.5(8) . . . no
Cl1 C4 H2 136.5(5) . . . no
Cl1 C4 H2 52.9(5) . . . no
Cl1 C4 H4 93.82(7) . . . no
Cl1 C4 H5 94.00(8) . . . no
Cl1 C4 H6 71.4(10) . . . no
Cl1 C4 H6 111.5(10) . . . no
Cl1 C4 H7 46.8(5) . . . no
Cl1 C4 H7 125.0(5) . . . no
Cl1 C4 O1 85.36(4) 1_455 1_455 1_455 ?
Cl1 C4 O1 94.85(4) 1_455 1_455 1_455 ?
Cl1 C4 N1 85.13(4) 1_455 1_455 1_455 ?
Cl1 C4 N2 87.42(4) 1_455 1_455 1_455 ?
Cl1 C4 C1 85.68(4) 1_455 1_455 1_455 ?
Cl1 C4 C2 89.78(4) 1_455 1_455 1_455 ?
Cl1 C4 C3 92.26(4) 1_455 1_455 1_455 ?
Cl1 C4 C5 92.48(4) 1_455 1_455 1_455 ?
Cl1 C4 C6 90.59(4) 1_455 1_455 1_455 ?
Cl1 C4 C7 85.87(4) 1_455 1_455 1_455 ?
Cl1 C4 C8 107.49(6) 1_455 1_455 1_455 ?
Cl1 C4 C8 64.75(5) 1_455 1_455 1_455 ?
Cl1 C4 H1 87.70(8) 1_455 1_455 1_455 no
Cl1 C4 H1 31.5(8) 1_455 1_455 1_455 no
Cl1 C4 H1 156.7(8) 1_455 1_455 1_455 no
Cl1 C4 H2 52.9(5) 1_455 1_455 1_455 no
Cl1 C4 H2 136.5(5) 1_455 1_455 1_455 no
Cl1 C4 H4 93.82(7) 1_455 1_455 1_455 no
Cl1 C4 H5 94.01(8) 1_455 1_455 1_455 no
Cl1 C4 H6 111.5(10) 1_455 1_455 1_455 no
Cl1 C4 H6 71.4(10) 1_455 1_455 1_455 no
Cl1 C4 H7 125.0(5) 1_455 1_455 1_455 no
Cl1 C4 H7 46.8(5) 1_455 1_455 1_455 no
O1 C4 O1 167.38(9) . . . ?
O1 C4 N1 19.48(9) . . . ?
O1 C4 N2 40.14(6) . . . ?
O1 C4 C1 9.73(6) . . . ?
O1 C4 C2 69.65(8) . . . ?
O1 C4 C3 99.9(1) . . . ?
O1 C4 C5 138.4(2) . . . ?
O1 C4 C6 79.26(8) . . . ?
O1 C4 C7 49.64(8) . . . ?
O1 C4 C8 57.53(7) . . . ?
O1 C4 C8 57.53(7) . . . ?
O1 C4 H1 44.0(9) . . . no
O1 C4 H1 107.2(9) . . . no
O1 C4 H1 107.2(9) . . . no
O1 C4 H2 138.0(5) . . . no
O1 C4 H2 138.1(5) . . . no
O1 C4 H4 124.0(12) . . . no
O1 C4 H5 163.4(14) . . . no
O1 C4 H6 122.5(13) . . . no
O1 C4 H6 122.5(13) . . . no
O1 C4 H7 60.6(5) . . . no
O1 C4 H7 60.6(5) . . . no
O1 C4 N1 173.14(13) 1_554 1_554 1_554 ?
O1 C4 N2 127.24(8) 1_554 1_554 1_554 ?
O1 C4 C1 157.65(9) 1_554 1_554 1_554 ?
O1 C4 C2 97.73(9) 1_554 1_554 1_554 ?
O1 C4 C3 67.51(13) 1_554 1_554 1_554 ?
O1 C4 C5 54.25(13) 1_554 1_554 1_554 ?
O1 C4 C6 88.12(8) 1_554 1_554 1_554 ?
O1 C4 C7 142.97(10) 1_554 1_554 1_554 ?
O1 C4 C8 133.63(8) 1_554 1_554 1_554 ?
O1 C4 C8 133.64(8) 1_554 1_554 1_554 ?
O1 C4 H1 123.3(9) 1_554 1_554 1_554 no
O1 C4 H1 68.6(9) 1_554 1_554 1_554 no
O1 C4 H1 68.6(9) 1_554 1_554 1_554 no
O1 C4 H2 42.6(5) 1_554 1_554 1_554 no
O1 C4 H2 42.6(5) 1_554 1_554 1_554 no
O1 C4 H4 43.3(12) 1_554 1_554 1_554 no
O1 C4 H5 29.3(14) 1_554 1_554 1_554 no
O1 C4 H6 69.1(13) 1_554 1_554 1_554 no
O1 C4 H6 69.1(13) 1_554 1_554 1_554 no
O1 C4 H7 127.6(5) 1_554 1_554 1_554 no
O1 C4 H7 127.6(5) 1_554 1_554 1_554 no
N1 C4 N2 59.62(11) . . . ?
N1 C4 C1 29.21(10) . . . ?
N1 C4 C2 89.13(13) . . . ?
N1 C4 C3 119.4(2) . . . ?
N1 C4 C5 118.9(2) . . . ?
N1 C4 C6 98.74(13) . . . ?
N1 C4 C7 30.16(10) . . . ?
N1 C4 C8 40.55(9) . . . ?
N1 C4 C8 40.55(9) . . . ?
N1 C4 H1 63.5(9) . . . no
N1 C4 H1 113.3(9) . . . no
N1 C4 H1 113.3(9) . . . no
N1 C4 H2 135.8(5) . . . no
N1 C4 H2 135.8(5) . . . no
N1 C4 H4 143.5(12) . . . no
N1 C4 H5 143.9(14) . . . no
N1 C4 H6 104.5(13) . . . no
N1 C4 H6 104.5(13) . . . no
N1 C4 H7 48.5(5) . . . no
N1 C4 H7 48.5(5) . . . no
N2 C4 C1 30.41(7) . . . ?
N2 C4 C2 29.51(7) . . . ?
N2 C4 C3 59.74(13) . . . ?
N2 C4 C5 178.5(2) . . . ?
N2 C4 C6 39.12(8) . . . ?
N2 C4 C7 89.78(9) . . . ?
N2 C4 C8 94.59(8) . . . ?
N2 C4 C8 94.58(8) . . . ?
N2 C4 H1 3.9(9) . . . no
N2 C4 H1 90.0(8) . . . no
N2 C4 H1 90.0(8) . . . no
N2 C4 H2 122.6(4) . . . no
N2 C4 H2 122.6(4) . . . no
N2 C4 H4 83.9(12) . . . no
N2 C4 H5 156.5(14) . . . no
N2 C4 H6 155.1(12) . . . no
N2 C4 H6 155.1(12) . . . no
N2 C4 H7 90.7(5) . . . no
N2 C4 H7 90.7(5) . . . no
C1 C4 C2 59.92(9) . . . ?
C1 C4 C3 90.1(1) . . . ?
C1 C4 C5 148.1(2) . . . ?
C1 C4 C6 69.53(9) . . . ?
C1 C4 C7 59.37(8) . . . ?
C1 C4 C8 66.38(8) . . . ?
C1 C4 C8 66.38(8) . . . ?
C1 C4 H1 34.3(9) . . . no
C1 C4 H1 103.4(9) . . . no
C1 C4 H1 103.4(9) . . . no
C1 C4 H2 136.5(5) . . . no
C1 C4 H2 136.5(5) . . . no
C1 C4 H4 114.3(12) . . . no
C1 C4 H5 173.1(14) . . . no
C1 C4 H6 131.3(13) . . . no
C1 C4 H6 131.3(13) . . . no
C1 C4 H7 67.5(5) . . . no
C1 C4 H7 67.5(5) . . . no
C2 C4 C3 30.23(12) . . . ?
C2 C4 C5 152.0(2) . . . ?
C2 C4 C6 9.61(8) . . . ?
C2 C4 C7 119.29(11) . . . ?
C2 C4 C8 121.77(10) . . . ?
C2 C4 C8 121.77(10) . . . ?
C2 C4 H1 25.6(9) . . . no
C2 C4 H1 77.0(7) . . . no
C2 C4 H1 77.0(7) . . . no
C2 C4 H2 102.5(4) . . . no
C2 C4 H2 102.5(4) . . . no
C2 C4 H4 54.4(12) . . . no
C2 C4 H5 127.0(14) . . . no
C2 C4 H6 155.3(10) . . . no
C2 C4 H6 155.3(10) . . . no
C2 C4 H7 113.1(4) . . . no
C2 C4 H7 113.1(4) . . . no
C3 C4 C5 121.8(2) . . . ?
C3 C4 C6 20.62(13) . . . ?
C3 C4 C7 149.5(2) . . . ?
C3 C4 C8 147.30(12) . . . ?
C3 C4 C8 147.30(12) . . . ?
C3 C4 H1 55.8(9) . . . no
C3 C4 H1 66.7(7) . . . no
C3 C4 H1 66.7(7) . . . no
C3 C4 H2 80.0(4) . . . no
C3 C4 H2 80.0(4) . . . no
C3 C4 H4 24.2(12) . . . no
C3 C4 H5 96.8(14) . . . no
C3 C4 H6 131.8(12) . . . no
C3 C4 H6 131.8(12) . . . no
C3 C4 H7 132.5(4) . . . no
C3 C4 H7 132.5(4) . . . no
C5 C4 C6 142.4(2) . . . ?
C5 C4 C7 88.7(2) . . . ?
C5 C4 C8 84.0(1) . . . ?
C5 C4 C8 84.0(1) . . . ?
C5 C4 H1 177.6(9) . . . no
C5 C4 H1 90.7(8) . . . no
C5 C4 H1 90.7(8) . . . no
C5 C4 H2 58.3(4) . . . no
C5 C4 H2 58.3(4) . . . no
C5 C4 H4 97.6(12) . . . no
C5 C4 H5 25.0(14) . . . no
C5 C4 H6 24.1(12) . . . no
C5 C4 H6 24.1(12) . . . no
C5 C4 H7 88.2(5) . . . no
C5 C4 H7 88.2(5) . . . no
C6 C4 C7 128.90(10) . . . ?
C6 C4 C8 130.34(9) . . . ?
C6 C4 C8 130.34(9) . . . ?
C6 C4 H1 35.2(9) . . . no
C6 C4 H1 73.2(7) . . . no
C6 C4 H1 73.2(7) . . . no
C6 C4 H2 95.4(4) . . . no
C6 C4 H2 95.4(4) . . . no
C6 C4 H4 44.8(12) . . . no
C6 C4 H5 117.4(14) . . . no
C6 C4 H6 148.9(11) . . . no
C6 C4 H6 148.9(11) . . . no
C6 C4 H7 119.9(4) . . . no
C6 C4 H7 119.9(4) . . . no
C7 C4 C8 21.98(4) . . . ?
C7 C4 C8 21.98(4) . . . ?
C7 C4 H1 93.7(9) . . . no
C7 C4 H1 117.3(8) . . . no
C7 C4 H1 117.3(8) . . . no
C7 C4 H2 121.1(4) . . . no
C7 C4 H2 121.1(4) . . . no
C7 C4 H4 173.7(12) . . . no
C7 C4 H5 113.7(14) . . . no
C7 C4 H6 76.2(13) . . . no
C7 C4 H6 76.2(13) . . . no
C7 C4 H7 39.2(5) . . . no
C7 C4 H7 39.2(5) . . . no
C8 C4 C8 42.80(8) . . . ?
C8 C4 H1 98.2(8) . . . no
C8 C4 H1 138.6(8) . . . no
C8 C4 H1 95.8(8) . . . no
C8 C4 H2 132.7(4) . . . no
C8 C4 H2 101.0(4) . . . no
C8 C4 H4 158.57(8) . . . no
C8 C4 H5 107.2(13) . . . no
C8 C4 H6 65.0(13) . . . no
C8 C4 H6 80.1(12) . . . no
C8 C4 H7 18.1(4) . . . no
C8 C4 H7 60.7(5) . . . no
C8 C4 H1 98.2(8) 2_755 2_755 2_755 no
C8 C4 H1 95.8(8) 2_755 2_755 2_755 no
C8 C4 H1 138.6(8) 2_755 2_755 2_755 no
C8 C4 H2 101.0(4) 2_755 2_755 2_755 no
C8 C4 H2 132.7(4) 2_755 2_755 2_755 no
C8 C4 H4 158.57(8) 2_755 2_755 2_755 no
C8 C4 H5 107.2(13) 2_755 2_755 2_755 no
C8 C4 H6 80.1(12) 2_755 2_755 2_755 no
C8 C4 H6 65.0(13) 2_755 2_755 2_755 no
C8 C4 H7 60.7(5) 2_755 2_755 2_755 no
C8 C4 H7 18.1(4) 2_755 2_755 2_755 no
H1 C4 H1 88.2(4) . . . no
H1 C4 H1 88.2(4) . . . no
H1 C4 H2 120.2(7) . . . no
H1 C4 H2 120.2(7) . . . no
H1 C4 H4 80.0(16) . . . no
H1 C4 H5 152.6(16) . . . no
H1 C4 H6 157.1(12) . . . no
H1 C4 H6 157.1(12) . . . no
H1 C4 H7 93.7(9) . . . no
H1 C4 H7 93.7(9) . . . no
H1 C4 H1 125.4(15) 3_664 3_664 3_664 no
H1 C4 H2 34.0(10) 3_664 3_664 3_664 no
H1 C4 H2 110.9(10) 3_664 3_664 3_664 no
H1 C4 H4 62.9(8) 3_664 3_664 3_664 no
H1 C4 H5 79.5(10) 3_664 3_664 3_664 no
H1 C4 H6 114.6(15) 3_664 3_664 3_664 no
H1 C4 H6 78.8(12) 3_664 3_664 3_664 no
H1 C4 H7 156.4(9) 3_664 3_664 3_664 no
H1 C4 H7 78.2(9) 3_664 3_664 3_664 no
H1 C4 H2 110.9(10) 3_764 3_764 3_764 no
H1 C4 H2 34.0(10) 3_764 3_764 3_764 no
H1 C4 H4 62.9(8) 3_764 3_764 3_764 no
H1 C4 H5 79.4(10) 3_764 3_764 3_764 no
H1 C4 H6 78.8(12) 3_764 3_764 3_764 no
H1 C4 H6 114.6(15) 3_764 3_764 3_764 no
H1 C4 H7 78.2(9) 3_764 3_764 3_764 no
H1 C4 H7 156.4(9) 3_764 3_764 3_764 no
H2 C4 H2 83.7(10) 4_464 4_464 4_464 no
H2 C4 H4 63.0(9) 4_464 4_464 4_464 no
H2 C4 H5 45.6(7) 4_464 4_464 4_464 no
H2 C4 H6 82.3(12) 4_464 4_464 4_464 no
H2 C4 H6 53.6(11) 4_464 4_464 4_464 no
H2 C4 H7 144.4(6) 4_464 4_464 4_464 no
H2 C4 H7 88.4(7) 4_464 4_464 4_464 no
H2 C4 H4 63.0(9) 3_764 3_764 3_764 no
H2 C4 H5 45.6(7) 3_764 3_764 3_764 no
H2 C4 H6 53.6(11) 3_764 3_764 3_764 no
H2 C4 H6 82.3(12) 3_764 3_764 3_764 no
H2 C4 H7 88.4(7) 3_764 3_764 3_764 no
H2 C4 H7 144.5(6) 3_764 3_764 3_764 no
H4 C4 H5 72.6(19) . . . no
H4 C4 H6 109.7(17) . . . no
H4 C4 H6 109.7(17) . . . no
H4 C4 H7 140.6(5) . . . no
H4 C4 H7 140.6(5) . . . no
H5 C4 H6 42.7(17) . . . no
H5 C4 H6 42.7(17) . . . no
H5 C4 H7 107.3(12) . . . no
H5 C4 H7 107.4(12) . . . no
H6 C4 H6 40.3(19) . . . no
H6 C4 H7 65.4(14) . . . no
H6 C4 H7 91.1(11) . . . no
H6 C4 H7 91.1(11) 2_755 2_755 2_755 no
H6 C4 H7 65.4(14) 2_755 2_755 2_755 no
H7 C4 H7 78.3(9) . . . no
Cl1 C5 Cl1 128.45(8) . . . ?
Cl1 C5 O1 99.62(5) . . . ?
Cl1 C5 N1 65.95(4) . . . ?
Cl1 C5 C1 64.75(4) . . . ?
Cl1 C5 C2 67.02(4) . . . ?
Cl1 C5 C3 69.64(5) . . . ?
Cl1 C5 C4 64.55(4) . . . ?
Cl1 C5 C7 74.20(5) . . . ?
Cl1 C5 C8 59.31(5) . . . ?
Cl1 C5 C8 96.55(8) . . . ?
Cl1 C5 H2 144.2(5) . . . no
Cl1 C5 H2 54.6(6) . . . no
Cl1 C5 H4 76.3(4) . . . no
Cl1 C5 H5 102.8(12) . . . no
Cl1 C5 H6 56.4(22) . . . no
Cl1 C5 H6 146.8(27) . . . no
Cl1 C5 H7 42.6(4) . . . no
Cl1 C5 H7 108.4(5) . . . no
Cl1 C5 H8 128.9(8) . . . no
Cl1 C5 H8 81.7(8) . . . no
Cl1 C5 H9 155.0(7) . . . no
Cl1 C5 H9 46.7(5) . . . no
Cl1 C5 O1 99.63(5) 1_455 1_455 1_455 ?
Cl1 C5 N1 65.94(4) 1_455 1_455 1_455 ?
Cl1 C5 C1 64.75(4) 1_455 1_455 1_455 ?
Cl1 C5 C2 67.01(4) 1_455 1_455 1_455 ?
Cl1 C5 C3 69.64(5) 1_455 1_455 1_455 ?
Cl1 C5 C4 64.54(4) 1_455 1_455 1_455 ?
Cl1 C5 C7 74.19(5) 1_455 1_455 1_455 ?
Cl1 C5 C8 96.54(8) 1_455 1_455 1_455 ?
Cl1 C5 C8 59.30(5) 1_455 1_455 1_455 ?
Cl1 C5 H2 54.6(6) 1_455 1_455 1_455 no
Cl1 C5 H2 144.2(5) 1_455 1_455 1_455 no
Cl1 C5 H4 76.3(4) 1_455 1_455 1_455 no
Cl1 C5 H5 102.8(12) 1_455 1_455 1_455 no
Cl1 C5 H6 146.8(27) 1_455 1_455 1_455 no
Cl1 C5 H6 56.4(22) 1_455 1_455 1_455 no
Cl1 C5 H7 108.4(5) 1_455 1_455 1_455 no
Cl1 C5 H7 42.6(4) 1_455 1_455 1_455 no
Cl1 C5 H8 81.7(8) 1_455 1_455 1_455 no
Cl1 C5 H8 128.9(8) 1_455 1_455 1_455 no
Cl1 C5 H9 46.7(5) 1_455 1_455 1_455 no
Cl1 C5 H9 155.0(7) 1_455 1_455 1_455 no
O1 C5 N1 132.97(11) 1_554 1_554 1_554 ?
O1 C5 C1 123.78(9) 1_554 1_554 1_554 ?
O1 C5 C2 86.52(8) 1_554 1_554 1_554 ?
O1 C5 C3 75.76(9) 1_554 1_554 1_554 ?
O1 C5 C4 103.9(1) 1_554 1_554 1_554 ?
O1 C5 C7 163.82(11) 1_554 1_554 1_554 ?
O1 C5 C8 158.74(5) 1_554 1_554 1_554 ?
O1 C5 C8 158.74(5) 1_554 1_554 1_554 ?
O1 C5 H2 50.5(6) 1_554 1_554 1_554 no
O1 C5 H2 50.5(6) 1_554 1_554 1_554 no
O1 C5 H4 55.6(10) 1_554 1_554 1_554 no
O1 C5 H5 8.1(31) 1_554 1_554 1_554 no
O1 C5 H6 112.3(30) 1_554 1_554 1_554 no
O1 C5 H6 112.3(30) 1_554 1_554 1_554 no
O1 C5 H7 141.9(4) 1_554 1_554 1_554 no
O1 C5 H7 141.9(4) 1_554 1_554 1_554 no
O1 C5 H8 116.4(10) 1_554 1_554 1_554 no
O1 C5 H8 116.4(10) 1_554 1_554 1_554 no
O1 C5 H9 105.4(7) 1_554 1_554 1_554 no
O1 C5 H9 105.4(7) 1_554 1_554 1_554 no
N1 C5 C1 9.19(6) . . . ?
N1 C5 C2 46.45(7) . . . ?
N1 C5 C3 57.21(9) . . . ?
N1 C5 C4 29.09(11) . . . ?
N1 C5 C7 30.85(7) . . . ?
N1 C5 C8 44.55(7) . . . ?
N1 C5 C8 44.55(7) . . . ?
N1 C5 H2 116.8(6) . . . no
N1 C5 H2 116.8(6) . . . no
N1 C5 H4 77.4(10) . . . no
N1 C5 H5 141.1(31) . . . no
N1 C5 H6 96.6(31) . . . no
N1 C5 H6 96.6(31) . . . no
N1 C5 H7 47.1(4) . . . no
N1 C5 H7 47.1(4) . . . no
N1 C5 H8 105.8(10) . . . no
N1 C5 H8 105.8(10) . . . no
N1 C5 H9 95.8(8) . . . no
N1 C5 H9 95.8(8) . . . no
C1 C5 C2 37.26(5) . . . ?
C1 C5 C3 48.02(8) . . . ?
C1 C5 C4 19.90(11) . . . ?
C1 C5 C7 40.04(6) . . . ?
C1 C5 C8 52.69(6) . . . ?
C1 C5 C8 52.69(6) . . . ?
C1 C5 H2 111.9(6) . . . no
C1 C5 H2 111.9(6) . . . no
C1 C5 H4 68.2(10) . . . no
C1 C5 H5 131.9(31) . . . no
C1 C5 H6 102.3(30) . . . no
C1 C5 H6 102.3(30) . . . no
C1 C5 H7 53.1(4) . . . no
C1 C5 H7 53.1(4) . . . no
C1 C5 H8 114.0(10) . . . no
C1 C5 H8 114.0(10) . . . no
C1 C5 H9 100.0(7) . . . no
C1 C5 H9 100.0(7) . . . no
C2 C5 C3 10.75(6) . . . ?
C2 C5 C4 17.37(10) . . . ?
C2 C5 C7 77.30(8) . . . ?
C2 C5 C8 87.19(8) . . . ?
C2 C5 C8 87.19(8) . . . ?
C2 C5 H2 89.1(5) . . . no
C2 C5 H2 89.1(5) . . . no
C2 C5 H4 31.0(10) . . . no
C2 C5 H5 94.7(31) . . . no
C2 C5 H6 122.2(24) . . . no
C2 C5 H6 122.1(24) . . . no
C2 C5 H7 81.5(4) . . . no
C2 C5 H7 81.5(4) . . . no
C2 C5 H8 144.3(9) . . . no
C2 C5 H8 144.3(9) . . . no
C2 C5 H9 113.6(6) . . . no
C2 C5 H9 113.7(6) . . . no
C3 C5 C4 28.12(10) . . . ?
C3 C5 C7 88.06(10) . . . ?
C3 C5 C8 97.28(10) . . . ?
C3 C5 C8 97.28(10) . . . ?
C3 C5 H2 82.3(5) . . . no
C3 C5 H2 82.3(5) . . . no
C3 C5 H4 20.2(10) . . . no
C3 C5 H5 83.9(31) . . . no
C3 C5 H6 126.0(22) . . . no
C3 C5 H6 126.0(22) . . . no
C3 C5 H7 90.2(4) . . . no
C3 C5 H7 90.2(4) . . . no
C3 C5 H8 150.7(8) . . . no
C3 C5 H8 150.7(8) . . . no
C3 C5 H9 116.0(5) . . . no
C3 C5 H9 116.0(5) . . . no
C4 C5 C7 59.94(13) . . . ?
C4 C5 C8 70.95(13) . . . ?
C4 C5 C8 70.95(13) . . . ?
C4 C5 H2 100.1(5) . . . no
C4 C5 H2 100.1(5) . . . no
C4 C5 H4 48.3(10) . . . no
C4 C5 H5 112.0(31) . . . no
C4 C5 H6 113.8(28) . . . no
C4 C5 H6 113.8(28) . . . no
C4 C5 H7 67.7(4) . . . no
C4 C5 H7 67.7(4) . . . no
C4 C5 H8 131.1(9) . . . no
C4 C5 H8 131.1(9) . . . no
C4 C5 H9 108.1(6) . . . no
C4 C5 H9 108.1(6) . . . no
C7 C5 C8 22.40(5) . . . ?
C7 C5 C8 22.40(5) . . . ?
C7 C5 H2 128.1(6) . . . no
C7 C5 H2 128.1(6) . . . no
C7 C5 H4 108.3(10) . . . no
C7 C5 H5 172.0(31) . . . no
C7 C5 H6 77.2(31) . . . no
C7 C5 H6 77.2(31) . . . no
C7 C5 H7 35.8(5) . . . no
C7 C5 H7 35.8(5) . . . no
C7 C5 H8 78.0(10) . . . no
C7 C5 H8 78.0(10) . . . no
C7 C5 H9 81.5(8) . . . no
C7 C5 H9 81.5(8) . . . no
C8 C5 C8 40.58(8) . . . ?
C8 C5 H2 149.6(6) . . . no
C8 C5 H2 109.1(6) . . . no
C8 C5 H4 116.1(9) . . . no
C8 C5 H5 159.6(2) . . . no
C8 C5 H6 55.5(32) . . . no
C8 C5 H6 88.2(29) . . . no
C8 C5 H7 16.8(4) . . . no
C8 C5 H7 56.5(5) . . . no
C8 C5 H8 79.5(9) . . . no
C8 C5 H8 61.4(10) . . . no
C8 C5 H9 95.7(7) . . . no
C8 C5 H9 59.2(8) . . . no
C8 C5 H2 109.1(6) 2_755 2_755 2_755 no
C8 C5 H2 149.6(6) 2_755 2_755 2_755 no
C8 C5 H4 116.1(9) 2_755 2_755 2_755 no
C8 C5 H5 159.6(2) 2_755 2_755 2_755 no
C8 C5 H6 88.2(29) 2_755 2_755 2_755 no
C8 C5 H6 55.5(32) 2_755 2_755 2_755 no
C8 C5 H7 56.5(5) 2_755 2_755 2_755 no
C8 C5 H7 16.8(4) 2_755 2_755 2_755 no
C8 C5 H8 61.4(10) 2_755 2_755 2_755 no
C8 C5 H8 79.5(9) 2_755 2_755 2_755 no
C8 C5 H9 59.2(8) 2_755 2_755 2_755 no
C8 C5 H9 95.8(7) 2_755 2_755 2_755 no
H2 C5 H2 101.0(12) 4_464 4_464 4_464 no
H2 C5 H4 70.1(7) 4_464 4_464 4_464 no
H2 C5 H5 50.8(6) 4_464 4_464 4_464 no
H2 C5 H6 145.6(30) 4_464 4_464 4_464 no
H2 C5 H6 68.5(25) 4_464 4_464 4_464 no
H2 C5 H7 162.9(8) 4_464 4_464 4_464 no
H2 C5 H7 93.1(8) 4_464 4_464 4_464 no
H2 C5 H8 86.2(9) 4_464 4_464 4_464 no
H2 C5 H8 126.5(9) 4_464 4_464 4_464 no
H2 C5 H9 58.5(8) 4_464 4_464 4_464 no
H2 C5 H9 147.3(10) 4_464 4_464 4_464 no
H2 C5 H4 70.1(7) 3_764 3_764 3_764 no
H2 C5 H5 50.8(6) 3_764 3_764 3_764 no
H2 C5 H6 68.5(25) 3_764 3_764 3_764 no
H2 C5 H6 145.6(30) 3_764 3_764 3_764 no
H2 C5 H7 93.1(8) 3_764 3_764 3_764 no
H2 C5 H7 162.9(8) 3_764 3_764 3_764 no
H2 C5 H8 126.5(9) 3_764 3_764 3_764 no
H2 C5 H8 86.2(9) 3_764 3_764 3_764 no
H2 C5 H9 147.3(10) 3_764 3_764 3_764 no
H2 C5 H9 58.5(8) 3_764 3_764 3_764 no
H4 C5 H5 63.7(32) . . . no
H4 C5 H6 129.4(20) . . . no
H4 C5 H6 129.4(20) . . . no
H4 C5 H7 106.5(8) . . . no
H4 C5 H7 106.5(8) . . . no
H4 C5 H8 154.2(8) . . . no
H4 C5 H8 154.2(8) . . . no
H4 C5 H9 117.9(5) . . . no
H4 C5 H9 117.9(5) . . . no
H5 C5 H6 107.6(34) . . . no
H5 C5 H6 107.6(34) . . . no
H5 C5 H7 143.8(6) . . . no
H5 C5 H7 143.8(6) . . . no
H5 C5 H8 109.2(30) . . . no
H5 C5 H8 109.2(30) . . . no
H5 C5 H9 102.0(15) . . . no
H5 C5 H9 102.0(15) . . . no
H6 C5 H6 101.1(40) . . . no
H6 C5 H7 49.5(31) . . . no
H6 C5 H7 104.7(29) . . . no
H6 C5 H8 76.2(21) . . . no
H6 C5 H8 25.8(22) . . . no
H6 C5 H9 112.7(20) . . . no
H6 C5 H9 11.6(21) . . . no
H6 C5 H7 104.6(29) 2_755 2_755 2_755 no
H6 C5 H7 49.5(31) 2_755 2_755 2_755 no
H6 C5 H8 25.8(22) 2_755 2_755 2_755 no
H6 C5 H8 76.2(21) 2_755 2_755 2_755 no
H6 C5 H9 11.6(21) 2_755 2_755 2_755 no
H6 C5 H9 112.7(20) 2_755 2_755 2_755 no
H7 C5 H7 71.5(9) . . . no
H7 C5 H8 93.2(9) . . . no
H7 C5 H8 63.5(10) . . . no
H7 C5 H9 112.5(8) . . . no
H7 C5 H9 49.5(9) . . . no
H7 C5 H8 63.5(10) 2_755 2_755 2_755 no
H7 C5 H8 93.2(9) 2_755 2_755 2_755 no
H7 C5 H9 49.5(9) 2_755 2_755 2_755 no
H7 C5 H9 112.5(8) 2_755 2_755 2_755 no
H8 C5 H8 50.8(14) 4_454 4_454 4_454 no
H8 C5 H9 36.9(9) 4_454 4_454 4_454 no
H8 C5 H9 87.6(8) 4_454 4_454 4_454 no
H8 C5 H9 87.6(8) 3_754 3_754 3_754 no
H8 C5 H9 36.9(9) 3_754 3_754 3_754 no
H9 C5 H9 124.2(10) 3_654 3_654 3_654 no
Cl1 C6 Cl1 167.98(7) 3_764 3_764 3_764 ?
Cl1 C6 O1 82.86(7) 3_764 3_764 3_764 ?
Cl1 C6 O1 82.85(7) 3_764 3_764 3_764 ?
Cl1 C6 N2 137.25(12) 3_764 3_764 3_764 ?
Cl1 C6 C1 129.40(9) 3_764 3_764 3_764 ?
Cl1 C6 C1 65.39(6) 3_764 3_764 3_764 ?
Cl1 C6 C1 65.39(6) 3_764 3_764 3_764 ?
Cl1 C6 C2 107.3(2) 3_764 3_764 3_764 ?
Cl1 C6 C3 80.79(11) 3_764 3_764 3_764 ?
Cl1 C6 C4 91.87(8) 3_764 3_764 3_764 ?
Cl1 C6 C8 56.49(6) 3_764 3_764 3_764 ?
Cl1 C6 C8 56.49(6) 3_764 3_764 3_764 ?
Cl1 C6 H1 163.5(13) 3_764 3_764 3_764 no
Cl1 C6 H2 113.0(22) 3_764 3_764 3_764 no
Cl1 C6 H2 113.0(22) 3_764 3_764 3_764 no
Cl1 C6 H3 4.7(28) 3_764 3_764 3_764 no
Cl1 C6 H4 61.8(9) 3_764 3_764 3_764 no
Cl1 C6 H5 111.3(8) 3_764 3_764 3_764 no
Cl1 C6 H5 111.3(8) 3_764 3_764 3_764 no
Cl1 C6 H7 45.1(5) 3_764 3_764 3_764 no
Cl1 C6 H7 45.1(5) 3_764 3_764 3_764 no
Cl1 C6 O1 97.41(7) 3_765 3_765 3_765 ?
Cl1 C6 O1 97.42(7) 3_765 3_765 3_765 ?
Cl1 C6 N2 54.77(10) 3_765 3_765 3_765 ?
Cl1 C6 C1 62.62(7) 3_765 3_765 3_765 ?
Cl1 C6 C1 115.83(6) 3_765 3_765 3_765 ?
Cl1 C6 C1 115.84(6) 3_765 3_765 3_765 ?
Cl1 C6 C2 84.7(2) 3_765 3_765 3_765 ?
Cl1 C6 C3 111.23(11) 3_765 3_765 3_765 ?
Cl1 C6 C4 100.15(7) 3_765 3_765 3_765 ?
Cl1 C6 C8 114.31(8) 3_765 3_765 3_765 ?
Cl1 C6 C8 114.31(8) 3_765 3_765 3_765 ?
Cl1 C6 H1 28.5(13) 3_765 3_765 3_765 no
Cl1 C6 H2 60.6(22) 3_765 3_765 3_765 no
Cl1 C6 H2 60.5(22) 3_765 3_765 3_765 no
Cl1 C6 H3 163.2(28) 3_765 3_765 3_765 no
Cl1 C6 H4 130.2(9) 3_765 3_765 3_765 no
Cl1 C6 H5 64.9(8) 3_765 3_765 3_765 no
Cl1 C6 H5 64.9(8) 3_765 3_765 3_765 no
Cl1 C6 H7 124.6(5) 3_765 3_765 3_765 no
Cl1 C6 H7 124.7(5) 3_765 3_765 3_765 no
O1 C6 O1 165.1(1) 3_664 3_664 3_664 ?
O1 C6 N2 93.87(6) 3_664 3_664 3_664 ?
O1 C6 C1 92.97(6) 3_664 3_664 3_664 ?
O1 C6 C1 18.58(5) 3_664 3_664 3_664 ?
O1 C6 C1 146.59(13) 3_664 3_664 3_664 ?
O1 C6 C2 90.21(6) 3_664 3_664 3_664 ?
O1 C6 C3 86.88(6) 3_664 3_664 3_664 ?
O1 C6 C4 88.23(6) 3_664 3_664 3_664 ?
O1 C6 C8 52.80(6) 3_664 3_664 3_664 ?
O1 C6 C8 120.69(9) 3_664 3_664 3_664 ?
O1 C6 H1 96.28(11) 3_664 3_664 3_664 no
O1 C6 H2 144.9(17) 3_664 3_664 3_664 no
O1 C6 H2 46.9(18) 3_664 3_664 3_664 no
O1 C6 H3 83.0(1) 3_664 3_664 3_664 no
O1 C6 H4 84.86(11) 3_664 3_664 3_664 no
O1 C6 H5 36.1(8) 3_664 3_664 3_664 no
O1 C6 H5 157.1(7) 3_664 3_664 3_664 no
O1 C6 H7 62.5(5) 3_664 3_664 3_664 no
O1 C6 H7 109.1(5) 3_664 3_664 3_664 no
O1 C6 N2 93.88(6) 3_764 3_764 3_764 ?
O1 C6 C1 92.98(6) 3_764 3_764 3_764 ?
O1 C6 C1 146.58(13) 3_764 3_764 3_764 ?
O1 C6 C1 18.58(5) 3_764 3_764 3_764 ?
O1 C6 C2 90.21(6) 3_764 3_764 3_764 ?
O1 C6 C3 86.87(6) 3_764 3_764 3_764 ?
O1 C6 C4 88.22(6) 3_764 3_764 3_764 ?
O1 C6 C8 120.69(9) 3_764 3_764 3_764 ?
O1 C6 C8 52.79(6) 3_764 3_764 3_764 ?
O1 C6 H1 96.28(11) 3_764 3_764 3_764 no
O1 C6 H2 46.9(18) 3_764 3_764 3_764 no
O1 C6 H2 144.9(17) 3_764 3_764 3_764 no
O1 C6 H3 83.0(1) 3_764 3_764 3_764 no
O1 C6 H4 84.85(11) 3_764 3_764 3_764 no
O1 C6 H5 157.1(7) 3_764 3_764 3_764 no
O1 C6 H5 36.1(8) 3_764 3_764 3_764 no
O1 C6 H7 109.1(5) 3_764 3_764 3_764 no
O1 C6 H7 62.5(5) 3_764 3_764 3_764 no
N2 C6 C1 7.85(7) . . . ?
N2 C6 C1 102.30(6) . . . ?
N2 C6 C1 102.31(6) . . . ?
N2 C6 C2 29.93(13) . . . ?
N2 C6 C3 56.46(9) . . . ?
N2 C6 C4 45.39(7) . . . ?
N2 C6 C8 145.42(5) . . . ?
N2 C6 C8 145.42(5) . . . ?
N2 C6 H1 26.3(13) . . . no
N2 C6 H2 93.9(20) . . . no
N2 C6 H2 93.9(20) . . . no
N2 C6 H3 142.0(28) . . . no
N2 C6 H4 75.5(9) . . . no
N2 C6 H5 87.4(8) . . . no
N2 C6 H5 87.4(8) . . . no
N2 C6 H7 156.4(5) . . . no
N2 C6 H7 156.4(5) . . . no
C1 C6 C1 99.13(4) . . . ?
C1 C6 C1 99.14(4) . . . ?
C1 C6 C2 22.1(1) . . . ?
C1 C6 C3 48.61(8) . . . ?
C1 C6 C4 37.53(5) . . . ?
C1 C6 C8 145.71(4) . . . ?
C1 C6 C8 145.71(4) . . . ?
C1 C6 H1 34.1(13) . . . no
C1 C6 H2 99.0(19) . . . no
C1 C6 H2 99.0(19) . . . no
C1 C6 H3 134.1(28) . . . no
C1 C6 H4 67.6(9) . . . no
C1 C6 H5 91.3(8) . . . no
C1 C6 H5 91.3(8) . . . no
C1 C6 H7 154.3(5) . . . no
C1 C6 H7 154.3(5) . . . no
C1 C6 C1 128.01(12) 3_664 3_664 3_664 ?
C1 C6 C2 89.63(9) 3_664 3_664 3_664 ?
C1 C6 C3 78.38(7) 3_664 3_664 3_664 ?
C1 C6 C4 82.94(6) 3_664 3_664 3_664 ?
C1 C6 C8 49.37(5) 3_664 3_664 3_664 ?
C1 C6 C8 111.08(9) 3_664 3_664 3_664 ?
C1 C6 H1 111.1(4) 3_664 3_664 3_664 no
C1 C6 H2 156.2(16) 3_664 3_664 3_664 no
C1 C6 H2 63.5(20) 3_664 3_664 3_664 no
C1 C6 H3 66.2(5) 3_664 3_664 3_664 no
C1 C6 H4 71.5(3) 3_664 3_664 3_664 no
C1 C6 H5 54.0(8) 3_664 3_664 3_664 no
C1 C6 H5 168.5(7) 3_664 3_664 3_664 no
C1 C6 H7 55.1(5) 3_664 3_664 3_664 no
C1 C6 H7 98.3(5) 3_664 3_664 3_664 no
C1 C6 C2 89.63(9) 3_764 3_764 3_764 ?
C1 C6 C3 78.37(7) 3_764 3_764 3_764 ?
C1 C6 C4 82.94(6) 3_764 3_764 3_764 ?
C1 C6 C8 111.07(9) 3_764 3_764 3_764 ?
C1 C6 C8 49.37(5) 3_764 3_764 3_764 ?
C1 C6 H1 111.1(4) 3_764 3_764 3_764 no
C1 C6 H2 63.5(20) 3_764 3_764 3_764 no
C1 C6 H2 156.2(16) 3_764 3_764 3_764 no
C1 C6 H3 66.2(5) 3_764 3_764 3_764 no
C1 C6 H4 71.5(3) 3_764 3_764 3_764 no
C1 C6 H5 168.5(7) 3_764 3_764 3_764 no
C1 C6 H5 54.0(8) 3_764 3_764 3_764 no
C1 C6 H7 98.3(5) 3_764 3_764 3_764 no
C1 C6 H7 55.1(5) 3_764 3_764 3_764 no
C2 C6 C3 26.53(13) . . . ?
C2 C6 C4 15.5(1) . . . ?
C2 C6 C8 138.78(12) . . . ?
C2 C6 C8 138.78(12) . . . ?
C2 C6 H1 56.2(13) . . . no
C2 C6 H2 112.5(17) . . . no
C2 C6 H2 112.5(17) . . . no
C2 C6 H3 112.1(28) . . . no
C2 C6 H4 45.5(9) . . . no
C2 C6 H5 101.8(7) . . . no
C2 C6 H5 101.8(7) . . . no
C2 C6 H7 140.3(5) . . . no
C2 C6 H7 140.3(5) . . . no
C3 C6 C4 11.08(7) . . . ?
C3 C6 C8 121.29(11) . . . ?
C3 C6 C8 121.29(11) . . . ?
C3 C6 H1 82.7(13) . . . no
C3 C6 H2 125.4(15) . . . no
C3 C6 H2 125.4(15) . . . no
C3 C6 H3 85.5(28) . . . no
C3 C6 H4 19.0(8) . . . no
C3 C6 H5 112.4(7) . . . no
C3 C6 H5 112.4(7) . . . no
C3 C6 H7 117.7(5) . . . no
C3 C6 H7 117.7(5) . . . no
C4 C6 C8 129.30(8) . . . ?
C4 C6 C8 129.30(8) . . . ?
C4 C6 H1 71.7(13) . . . no
C4 C6 H2 120.7(16) . . . no
C4 C6 H2 120.7(16) . . . no
C4 C6 H3 96.6(28) . . . no
C4 C6 H4 30.1(9) . . . no
C4 C6 H5 108.4(7) . . . no
C4 C6 H5 108.4(7) . . . no
C4 C6 H7 127.5(5) . . . no
C4 C6 H7 127.5(5) . . . no
C8 C6 C8 68.43(8) 4_464 4_464 4_464 ?
C8 C6 H1 134.7(8) 4_464 4_464 4_464 no
C8 C6 H2 108.6(17) 4_464 4_464 4_464 no
C8 C6 H2 57.9(21) 4_464 4_464 4_464 no
C8 C6 H3 53.1(20) 4_464 4_464 4_464 no
C8 C6 H4 106.4(7) 4_464 4_464 4_464 no
C8 C6 H5 60.6(8) 4_464 4_464 4_464 no
C8 C6 H5 119.3(7) 4_464 4_464 4_464 no
C8 C6 H7 13.0(5) 4_464 4_464 4_464 no
C8 C6 H7 58.2(5) 4_464 4_464 4_464 no
C8 C6 H1 134.7(8) 3_764 3_764 3_764 no
C8 C6 H2 57.9(21) 3_764 3_764 3_764 no
C8 C6 H2 108.6(17) 3_764 3_764 3_764 no
C8 C6 H3 53.1(20) 3_764 3_764 3_764 no
C8 C6 H4 106.4(7) 3_764 3_764 3_764 no
C8 C6 H5 119.3(7) 3_764 3_764 3_764 no
C8 C6 H5 60.6(8) 3_764 3_764 3_764 no
C8 C6 H7 58.2(5) 3_764 3_764 3_764 no
C8 C6 H7 13.0(5) 3_764 3_764 3_764 no
H1 C6 H2 76.9(23) . . . no
H1 C6 H2 76.9(23) . . . no
H1 C6 H3 168.3(33) . . . no
H1 C6 H4 101.7(17) . . . no
H1 C6 H5 75.2(10) . . . no
H1 C6 H5 75.2(10) . . . no
H1 C6 H7 147.5(11) . . . no
H1 C6 H7 147.5(11) . . . no
H2 C6 H2 98.4(35) . . . no
H2 C6 H3 110.3(26) . . . no
H2 C6 H4 130.2(17) . . . no
H2 C6 H5 110.3(20) . . . no
H2 C6 H5 13.1(17) . . . no
H2 C6 H7 105.7(19) . . . no
H2 C6 H7 70.6(22) . . . no
H2 C6 H3 110.3(26) 2_755 2_755 2_755 no
H2 C6 H4 130.2(17) 2_755 2_755 2_755 no
H2 C6 H5 13.1(17) 2_755 2_755 2_755 no
H2 C6 H5 110.3(20) 2_755 2_755 2_755 no
H2 C6 H7 70.6(22) 2_755 2_755 2_755 no
H2 C6 H7 105.7(19) 2_755 2_755 2_755 no
H3 C6 H4 66.5(28) . . . no
H3 C6 H5 109.6(14) . . . no
H3 C6 H5 109.6(14) . . . no
H3 C6 H7 41.2(23) . . . no
H3 C6 H7 41.2(23) . . . no
H4 C6 H5 117.4(7) . . . no
H4 C6 H5 117.4(7) . . . no
H4 C6 H7 100.5(10) . . . no
H4 C6 H7 100.5(10) . . . no
H5 C6 H5 121.4(15) 3_665 3_665 3_665 no
H5 C6 H7 73.6(10) 3_665 3_665 3_665 no
H5 C6 H7 114.3(9) 3_665 3_665 3_665 no
H5 C6 H7 114.3(9) 3_765 3_765 3_765 no
H5 C6 H7 73.6(10) 3_765 3_765 3_765 no
H7 C6 H7 46.9(10) 4_464 4_464 4_464 no
O1 C7 N1 58.44(12) . . . ?
O1 C7 N2 38.37(6) . . . ?
O1 C7 C1 26.84(8) . . . ?
O1 C7 C3 75.40(7) . . . ?
O1 C7 C4 86.31(9) . . . ?
O1 C7 C5 117.64(9) . . . ?
O1 C7 C8 103.2(2) . . . ?
O1 C7 C8 103.2(2) . . . ?
O1 C7 C9 115.38(13) . . . ?
O1 C7 C9 115.38(13) . . . ?
O1 C7 C10 120.4(2) . . . ?
O1 C7 H2 45.1(4) . . . no
O1 C7 H2 45.1(4) . . . no
O1 C7 H5 115.7(7) . . . no
O1 C7 H5 37.1(7) . . . no
O1 C7 H6 127.6(6) . . . no
O1 C7 H6 127.6(6) . . . no
O1 C7 H7 91.6(7) . . . no
O1 C7 H7 91.6(7) . . . no
O1 C7 H8 112.0(9) . . . no
O1 C7 H8 156.9(6) . . . no
O1 C7 H8 156.9(6) . . . no
O1 C7 H8 112.0(9) . . . no
O1 C7 H9 123.4(8) . . . no
N1 C7 N2 20.07(10) . . . ?
N1 C7 C1 31.60(11) . . . ?
N1 C7 C3 16.96(11) . . . ?
N1 C7 C4 27.86(10) . . . ?
N1 C7 C5 59.20(13) . . . ?
N1 C7 C8 118.79(11) . . . ?
N1 C7 C8 118.79(11) . . . ?
N1 C7 C9 150.12(8) . . . ?
N1 C7 C9 150.12(8) . . . ?
N1 C7 C10 178.8(2) . . . ?
N1 C7 H2 81.5(4) . . . no
N1 C7 H2 81.5(4) . . . no
N1 C7 H5 57.2(7) . . . no
N1 C7 H5 95.6(7) . . . no
N1 C7 H6 71.3(6) . . . no
N1 C7 H6 71.3(6) . . . no
N1 C7 H7 93.8(6) . . . no
N1 C7 H7 93.8(6) . . . no
N1 C7 H8 141.8(7) . . . no
N1 C7 H8 110.7(7) . . . no
N1 C7 H8 110.7(7) . . . no
N1 C7 H8 141.8(7) . . . no
N1 C7 H9 178.1(8) . . . no
N2 C7 C1 11.53(7) . . . ?
N2 C7 C3 37.03(6) . . . ?
N2 C7 C4 47.93(7) . . . ?
N2 C7 C5 79.27(7) . . . ?
N2 C7 C8 116.28(12) . . . ?
N2 C7 C8 116.28(12) . . . ?
N2 C7 C9 143.54(11) . . . ?
N2 C7 C9 143.54(11) . . . ?
N2 C7 C10 158.7(2) . . . ?
N2 C7 H2 67.0(4) . . . no
N2 C7 H2 67.0(4) . . . no
N2 C7 H5 77.3(7) . . . no
N2 C7 H5 75.5(7) . . . no
N2 C7 H6 90.7(6) . . . no
N2 C7 H6 90.7(6) . . . no
N2 C7 H7 93.4(6) . . . no
N2 C7 H7 93.4(6) . . . no
N2 C7 H8 136.3(8) . . . no
N2 C7 H8 128.9(7) . . . no
N2 C7 H8 128.9(7) . . . no
N2 C7 H8 136.3(8) . . . no
N2 C7 H9 161.8(8) . . . no
C1 C7 C3 48.56(8) . . . ?
C1 C7 C4 59.46(9) . . . ?
C1 C7 C5 90.80(10) . . . ?
C1 C7 C8 113.30(13) . . . ?
C1 C7 C8 113.30(13) . . . ?
C1 C7 C9 136.31(13) . . . ?
C1 C7 C9 136.30(13) . . . ?
C1 C7 C10 147.2(2) . . . ?
C1 C7 H2 59.2(4) . . . no
C1 C7 H2 59.2(4) . . . no
C1 C7 H5 88.8(7) . . . no
C1 C7 H5 64.0(7) . . . no
C1 C7 H6 101.9(6) . . . no
C1 C7 H6 101.9(6) . . . no
C1 C7 H7 93.0(6) . . . no
C1 C7 H7 93.0(6) . . . no
C1 C7 H8 130.3(8) . . . no
C1 C7 H8 138.9(7) . . . no
C1 C7 H8 138.9(7) . . . no
C1 C7 H8 130.3(8) . . . no
C1 C7 H9 150.3(8) . . . no
C3 C7 C4 10.90(6) . . . ?
C3 C7 C5 42.24(7) . . . ?
C3 C7 C8 117.95(12) . . . ?
C3 C7 C8 117.96(12) . . . ?
C3 C7 C9 146.92(9) . . . ?
C3 C7 C9 146.92(9) . . . ?
C3 C7 C10 164.2(2) . . . ?
C3 C7 H2 94.3(4) . . . no
C3 C7 H2 94.3(4) . . . no
C3 C7 H5 40.3(7) . . . no
C3 C7 H5 112.5(7) . . . no
C3 C7 H6 55.0(6) . . . no
C3 C7 H6 55.0(6) . . . no
C3 C7 H7 93.8(7) . . . no
C3 C7 H7 93.8(7) . . . no
C3 C7 H8 139.8(8) . . . no
C3 C7 H8 95.0(7) . . . no
C3 C7 H8 95.0(7) . . . no
C3 C7 H8 139.8(8) . . . no
C3 C7 H9 161.2(8) . . . no
C4 C7 C5 31.34(7) . . . ?
C4 C7 C8 116.02(13) . . . ?
C4 C7 C8 116.03(13) . . . ?
C4 C7 C9 141.29(12) . . . ?
C4 C7 C9 141.29(12) . . . ?
C4 C7 C10 153.3(2) . . . ?
C4 C7 H2 102.4(5) . . . no
C4 C7 H2 102.4(5) . . . no
C4 C7 H5 29.4(7) . . . no
C4 C7 H5 123.4(7) . . . no
C4 C7 H6 44.7(6) . . . no
C4 C7 H6 44.7(6) . . . no
C4 C7 H7 93.6(8) . . . no
C4 C7 H7 93.6(8) . . . no
C4 C7 H8 135.6(9) . . . no
C4 C7 H8 84.8(8) . . . no
C4 C7 H8 84.8(8) . . . no
C4 C7 H8 135.7(9) . . . no
C4 C7 H9 150.3(8) . . . no
C5 C7 C8 105.7(2) . . . ?
C5 C7 C8 105.7(2) . . . ?
C5 C7 C9 117.99(13) . . . ?
C5 C7 C9 117.99(13) . . . ?
C5 C7 C10 122.0(2) . . . ?
C5 C7 H2 123.9(5) . . . no
C5 C7 H2 123.9(5) . . . no
C5 C7 H5 2.0(7) . . . no
C5 C7 H5 154.8(7) . . . no
C5 C7 H6 18.4(7) . . . no
C5 C7 H6 18.4(7) . . . no
C5 C7 H7 92.4(9) . . . no
C5 C7 H7 92.4(9) . . . no
C5 C7 H8 116.1(10) . . . no
C5 C7 H8 56.0(8) . . . no
C5 C7 H8 56.0(8) . . . no
C5 C7 H8 116.1(10) . . . no
C5 C7 H9 119.0(8) . . . no
C8 C7 C8 122.3(2) . . . ?
C8 C7 C9 31.35(12) . . . ?
C8 C7 C9 91.0(2) . . . ?
C8 C7 C10 61.18(11) . . . ?
C8 C7 H2 128.9(6) . . . no
C8 C7 H2 58.2(5) . . . no
C8 C7 H5 106.5(3) . . . no
C8 C7 H5 85.7(4) . . . no
C8 C7 H6 87.8(7) . . . no
C8 C7 H6 113.5(7) . . . no
C8 C7 H7 25.0(6) . . . no
C8 C7 H7 147.3(7) . . . no
C8 C7 H8 23.1(8) . . . no
C8 C7 H8 99.9(6) . . . no
C8 C7 H8 62.3(7) . . . no
C8 C7 H8 99.3(7) . . . no
C8 C7 H9 61.29(11) . . . no
C8 C7 C9 91.0(2) 2_755 2_755 2_755 ?
C8 C7 C9 31.35(12) 2_755 2_755 2_755 ?
C8 C7 C10 61.18(11) 2_755 2_755 2_755 ?
C8 C7 H2 58.2(5) 2_755 2_755 2_755 no
C8 C7 H2 128.9(6) 2_755 2_755 2_755 no
C8 C7 H5 106.5(3) 2_755 2_755 2_755 no
C8 C7 H5 85.7(4) 2_755 2_755 2_755 no
C8 C7 H6 113.5(7) 2_755 2_755 2_755 no
C8 C7 H6 87.8(7) 2_755 2_755 2_755 no
C8 C7 H7 147.3(7) 2_755 2_755 2_755 no
C8 C7 H7 25.0(6) 2_755 2_755 2_755 no
C8 C7 H8 99.3(7) 2_755 2_755 2_755 no
C8 C7 H8 62.3(7) 2_755 2_755 2_755 no
C8 C7 H8 99.9(6) 2_755 2_755 2_755 no
C8 C7 H8 23.1(8) 2_755 2_755 2_755 no
C8 C7 H9 61.29(11) 2_755 2_755 2_755 no
C9 C7 C9 59.6(2) . . . ?
C9 C7 C10 29.83(8) . . . ?
C9 C7 H2 115.7(5) . . . no
C9 C7 H2 77.2(4) . . . no
C9 C7 H5 119.6(6) . . . no
C9 C7 H5 83.5(6) . . . no
C9 C7 H6 100.4(7) . . . no
C9 C7 H6 115.4(6) . . . no
C9 C7 H7 56.3(6) . . . no
C9 C7 H7 116.0(6) . . . no
C9 C7 H8 8.3(7) . . . no
C9 C7 H8 84.2(7) . . . no
C9 C7 H8 62.5(8) . . . no
C9 C7 H8 67.9(8) . . . no
C9 C7 H9 30.04(12) . . . no
C9 C7 C10 29.83(8) 2_755 2_755 2_755 ?
C9 C7 H2 77.2(4) 2_755 2_755 2_755 no
C9 C7 H2 115.7(5) 2_755 2_755 2_755 no
C9 C7 H5 119.6(6) 2_755 2_755 2_755 no
C9 C7 H5 83.5(6) 2_755 2_755 2_755 no
C9 C7 H6 115.4(6) 2_755 2_755 2_755 no
C9 C7 H6 100.4(7) 2_755 2_755 2_755 no
C9 C7 H7 116.0(6) 2_755 2_755 2_755 no
C9 C7 H7 56.3(6) 2_755 2_755 2_755 no
C9 C7 H8 67.9(8) 2_755 2_755 2_755 no
C9 C7 H8 62.5(8) 2_755 2_755 2_755 no
C9 C7 H8 84.2(7) 2_755 2_755 2_755 no
C9 C7 H8 8.3(7) 2_755 2_755 2_755 no
C9 C7 H9 30.04(12) 2_755 2_755 2_755 no
C10 C7 H2 97.6(4) . . . no
C10 C7 H2 97.6(4) . . . no
C10 C7 H5 124.0(8) . . . no
C10 C7 H5 83.2(7) . . . no
C10 C7 H6 109.9(6) . . . no
C10 C7 H6 109.9(6) . . . no
C10 C7 H7 86.2(6) . . . no
C10 C7 H7 86.2(6) . . . no
C10 C7 H8 38.1(7) . . . no
C10 C7 H8 70.4(7) . . . no
C10 C7 H8 70.4(7) . . . no
C10 C7 H8 38.1(7) . . . no
C10 C7 H9 3.1(8) . . . no
H2 C7 H2 82.4(11) 4_465 4_465 4_465 no
H2 C7 H5 122.7(7) 4_465 4_465 4_465 no
H2 C7 H5 43.9(6) 4_465 4_465 4_465 no
H2 C7 H6 142.3(10) 4_465 4_465 4_465 no
H2 C7 H6 117.6(8) 4_465 4_465 4_465 no
H2 C7 H7 131.3(10) 4_465 4_465 4_465 no
H2 C7 H7 49.2(10) 4_465 4_465 4_465 no
H2 C7 H8 119.3(10) 4_465 4_465 4_465 no
H2 C7 H8 116.7(9) 4_465 4_465 4_465 no
H2 C7 H8 158.0(7) 4_465 4_465 4_465 no
H2 C7 H8 71.2(9) 4_465 4_465 4_465 no
H2 C7 H9 99.8(7) 4_465 4_465 4_465 no
H2 C7 H5 122.7(7) 3_765 3_765 3_765 no
H2 C7 H5 43.9(6) 3_765 3_765 3_765 no
H2 C7 H6 117.6(8) 3_765 3_765 3_765 no
H2 C7 H6 142.3(10) 3_765 3_765 3_765 no
H2 C7 H7 49.2(10) 3_765 3_765 3_765 no
H2 C7 H7 131.3(10) 3_765 3_765 3_765 no
H2 C7 H8 71.2(9) 3_765 3_765 3_765 no
H2 C7 H8 158.0(7) 3_765 3_765 3_765 no
H2 C7 H8 116.7(9) 3_765 3_765 3_765 no
H2 C7 H8 119.3(10) 3_765 3_765 3_765 no
H2 C7 H9 99.8(7) 3_765 3_765 3_765 no
H5 C7 H5 152.8(14) . . . no
H5 C7 H6 19.6(7) . . . no
H5 C7 H6 19.6(7) . . . no
H5 C7 H7 92.5(9) . . . no
H5 C7 H7 92.5(9) . . . no
H5 C7 H8 117.5(11) . . . no
H5 C7 H8 57.8(10) . . . no
H5 C7 H8 57.8(10) . . . no
H5 C7 H8 117.5(11) . . . no
H5 C7 H9 120.9(11) . . . no
H5 C7 H6 160.1(9) 1_556 1_556 1_556 no
H5 C7 H6 160.1(9) 1_556 1_556 1_556 no
H5 C7 H7 89.1(9) 1_556 1_556 1_556 no
H5 C7 H7 89.1(9) 1_556 1_556 1_556 no
H5 C7 H8 83.1(12) 1_556 1_556 1_556 no
H5 C7 H8 145.4(10) 1_556 1_556 1_556 no
H5 C7 H8 145.4(10) 1_556 1_556 1_556 no
H5 C7 H8 83.1(12) 1_556 1_556 1_556 no
H5 C7 H9 86.3(11) 1_556 1_556 1_556 no
H6 C7 H6 28.9(15) . . . no
H6 C7 H7 77.3(12) . . . no
H6 C7 H7 106.2(12) . . . no
H6 C7 H8 97.9(11) . . . no
H6 C7 H8 54.3(10) . . . no
H6 C7 H8 40.1(9) . . . no
H6 C7 H8 116.5(12) . . . no
H6 C7 H9 106.9(10) . . . no
H6 C7 H7 106.2(12) 2_755 2_755 2_755 no
H6 C7 H7 77.3(12) 2_755 2_755 2_755 no
H6 C7 H8 116.5(12) 2_755 2_755 2_755 no
H6 C7 H8 40.1(9) 2_755 2_755 2_755 no
H6 C7 H8 54.3(10) 2_755 2_755 2_755 no
H6 C7 H8 97.9(11) 2_755 2_755 2_755 no
H6 C7 H9 106.9(10) 2_755 2_755 2_755 no
H7 C7 H7 172.3(13) . . . no
H7 C7 H8 48.1(10) . . . no
H7 C7 H8 110.3(9) . . . no
H7 C7 H8 67.7(11) . . . no
H7 C7 H8 124.3(10) . . . no
H7 C7 H9 86.2(6) . . . no
H7 C7 H8 124.3(10) 2_755 2_755 2_755 no
H7 C7 H8 67.8(11) 2_755 2_755 2_755 no
H7 C7 H8 110.3(9) 2_755 2_755 2_755 no
H7 C7 H8 48.1(10) 2_755 2_755 2_755 no
H7 C7 H9 86.2(6) 2_755 2_755 2_755 no
H8 C7 H8 89.1(5) . . . no
H8 C7 H8 62.3(5) . . . no
H8 C7 H8 76.2(15) . . . no
H8 C7 H9 38.4(7) . . . no
H8 C7 H8 42.6(13) 4_454 4_454 4_454 no
H8 C7 H8 62.3(5) 4_454 4_454 4_454 no
H8 C7 H9 67.6(11) 4_454 4_454 4_454 no
H8 C7 H8 89.1(5) 3_754 3_754 3_754 no
H8 C7 H9 67.6(11) 3_754 3_754 3_754 no
H8 C7 H9 38.4(7) 2_755 2_755 2_755 no
Cl1 C8 O1 86.09(5) . . . ?
Cl1 C8 N1 69.41(5) . . . ?
Cl1 C8 C1 72.33(5) . . . ?
Cl1 C8 C4 59.16(4) . . . ?
Cl1 C8 C5 64.58(5) . . . ?
Cl1 C8 C6 58.49(7) . . . ?
Cl1 C8 C7 99.68(12) . . . ?
Cl1 C8 C8 127.68(4) . . . ?
Cl1 C8 C9 139.8(2) . . . ?
Cl1 C8 C9 78.29(7) . . . ?
Cl1 C8 C9 155.21(11) . . . ?
Cl1 C8 C10 162.7(2) . . . ?
Cl1 C8 C10 62.63(6) . . . ?
Cl1 C8 H2 72.4(6) . . . no
Cl1 C8 H3 44.6(14) . . . no
Cl1 C8 H5 112.2(6) . . . no
Cl1 C8 H6 60.1(6) . . . no
Cl1 C8 H6 79.1(6) . . . no
Cl1 C8 H7 24.8(18) . . . no
Cl1 C8 H7 119.1(5) . . . no
Cl1 C8 H7 44.3(4) . . . no
Cl1 C8 H8 117.6(12) . . . no
Cl1 C8 H8 82.1(7) . . . no
Cl1 C8 H8 155.9(8) . . . no
Cl1 C8 H9 155.1(6) . . . no
Cl1 C8 H9 49.5(6) . . . no
O1 C8 N1 44.19(7) . . . ?
O1 C8 C1 21.50(6) . . . ?
O1 C8 C4 64.69(6) . . . ?
O1 C8 C5 88.78(7) . . . ?
O1 C8 C6 56.13(5) . . . ?
O1 C8 C7 52.81(13) . . . ?
O1 C8 C8 68.54(5) . . . ?
O1 C8 C9 127.4(2) . . . ?
O1 C8 C9 153.63(9) . . . ?
O1 C8 C9 89.66(9) . . . ?
O1 C8 C10 110.9(1) . . . ?
O1 C8 C10 147.64(9) . . . ?
O1 C8 H2 49.4(5) . . . no
O1 C8 H3 62.3(7) . . . no
O1 C8 H5 36.0(7) . . . no
O1 C8 H6 101.4(6) . . . no
O1 C8 H6 91.5(6) . . . no
O1 C8 H7 90.9(13) . . . no
O1 C8 H7 62.9(4) . . . no
O1 C8 H7 105.8(4) . . . no
O1 C8 H8 133.4(16) . . . no
O1 C8 H8 145.1(8) . . . no
O1 C8 H8 89.1(7) . . . no
O1 C8 H9 118.8(7) . . . no
O1 C8 H9 134.5(6) . . . no
N1 C8 C1 23.98(6) . . . ?
N1 C8 C4 21.18(6) . . . ?
N1 C8 C5 44.59(8) . . . ?
N1 C8 C6 82.85(8) . . . ?
N1 C8 C7 31.58(9) . . . ?
N1 C8 C8 60.38(6) . . . ?
N1 C8 C9 149.4(2) . . . ?
N1 C8 C9 109.77(11) . . . ?
N1 C8 C9 90.72(9) . . . ?
N1 C8 C10 120.45(10) . . . ?
N1 C8 C10 111.41(12) . . . ?
N1 C8 H2 84.5(5) . . . no
N1 C8 H3 79.3(7) . . . no
N1 C8 H5 78.4(7) . . . no
N1 C8 H6 57.4(6) . . . no
N1 C8 H6 49.1(5) . . . no
N1 C8 H7 89.7(14) . . . no
N1 C8 H7 51.4(4) . . . no
N1 C8 H7 111.1(4) . . . no
N1 C8 H8 173.0(12) . . . no
N1 C8 H8 101.0(8) . . . no
N1 C8 H8 90.9(7) . . . no
N1 C8 H9 128.6(3) . . . no
N1 C8 H9 101.6(6) . . . no
C1 C8 C4 43.50(6) . . . ?
C1 C8 C5 68.12(7) . . . ?
C1 C8 C6 63.31(5) . . . ?
C1 C8 C7 43.58(10) . . . ?
C1 C8 C8 68.01(4) . . . ?
C1 C8 C9 146.1(2) . . . ?
C1 C8 C9 132.16(10) . . . ?
C1 C8 C9 95.69(9) . . . ?
C1 C8 C10 122.86(11) . . . ?
C1 C8 C10 128.64(11) . . . ?
C1 C8 H2 62.0(5) . . . no
C1 C8 H3 63.9(6) . . . no
C1 C8 H5 57.4(7) . . . no
C1 C8 H6 80.2(6) . . . no
C1 C8 H6 73.0(5) . . . no
C1 C8 H7 84.8(13) . . . no
C1 C8 H7 60.1(4) . . . no
C1 C8 H7 104.3(3) . . . no
C1 C8 H8 154.7(16) . . . no
C1 C8 H8 124.6(8) . . . no
C1 C8 H8 95.4(7) . . . no
C1 C8 H9 131.7(4) . . . no
C1 C8 H9 116.4(6) . . . no
C4 C8 C5 25.02(6) . . . ?
C4 C8 C6 92.31(7) . . . ?
C4 C8 C7 42.00(11) . . . ?
C4 C8 C8 68.60(4) . . . ?
C4 C8 C9 149.3(2) . . . ?
C4 C8 C9 88.99(9) . . . ?
C4 C8 C9 97.06(9) . . . ?
C4 C8 C10 124.41(11) . . . ?
C4 C8 C10 90.49(10) . . . ?
C4 C8 H2 98.2(5) . . . no
C4 C8 H3 84.4(11) . . . no
C4 C8 H5 99.6(7) . . . no
C4 C8 H6 36.7(6) . . . no
C4 C8 H6 33.9(5) . . . no
C4 C8 H7 83.1(16) . . . no
C4 C8 H7 60.3(5) . . . no
C4 C8 H7 103.4(4) . . . no
C4 C8 H8 161.8(16) . . . no
C4 C8 H8 81.1(8) . . . no
C4 C8 H8 97.5(7) . . . no
C4 C8 H9 130.2(6) . . . no
C4 C8 H9 81.5(6) . . . no
C5 C8 C6 112.83(8) . . . ?
C5 C8 C7 51.9(1) . . . ?
C5 C8 C8 69.71(4) . . . ?
C5 C8 C9 128.2(2) . . . ?
C5 C8 C9 65.38(7) . . . ?
C5 C8 C9 90.95(10) . . . ?
C5 C8 C10 111.1(1) . . . ?
C5 C8 C10 71.08(9) . . . ?
C5 C8 H2 121.4(5) . . . no
C5 C8 H3 102.0(13) . . . no
C5 C8 H5 121.7(6) . . . no
C5 C8 H6 14.0(6) . . . no
C5 C8 H6 14.6(5) . . . no
C5 C8 H7 89.0(18) . . . no
C5 C8 H7 63.8(6) . . . no
C5 C8 H7 104.4(5) . . . no
C5 C8 H8 137.0(15) . . . no
C5 C8 H8 56.5(8) . . . no
C5 C8 H8 91.7(8) . . . no
C5 C8 H9 113.8(8) . . . no
C5 C8 H9 65.6(6) . . . no
C6 C8 C7 106.4(1) 3_765 3_765 3_765 ?
C6 C8 C8 124.22(4) 3_765 3_765 3_765 ?
C6 C8 C9 118.0(2) 3_765 3_765 3_765 ?
C6 C8 C9 127.66(8) 3_765 3_765 3_765 ?
C6 C8 C9 135.85(13) 3_765 3_765 3_765 ?
C6 C8 C10 133.4(2) 3_765 3_765 3_765 ?
C6 C8 C10 107.95(7) 3_765 3_765 3_765 ?
C6 C8 H2 14.3(6) 3_765 3_765 3_765 no
C6 C8 H3 13.9(14) 3_765 3_765 3_765 no
C6 C8 H5 59.6(4) 3_765 3_765 3_765 no
C6 C8 H6 115.1(6) 3_765 3_765 3_765 no
C6 C8 H6 125.6(5) 3_765 3_765 3_765 no
C6 C8 H7 44.6(17) 3_765 3_765 3_765 no
C6 C8 H7 119.1(4) 3_765 3_765 3_765 no
C6 C8 H7 51.5(5) 3_765 3_765 3_765 no
C6 C8 H8 100.7(13) 3_765 3_765 3_765 no
C6 C8 H8 136.5(7) 3_765 3_765 3_765 no
C6 C8 H8 135.0(8) 3_765 3_765 3_765 no
C6 C8 H9 132.9(8) 3_765 3_765 3_765 no
C6 C8 H9 98.5(5) 3_765 3_765 3_765 no
C7 C8 C8 28.84(11) . . . ?
C7 C8 C9 117.8(2) . . . ?
C7 C8 C9 108.8(2) . . . ?
C7 C8 C9 59.17(12) . . . ?
C7 C8 C10 88.88(13) . . . ?
C7 C8 C10 121.2(2) . . . ?
C7 C8 H2 102.1(5) . . . no
C7 C8 H3 107.2(6) . . . no
C7 C8 H5 73.9(5) . . . no
C7 C8 H6 65.5(6) . . . no
C7 C8 H6 45.8(7) . . . no
C7 C8 H7 121.2(14) . . . no
C7 C8 H7 19.9(4) . . . no
C7 C8 H7 142.7(4) . . . no
C7 C8 H8 141.7(12) . . . no
C7 C8 H8 97.0(8) . . . no
C7 C8 H8 59.3(7) . . . no
C7 C8 H9 97.0(3) . . . no
C7 C8 H9 117.5(6) . . . no
C8 C8 C9 89.0(2) 2_755 2_755 2_755 ?
C8 C8 C9 104.75(6) 2_755 2_755 2_755 ?
C8 C8 C9 30.33(6) 2_755 2_755 2_755 ?
C8 C8 C10 60.07(6) 2_755 2_755 2_755 ?
C8 C8 C10 123.35(5) 2_755 2_755 2_755 ?
C8 C8 H2 114.3(6) 2_755 2_755 2_755 no
C8 C8 H3 130.3(6) 2_755 2_755 2_755 no
C8 C8 H5 72.2(3) 2_755 2_755 2_755 no
C8 C8 H6 80.4(6) 2_755 2_755 2_755 no
C8 C8 H6 57.8(6) 2_755 2_755 2_755 no
C8 C8 H7 150.0(14) 2_755 2_755 2_755 no
C8 C8 H7 8.9(4) 2_755 2_755 2_755 no
C8 C8 H7 171.5(4) 2_755 2_755 2_755 no
C8 C8 H8 112.8(12) 2_755 2_755 2_755 no
C8 C8 H8 93.3(7) 2_755 2_755 2_755 no
C8 C8 H8 30.5(7) 2_755 2_755 2_755 no
C8 C8 H9 68.3(2) 2_755 2_755 2_755 no
C8 C8 H9 127.3(5) 2_755 2_755 2_755 no
C9 C8 C9 76.4(2) . . . ?
C9 C8 C9 58.7(2) . . . ?
C9 C8 C10 28.9(1) . . . ?
C9 C8 C10 84.6(2) . . . ?
C9 C8 H2 110.4(6) . . . no
C9 C8 H3 126.2(10) . . . no
C9 C8 H5 92.7(8) . . . no
C9 C8 H6 121.7(6) . . . no
C9 C8 H6 116.3(5) . . . no
C9 C8 H7 121.0(14) . . . no
C9 C8 H7 97.9(4) . . . no
C9 C8 H7 99.5(4) . . . no
C9 C8 H8 23.9(11) . . . no
C9 C8 H8 79.5(8) . . . no
C9 C8 H8 58.5(7) . . . no
C9 C8 H9 21.1(4) . . . no
C9 C8 H9 97.3(6) . . . no
C9 C8 C9 95.66(9) 3_754 3_754 3_754 ?
C9 C8 C10 84.7(2) 3_754 3_754 3_754 ?
C9 C8 C10 19.72(5) 3_754 3_754 3_754 ?
C9 C8 H2 140.3(6) 3_754 3_754 3_754 no
C9 C8 H3 116.0(11) 3_754 3_754 3_754 no
C9 C8 H5 168.8(7) 3_754 3_754 3_754 no
C9 C8 H6 52.3(6) 3_754 3_754 3_754 no
C9 C8 H6 64.9(6) 3_754 3_754 3_754 no
C9 C8 H7 83.8(16) 3_754 3_754 3_754 no
C9 C8 H7 106.7(5) 3_754 3_754 3_754 no
C9 C8 H7 77.4(5) 3_754 3_754 3_754 no
C9 C8 H8 73.0(15) 3_754 3_754 3_754 no
C9 C8 H8 12.0(7) 3_754 3_754 3_754 no
C9 C8 H8 96.5(8) 3_754 3_754 3_754 no
C9 C8 H9 78.8(8) 3_754 3_754 3_754 no
C9 C8 H9 30.3(5) 3_754 3_754 3_754 no
C9 C8 C10 29.74(6) 2_755 2_755 2_755 ?
C9 C8 C10 114.97(11) 2_755 2_755 2_755 ?
C9 C8 H2 121.8(6) 2_755 2_755 2_755 no
C9 C8 H3 148.4(12) 2_755 2_755 2_755 no
C9 C8 H5 76.3(4) 2_755 2_755 2_755 no
C9 C8 H6 97.0(6) 2_755 2_755 2_755 no
C9 C8 H6 76.6(6) 2_755 2_755 2_755 no
C9 C8 H7 179.4(14) 2_755 2_755 2_755 no
C9 C8 H7 39.3(4) 2_755 2_755 2_755 no
C9 C8 H7 158.2(4) 2_755 2_755 2_755 no
C9 C8 H8 82.5(12) 2_755 2_755 2_755 no
C9 C8 H8 87.6(7) 2_755 2_755 2_755 no
C9 C8 H8 0.9(9) 2_755 2_755 2_755 no
C9 C8 H9 38.1(2) 2_755 2_755 2_755 no
C9 C8 H9 125.5(5) 2_755 2_755 2_755 no
C10 C8 C10 100.07(11) . . . ?
C10 C8 H2 120.7(6) . . . no
C10 C8 H3 146.2(14) . . . no
C10 C8 H5 84.5(6) . . . no
C10 C8 H6 111.4(6) . . . no
C10 C8 H6 96.8(5) . . . no
C10 C8 H7 149.9(14) . . . no
C10 C8 H7 69.0(4) . . . no
C10 C8 H7 128.4(4) . . . no
C10 C8 H8 52.8(12) . . . no
C10 C8 H8 81.9(8) . . . no
C10 C8 H8 29.6(7) . . . no
C10 C8 H9 8.8(4) . . . no
C10 C8 H9 113.2(6) . . . no
C10 C8 H2 120.7(6) 3_754 3_754 3_754 no
C10 C8 H3 96.6(11) 3_754 3_754 3_754 no
C10 C8 H5 164.1(3) 3_754 3_754 3_754 no
C10 C8 H6 57.1(6) 3_754 3_754 3_754 no
C10 C8 H6 75.4(6) 3_754 3_754 3_754 no
C10 C8 H7 64.5(16) 3_754 3_754 3_754 no
C10 C8 H7 123.9(6) 3_754 3_754 3_754 no
C10 C8 H7 58.0(5) 3_754 3_754 3_754 no
C10 C8 H8 73.5(15) 3_754 3_754 3_754 no
C10 C8 H8 30.2(7) 3_754 3_754 3_754 no
C10 C8 H8 115.8(8) 3_754 3_754 3_754 no
C10 C8 H9 92.8(7) 3_754 3_754 3_754 no
C10 C8 H9 13.2(6) 3_754 3_754 3_754 no
H2 C8 H3 28.1(15) 3_765 3_765 3_765 no
H2 C8 H5 45.9(7) 3_765 3_765 3_765 no
H2 C8 H6 126.4(8) 3_765 3_765 3_765 no
H2 C8 H6 132.0(7) 3_765 3_765 3_765 no
H2 C8 H7 58.7(19) 3_765 3_765 3_765 no
H2 C8 H7 110.8(7) 3_765 3_765 3_765 no
H2 C8 H7 62.9(8) 3_765 3_765 3_765 no
H2 C8 H8 97.4(15) 3_765 3_765 3_765 no
H2 C8 H8 150.2(10) 3_765 3_765 3_765 no
H2 C8 H8 120.9(10) 3_765 3_765 3_765 no
H2 C8 H9 121.7(11) 3_765 3_765 3_765 no
H2 C8 H9 112.1(8) 3_765 3_765 3_765 no
H3 C8 H5 72.4(13) 3_765 3_765 3_765 no
H3 C8 H6 102.4(15) 3_765 3_765 3_765 no
H3 C8 H6 115.9(13) 3_765 3_765 3_765 no
H3 C8 H7 32.2(22) 3_765 3_765 3_765 no
H3 C8 H7 123.4(7) 3_765 3_765 3_765 no
H3 C8 H7 43.5(8) 3_765 3_765 3_765 no
H3 C8 H8 105.5(15) 3_765 3_765 3_765 no
H3 C8 H8 123.6(14) 3_765 3_765 3_765 no
H3 C8 H8 147.5(14) 3_765 3_765 3_765 no
H3 C8 H9 144.1(16) 3_765 3_765 3_765 no
H3 C8 H9 86.0(12) 3_765 3_765 3_765 no
H5 C8 H6 135.5(9) 1_556 1_556 1_556 no
H5 C8 H6 119.5(8) 1_556 1_556 1_556 no
H5 C8 H7 104.2(17) 1_556 1_556 1_556 no
H5 C8 H7 72.1(7) 1_556 1_556 1_556 no
H5 C8 H7 107.3(6) 1_556 1_556 1_556 no
H5 C8 H8 98.0(18) 1_556 1_556 1_556 no
H5 C8 H8 163.8(8) 1_556 1_556 1_556 no
H5 C8 H8 75.4(9) 1_556 1_556 1_556 no
H5 C8 H9 90.1(11) 1_556 1_556 1_556 no
H5 C8 H9 158.0(6) 1_556 1_556 1_556 no
H6 C8 H6 22.6(11) . . . no
H6 C8 H7 82.8(20) . . . no
H6 C8 H7 75.6(9) . . . no
H6 C8 H7 94.9(9) . . . no
H6 C8 H8 125.2(17) . . . no
H6 C8 H8 44.7(10) . . . no
H6 C8 H8 97.9(11) . . . no
H6 C8 H9 111.7(10) . . . no
H6 C8 H9 52.0(9) . . . no
H6 C8 H7 103.3(20) 2_755 2_755 2_755 no
H6 C8 H7 53.2(9) 2_755 2_755 2_755 no
H6 C8 H7 117.3(8) 2_755 2_755 2_755 no
H6 C8 H8 130.2(16) 2_755 2_755 2_755 no
H6 C8 H8 54.0(10) 2_755 2_755 2_755 no
H6 C8 H8 77.4(10) 2_755 2_755 2_755 no
H6 C8 H9 100.0(9) 2_755 2_755 2_755 no
H6 C8 H9 73.0(8) 2_755 2_755 2_755 no
H7 C8 H7 141.1(18) . . . no
H7 C8 H7 21.5(12) . . . no
H7 C8 H8 97.1(19) . . . no
H7 C8 H8 91.9(19) . . . no
H7 C8 H8 179.3(20) . . . no
H7 C8 H9 141.5(14) . . . no
H7 C8 H9 53.9(17) . . . no
H7 C8 H7 162.6(8) 2_755 2_755 2_755 no
H7 C8 H8 121.8(13) 2_755 2_755 2_755 no
H7 C8 H8 94.8(8) 2_755 2_755 2_755 no
H7 C8 H8 39.4(8) 2_755 2_755 2_755 no
H7 C8 H9 77.3(5) 2_755 2_755 2_755 no
H7 C8 H9 125.3(8) 2_755 2_755 2_755 no
H7 C8 H8 75.6(12) 2_855 2_855 2_855 no
H7 C8 H8 88.1(9) 2_855 2_855 2_855 no
H7 C8 H8 158.0(8) 2_855 2_855 2_855 no
H7 C8 H9 120.1(4) 2_855 2_855 2_855 no
H7 C8 H9 51.8(7) 2_855 2_855 2_855 no
H8 C8 H8 80.7(11) . . . no
H8 C8 H8 82.4(17) . . . no
H8 C8 H9 44.9(12) . . . no
H8 C8 H9 84.0(16) . . . no
H8 C8 H8 88.5(8) 3_754 3_754 3_754 no
H8 C8 H9 77.5(12) 3_754 3_754 3_754 no
H8 C8 H9 38.1(9) 3_754 3_754 3_754 no
H8 C8 H9 38.1(7) 2_755 2_755 2_755 no
H8 C8 H9 126.4(9) 2_755 2_755 2_755 no
H9 C8 H9 106.1(7) . . . no
N1 C9 C7 11.29(4) . . . ?
N1 C9 C8 19.57(12) . . . ?
N1 C9 C8 41.10(5) . . . ?
N1 C9 C9 88.98(7) . . . ?
N1 C9 C9 71.44(5) . . . ?
N1 C9 C9 126.55(11) . . . ?
N1 C9 C10 102.0(2) . . . ?
N1 C9 H6 40.9(5) . . . no
N1 C9 H6 162.8(8) . . . no
N1 C9 H7 44.4(8) . . . no
N1 C9 H7 41.2(4) . . . no
N1 C9 H8 139.3(26) . . . no
N1 C9 H8 79.3(8) . . . no
N1 C9 H8 80.2(8) . . . no
N1 C9 H8 116.6(7) . . . no
N1 C9 H8 116.2(8) . . . no
N1 C9 H9 125.3(7) . . . no
C7 C9 C8 30.84(12) . . . ?
C7 C9 C8 29.84(6) . . . ?
C7 C9 C9 91.54(11) . . . ?
C7 C9 C9 60.18(8) . . . ?
C7 C9 C9 127.6(2) . . . ?
C7 C9 C10 90.7(2) . . . ?
C7 C9 H6 43.6(5) . . . no
C7 C9 H6 165.7(9) . . . no
C7 C9 H7 55.7(8) . . . no
C7 C9 H7 29.9(4) . . . no
C7 C9 H8 150.6(26) . . . no
C7 C9 H8 80.3(8) . . . no
C7 C9 H8 69.0(8) . . . no
C7 C9 H8 115.6(7) . . . no
C7 C9 H8 127.5(8) . . . no
C7 C9 H9 114.0(7) . . . no
C8 C9 C8 60.7(2) . . . ?
C8 C9 C9 83.4(2) . . . ?
C8 C9 C9 91.0(2) . . . ?
C8 C9 C9 122.4(2) . . . ?
C8 C9 C10 121.6(2) . . . ?
C8 C9 H6 40.9(5) . . . no
C8 C9 H6 147.1(7) . . . no
C8 C9 H7 24.9(8) . . . no
C8 C9 H7 60.8(4) . . . no
C8 C9 H8 119.8(26) . . . no
C8 C9 H8 77.2(8) . . . no
C8 C9 H8 99.8(8) . . . no
C8 C9 H8 117.0(7) . . . no
C8 C9 H8 96.7(8) . . . no
C8 C9 H9 144.6(8) . . . no
C8 C9 C9 100.02(12) 2_755 2_755 2_755 ?
C8 C9 C9 30.34(6) 2_755 2_755 2_755 ?
C8 C9 C9 120.21(13) 2_755 2_755 2_755 ?
C8 C9 C10 60.9(2) 2_755 2_755 2_755 ?
C8 C9 H6 60.8(5) 2_755 2_755 2_755 no
C8 C9 H6 146.9(6) 2_755 2_755 2_755 no
C8 C9 H7 85.5(8) 2_755 2_755 2_755 no
C8 C9 H7 0.2(4) 2_755 2_755 2_755 no
C8 C9 H8 176.3(33) 2_755 2_755 2_755 no
C8 C9 H8 86.8(8) 2_755 2_755 2_755 no
C8 C9 H8 39.1(8) 2_755 2_755 2_755 no
C8 C9 H8 106.2(7) 2_755 2_755 2_755 no
C8 C9 H8 157.3(7) 2_755 2_755 2_755 no
C8 C9 H9 84.5(6) 2_755 2_755 2_755 no
C9 C9 C9 105.46(9) 3_754 3_754 3_754 ?
C9 C9 C9 138.83(13) 3_754 3_754 3_754 ?
C9 C9 C10 105.4(3) 3_754 3_754 3_754 ?
C9 C9 H6 48.3(5) 3_754 3_754 3_754 no
C9 C9 H6 75.0(9) 3_754 3_754 3_754 no
C9 C9 H7 77.3(9) 3_754 3_754 3_754 no
C9 C9 H7 99.9(5) 3_754 3_754 3_754 no
C9 C9 H8 83.6(33) 3_754 3_754 3_754 no
C9 C9 H8 13.2(7) 3_754 3_754 3_754 no
C9 C9 H8 107.4(10) 3_754 3_754 3_754 no
C9 C9 H8 152.4(7) 3_754 3_754 3_754 no
C9 C9 H8 76.5(9) 3_754 3_754 3_754 no
C9 C9 H9 97.9(14) 3_754 3_754 3_754 no
C9 C9 C9 105.45(9) 2_755 2_755 2_755 ?
C9 C9 C10 30.58(13) 2_755 2_755 2_755 ?
C9 C9 H6 83.0(5) 2_755 2_755 2_755 no
C9 C9 H6 118.3(6) 2_755 2_755 2_755 no
C9 C9 H7 115.9(8) 2_755 2_755 2_755 no
C9 C9 H7 30.2(4) 2_755 2_755 2_755 no
C9 C9 H8 148.9(27) 2_755 2_755 2_755 no
C9 C9 H8 93.7(7) 2_755 2_755 2_755 no
C9 C9 H8 8.8(8) 2_755 2_755 2_755 no
C9 C9 H8 93.3(6) 2_755 2_755 2_755 no
C9 C9 H8 172.3(8) 2_755 2_755 2_755 no
C9 C9 H9 54.3(6) 2_755 2_755 2_755 no
C9 C9 C10 88.3(3) 3_755 3_755 3_755 ?
C9 C9 H6 162.5(5) 3_755 3_755 3_755 no
C9 C9 H6 66.7(9) 3_755 3_755 3_755 no
C9 C9 H7 111.9(9) 3_755 3_755 3_755 no
C9 C9 H7 120.3(5) 3_755 3_755 3_755 no
C9 C9 H8 56.2(33) 3_755 3_755 3_755 no
C9 C9 H8 151.4(8) 3_755 3_755 3_755 no
C9 C9 H8 99.5(10) 3_755 3_755 3_755 no
C9 C9 H8 14.0(7) 3_755 3_755 3_755 no
C9 C9 H8 69.5(9) 3_755 3_755 3_755 no
C9 C9 H9 79.0(14) 3_755 3_755 3_755 no
C10 C9 H6 105.5(5) . . . no
C10 C9 H6 88.4(6) . . . no
C10 C9 H7 146.4(8) . . . no
C10 C9 H7 60.8(4) . . . no
C10 C9 H8 118.6(26) . . . no
C10 C9 H8 98.5(8) . . . no
C10 C9 H8 21.9(8) . . . no
C10 C9 H8 80.6(7) . . . no
C10 C9 H8 141.8(7) . . . no
C10 C9 H9 24.0(6) . . . no
H6 C9 H6 123.3(12) . . . no
H6 C9 H7 50.9(10) . . . no
H6 C9 H7 60.7(7) . . . no
H6 C9 H8 122.3(32) . . . no
H6 C9 H8 38.5(9) . . . no
H6 C9 H8 90.4(11) . . . no
H6 C9 H8 157.1(8) . . . no
H6 C9 H8 103.5(10) . . . no
H6 C9 H9 117.8(13) . . . no
H6 C9 H7 123.7(9) 3_755 3_755 3_755 no
H6 C9 H7 146.7(7) 3_755 3_755 3_755 no
H6 C9 H8 34.4(27) 3_755 3_755 3_755 no
H6 C9 H8 85.7(11) 3_755 3_755 3_755 no
H6 C9 H8 110.1(9) 3_755 3_755 3_755 no
H6 C9 H8 78.3(12) 3_755 3_755 3_755 no
H6 C9 H8 54.6(10) 3_755 3_755 3_755 no
H6 C9 H9 64.4(8) 3_755 3_755 3_755 no
H7 C9 H7 85.6(11) . . . no
H7 C9 H8 95.0(28) . . . no
H7 C9 H8 76.7(11) . . . no
H7 C9 H8 124.6(11) . . . no
H7 C9 H8 112.8(11) . . . no
H7 C9 H8 71.8(11) . . . no
H7 C9 H9 168.0(14) . . . no
H7 C9 H8 176.4(33) 2_755 2_755 2_755 no
H7 C9 H8 86.7(9) 2_755 2_755 2_755 no
H7 C9 H8 39.0(9) 2_755 2_755 2_755 no
H7 C9 H8 106.3(9) 2_755 2_755 2_755 no
H7 C9 H8 157.4(8) 2_755 2_755 2_755 no
H7 C9 H9 84.3(7) 2_755 2_755 2_755 no
H8 C9 H8 96.8(32) . . . no
H8 C9 H8 140.1(35) . . . no
H8 C9 H8 70.2(34) . . . no
H8 C9 H8 23.3(21) . . . no
H8 C9 H9 95.4(26) . . . no
H8 C9 H8 96.7(13) 3_754 3_754 3_754 no
H8 C9 H8 164.0(14) 3_754 3_754 3_754 no
H8 C9 H8 88.9(11) 3_754 3_754 3_754 no
H8 C9 H9 96.1(17) 3_754 3_754 3_754 no
H8 C9 H8 88.3(12) 2_755 2_755 2_755 no
H8 C9 H8 163.4(16) 2_755 2_755 2_755 no
H8 C9 H9 45.9(10) 2_755 2_755 2_755 no
H8 C9 H8 82.4(10) 3_755 3_755 3_755 no
H8 C9 H9 76.5(16) 3_755 3_755 3_755 no
H8 C9 H9 118.2(10) 2_855 2_855 2_855 no
Cl1 C10 C7 177.4(2) 3_755 3_755 3_755 ?
Cl1 C10 C8 150.01(6) 3_755 3_755 3_755 ?
Cl1 C10 C8 53.69(5) 3_755 3_755 3_755 ?
Cl1 C10 C8 150.01(6) 3_755 3_755 3_755 ?
Cl1 C10 C8 53.69(5) 3_755 3_755 3_755 ?
Cl1 C10 C9 120.58(13) 3_755 3_755 3_755 ?
Cl1 C10 C9 120.58(13) 3_755 3_755 3_755 ?
Cl1 C10 H6 53.3(6) 3_755 3_755 3_755 no
Cl1 C10 H6 53.3(6) 3_755 3_755 3_755 no
Cl1 C10 H7 141.0(5) 3_755 3_755 3_755 no
Cl1 C10 H7 41.0(4) 3_755 3_755 3_755 no
Cl1 C10 H7 141.0(5) 3_755 3_755 3_755 no
Cl1 C10 H7 40.9(4) 3_755 3_755 3_755 no
Cl1 C10 H8 96.0(13) 3_755 3_755 3_755 no
Cl1 C10 H8 109.4(7) 3_755 3_755 3_755 no
Cl1 C10 H8 76.5(7) 3_755 3_755 3_755 no
Cl1 C10 H8 109.4(7) 3_755 3_755 3_755 no
Cl1 C10 H8 96.0(13) 3_755 3_755 3_755 no
Cl1 C10 H8 76.5(7) 3_755 3_755 3_755 no
Cl1 C10 H9 9.3(31) 3_755 3_755 3_755 no
C7 C10 C8 29.93(6) . . . ?
C7 C10 C8 128.22(13) . . . ?
C7 C10 C8 29.93(6) . . . ?
C7 C10 C8 128.22(13) . . . ?
C7 C10 C9 59.44(13) . . . ?
C7 C10 C9 59.44(13) . . . ?
C7 C10 H6 126.0(6) . . . no
C7 C10 H6 126.0(6) . . . no
C7 C10 H7 38.9(5) . . . no
C7 C10 H7 141.3(4) . . . no
C7 C10 H7 38.9(5) . . . no
C7 C10 H7 141.3(4) . . . no
C7 C10 H8 84.1(13) . . . no
C7 C10 H8 68.2(7) . . . no
C7 C10 H8 106.0(7) . . . no
C7 C10 H8 68.2(7) . . . no
C7 C10 H8 84.1(13) . . . no
C7 C10 H8 106.0(7) . . . no
C7 C10 H9 168.1(32) . . . no
C8 C10 C8 143.6(2) . . . ?
C8 C10 C8 59.86(12) . . . ?
C8 C10 C8 104.85(10) . . . ?
C8 C10 C9 29.51(12) . . . ?
C8 C10 C9 89.4(2) . . . ?
C8 C10 H6 154.3(7) . . . no
C8 C10 H6 97.0(5) . . . no
C8 C10 H7 9.0(5) . . . no
C8 C10 H7 147.8(5) . . . no
C8 C10 H7 68.8(5) . . . no
C8 C10 H7 119.7(4) . . . no
C8 C10 H8 54.2(13) . . . no
C8 C10 H8 82.3(7) . . . no
C8 C10 H8 114.0(7) . . . no
C8 C10 H8 60.5(7) . . . no
C8 C10 H8 114.0(13) . . . no
C8 C10 H8 93.0(7) . . . no
C8 C10 H9 148.2(10) . . . no
C8 C10 C8 104.85(10) 4_455 4_455 4_455 ?
C8 C10 C8 66.68(10) 4_455 4_455 4_455 ?
C8 C10 C9 141.0(3) 4_455 4_455 4_455 ?
C8 C10 C9 80.2(2) 4_455 4_455 4_455 ?
C8 C10 H6 47.6(8) 4_455 4_455 4_455 no
C8 C10 H6 100.6(7) 4_455 4_455 4_455 no
C8 C10 H7 145.5(6) 4_455 4_455 4_455 no
C8 C10 H7 14.9(4) 4_455 4_455 4_455 no
C8 C10 H7 97.7(6) 4_455 4_455 4_455 no
C8 C10 H7 54.6(5) 4_455 4_455 4_455 no
C8 C10 H8 125.8(16) 4_455 4_455 4_455 no
C8 C10 H8 120.9(7) 4_455 4_455 4_455 no
C8 C10 H8 29.8(7) 4_455 4_455 4_455 no
C8 C10 H8 155.2(7) 4_455 4_455 4_455 no
C8 C10 H8 59.5(15) 4_455 4_455 4_455 no
C8 C10 H8 61.6(6) 4_455 4_455 4_455 no
C8 C10 H9 60.7(24) 4_455 4_455 4_455 no
C8 C10 C8 143.6(2) 2_755 2_755 2_755 ?
C8 C10 C9 89.4(2) 2_755 2_755 2_755 ?
C8 C10 C9 29.51(12) 2_755 2_755 2_755 ?
C8 C10 H6 97.0(5) 2_755 2_755 2_755 no
C8 C10 H6 154.3(7) 2_755 2_755 2_755 no
C8 C10 H7 68.8(5) 2_755 2_755 2_755 no
C8 C10 H7 119.7(4) 2_755 2_755 2_755 no
C8 C10 H7 9.0(5) 2_755 2_755 2_755 no
C8 C10 H7 147.8(5) 2_755 2_755 2_755 no
C8 C10 H8 114.0(13) 2_755 2_755 2_755 no
C8 C10 H8 60.5(7) 2_755 2_755 2_755 no
C8 C10 H8 93.0(7) 2_755 2_755 2_755 no
C8 C10 H8 82.3(7) 2_755 2_755 2_755 no
C8 C10 H8 54.2(13) 2_755 2_755 2_755 no
C8 C10 H8 114.0(7) 2_755 2_755 2_755 no
C8 C10 H9 148.2(10) 2_755 2_755 2_755 no
C8 C10 C9 80.2(2) 3_755 3_755 3_755 ?
C8 C10 C9 141.0(3) 3_755 3_755 3_755 ?
C8 C10 H6 100.6(7) 3_755 3_755 3_755 no
C8 C10 H6 47.6(8) 3_755 3_755 3_755 no
C8 C10 H7 97.7(6) 3_755 3_755 3_755 no
C8 C10 H7 54.6(5) 3_755 3_755 3_755 no
C8 C10 H7 145.5(6) 3_755 3_755 3_755 no
C8 C10 H7 14.9(4) 3_755 3_755 3_755 no
C8 C10 H8 59.5(15) 3_755 3_755 3_755 no
C8 C10 H8 155.2(7) 3_755 3_755 3_755 no
C8 C10 H8 61.6(6) 3_755 3_755 3_755 no
C8 C10 H8 120.9(7) 3_755 3_755 3_755 no
C8 C10 H8 125.8(16) 3_755 3_755 3_755 no
C8 C10 H8 29.8(7) 3_755 3_755 3_755 no
C8 C10 H9 60.7(24) 3_755 3_755 3_755 no
C9 C10 C9 118.8(3) . . . ?
C9 C10 H6 167.2(7) . . . no
C9 C10 H6 68.4(5) . . . no
C9 C10 H7 20.5(5) . . . no
C9 C10 H7 133.6(6) . . . no
C9 C10 H7 98.3(5) . . . no
C9 C10 H7 94.8(5) . . . no
C9 C10 H8 24.7(13) . . . no
C9 C10 H8 97.8(7) . . . no
C9 C10 H8 115.4(8) . . . no
C9 C10 H8 61.3(7) . . . no
C9 C10 H8 143.3(13) . . . no
C9 C10 H8 79.4(7) . . . no
C9 C10 H9 120.1(3) . . . no
C9 C10 H6 68.4(5) 2_755 2_755 2_755 no
C9 C10 H6 167.2(7) 2_755 2_755 2_755 no
C9 C10 H7 98.3(5) 2_755 2_755 2_755 no
C9 C10 H7 94.8(5) 2_755 2_755 2_755 no
C9 C10 H7 20.5(5) 2_755 2_755 2_755 no
C9 C10 H7 133.6(6) 2_755 2_755 2_755 no
C9 C10 H8 143.3(13) 2_755 2_755 2_755 no
C9 C10 H8 61.3(7) 2_755 2_755 2_755 no
C9 C10 H8 79.4(7) 2_755 2_755 2_755 no
C9 C10 H8 97.8(7) 2_755 2_755 2_755 no
C9 C10 H8 24.7(13) 2_755 2_755 2_755 no
C9 C10 H8 115.4(8) 2_755 2_755 2_755 no
C9 C10 H9 120.1(3) 2_755 2_755 2_755 no
H6 C10 H6 102.6(10) 4_455 4_455 4_455 no
H6 C10 H7 161.6(10) 4_455 4_455 4_455 no
H6 C10 H7 51.4(9) 4_455 4_455 4_455 no
H6 C10 H7 88.2(6) 4_455 4_455 4_455 no
H6 C10 H7 85.7(8) 4_455 4_455 4_455 no
H6 C10 H8 147.7(14) 4_455 4_455 4_455 no
H6 C10 H8 76.0(10) 4_455 4_455 4_455 no
H6 C10 H8 75.5(11) 4_455 4_455 4_455 no
H6 C10 H8 108.5(10) 4_455 4_455 4_455 no
H6 C10 H8 45.1(14) 4_455 4_455 4_455 no
H6 C10 H8 107.8(11) 4_455 4_455 4_455 no
H6 C10 H9 51.8(7) 4_455 4_455 4_455 no
H6 C10 H7 88.2(6) 3_755 3_755 3_755 no
H6 C10 H7 85.7(8) 3_755 3_755 3_755 no
H6 C10 H7 161.6(10) 3_755 3_755 3_755 no
H6 C10 H7 51.4(9) 3_755 3_755 3_755 no
H6 C10 H8 45.1(14) 3_755 3_755 3_755 no
H6 C10 H8 108.5(10) 3_755 3_755 3_755 no
H6 C10 H8 107.8(11) 3_755 3_755 3_755 no
H6 C10 H8 76.0(10) 3_755 3_755 3_755 no
H6 C10 H8 147.7(14) 3_755 3_755 3_755 no
H6 C10 H8 75.5(11) 3_755 3_755 3_755 no
H6 C10 H9 51.8(7) 3_755 3_755 3_755 no
H7 C10 H7 145.7(11) . . . no
H7 C10 H7 77.8(9) . . . no
H7 C10 H7 112.5(5) . . . no
H7 C10 H8 45.2(14) . . . no
H7 C10 H8 86.5(9) . . . no
H7 C10 H8 115.7(9) . . . no
H7 C10 H8 59.3(9) . . . no
H7 C10 H8 122.9(14) . . . no
H7 C10 H8 89.2(9) . . . no
H7 C10 H9 139.7(9) . . . no
H7 C10 H7 112.5(5) 4_455 4_455 4_455 no
H7 C10 H7 41.3(9) 4_455 4_455 4_455 no
H7 C10 H8 114.1(16) 4_455 4_455 4_455 no
H7 C10 H8 127.4(9) 4_455 4_455 4_455 no
H7 C10 H8 36.7(8) 4_455 4_455 4_455 no
H7 C10 H8 149.2(8) 4_455 4_455 4_455 no
H7 C10 H8 73.0(16) 4_455 4_455 4_455 no
H7 C10 H8 56.6(8) 4_455 4_455 4_455 no
H7 C10 H9 49.0(28) 4_455 4_455 4_455 no
H7 C10 H7 145.7(11) 2_755 2_755 2_755 no
H7 C10 H8 122.9(14) 2_755 2_755 2_755 no
H7 C10 H8 59.3(9) 2_755 2_755 2_755 no
H7 C10 H8 89.2(9) 2_755 2_755 2_755 no
H7 C10 H8 86.5(9) 2_755 2_755 2_755 no
H7 C10 H8 45.2(14) 2_755 2_755 2_755 no
H7 C10 H8 115.7(9) 2_755 2_755 2_755 no
H7 C10 H9 139.7(9) 2_755 2_755 2_755 no
H7 C10 H8 73.0(16) 3_755 3_755 3_755 no
H7 C10 H8 149.2(8) 3_755 3_755 3_755 no
H7 C10 H8 56.6(8) 3_755 3_755 3_755 no
H7 C10 H8 127.3(9) 3_755 3_755 3_755 no
H7 C10 H8 114.1(16) 3_755 3_755 3_755 no
H7 C10 H8 36.7(8) 3_755 3_755 3_755 no
H7 C10 H9 49.0(28) 3_755 3_755 3_755 no
H8 C10 H8 110.8(20) . . . no
H8 C10 H8 110.1(20) . . . no
H8 C10 H8 69.1(14) . . . no
H8 C10 H8 167.1(26) . . . no
H8 C10 H8 68.6(14) . . . no
H8 C10 H9 96.3(13) . . . no
H8 C10 H8 137.7(11) 4_454 4_454 4_454 no
H8 C10 H8 42.0(13) 4_454 4_454 4_454 no
H8 C10 H8 69.1(14) 4_454 4_454 4_454 no
H8 C10 H8 174.1(13) 4_454 4_454 4_454 no
H8 C10 H9 100.8(30) 4_454 4_454 4_454 no
H8 C10 H8 174.1(13) 4_455 4_455 4_455 no
H8 C10 H8 68.6(14) 4_455 4_455 4_455 no
H8 C10 H8 41.7(13) 4_455 4_455 4_455 no
H8 C10 H9 85.1(30) 4_455 4_455 4_455 no
H8 C10 H8 110.8(20) 3_754 3_754 3_754 no
H8 C10 H8 137.7(11) 3_754 3_754 3_754 no
H8 C10 H9 100.8(30) 3_754 3_754 3_754 no
H8 C10 H8 110.1(20) 2_755 2_755 2_755 no
H8 C10 H9 96.3(13) 2_755 2_755 2_755 no
H8 C10 H9 85.1(30) 3_755 3_755 3_755 no
Cl1 H1 O1 104.8(24) 3_765 3_765 3_765 no
Cl1 H1 N1 147.2(25) 3_765 3_765 3_765 no
Cl1 H1 N2 158.3(47) 3_765 3_765 3_765 no
Cl1 H1 C1 130.6(30) 3_765 3_765 3_765 no
Cl1 H1 C2 159.2(30) 3_765 3_765 3_765 no
Cl1 H1 C3 170.7(25) 3_765 3_765 3_765 no
Cl1 H1 C3 80.0(10) 3_765 3_765 3_765 no
Cl1 H1 C3 80.0(10) 3_765 3_765 3_765 no
Cl1 H1 C4 168.2(24) 3_765 3_765 3_765 no
Cl1 H1 C4 62.8(8) 3_765 3_765 3_765 no
Cl1 H1 C4 62.8(8) 3_765 3_765 3_765 no
Cl1 H1 C6 118.6(23) 3_765 3_765 3_765 no
Cl1 H1 H2 101.1(21) 3_765 3_765 3_765 no
Cl1 H1 H2 101.1(21) 3_765 3_765 3_765 no
Cl1 H1 H3 122.3(21) 3_765 3_765 3_765 no
Cl1 H1 H4 162.2(22) 3_765 3_765 3_765 no
Cl1 H1 H4 60.0(17) 3_765 3_765 3_765 no
Cl1 H1 H4 93.1(13) 3_765 3_765 3_765 no
Cl1 H1 H4 93.1(13) 3_765 3_765 3_765 no
Cl1 H1 H5 78.2(13) 3_765 3_765 3_765 no
Cl1 H1 H5 78.3(13) 3_765 3_765 3_765 no
Cl1 H1 H6 58.1(11) 3_765 3_765 3_765 no
Cl1 H1 H6 58.1(11) 3_765 3_765 3_765 no
O1 H1 N1 42.4(7) . . . no
O1 H1 N2 53.5(24) . . . no
O1 H1 C1 25.8(6) . . . no
O1 H1 C2 96.0(19) . . . no
O1 H1 C3 84.5(14) . . . no
O1 H1 C3 82.2(9) . . . no
O1 H1 C3 82.2(9) . . . no
O1 H1 C4 63.4(10) . . . no
O1 H1 C4 98.7(11) . . . no
O1 H1 C4 98.7(11) . . . no
O1 H1 C6 136.6(24) . . . no
O1 H1 H2 147.3(21) . . . no
O1 H1 H2 147.3(21) . . . no
O1 H1 H3 132.9(21) . . . no
O1 H1 H4 93.0(14) . . . no
O1 H1 H4 44.8(10) . . . no
O1 H1 H4 85.6(12) . . . no
O1 H1 H4 85.6(12) . . . no
O1 H1 H5 121.0(9) . . . no
O1 H1 H5 121.0(9) . . . no
O1 H1 H6 128.4(12) . . . no
O1 H1 H6 128.4(12) . . . no
N1 H1 N2 11.1(22) . . . no
N1 H1 C1 16.7(7) . . . no
N1 H1 C2 53.6(12) . . . no
N1 H1 C3 42.0(7) . . . no
N1 H1 C3 92.6(8) . . . no
N1 H1 C3 92.6(8) . . . no
N1 H1 C4 21.0(4) . . . no
N1 H1 C4 113.8(7) . . . no
N1 H1 C4 113.8(7) . . . no
N1 H1 C6 94.1(19) . . . no
N1 H1 H2 109.7(22) . . . no
N1 H1 H2 109.7(22) . . . no
N1 H1 H3 90.5(17) . . . no
N1 H1 H4 50.5(9) . . . no
N1 H1 H4 87.3(11) . . . no
N1 H1 H4 85.4(12) . . . no
N1 H1 H4 85.4(12) . . . no
N1 H1 H5 115.5(12) . . . no
N1 H1 H5 115.5(12) . . . no
N1 H1 H6 135.8(8) . . . no
N1 H1 H6 135.8(8) . . . no
N2 H1 C1 27.7(18) . . . no
N2 H1 C2 42.5(24) . . . no
N2 H1 C3 31.0(24) . . . no
N2 H1 C3 95.3(10) . . . no
N2 H1 C3 95.3(10) . . . no
N2 H1 C4 9.9(23) . . . no
N2 H1 C4 116.0(8) . . . no
N2 H1 C4 116.0(8) . . . no
N2 H1 C6 83.0(36) . . . no
N2 H1 H2 99.3(38) . . . no
N2 H1 H2 99.3(38) . . . no
N2 H1 H3 79.4(35) . . . no
N2 H1 H4 39.5(27) . . . no
N2 H1 H4 98.3(31) . . . no
N2 H1 H4 85.7(12) . . . no
N2 H1 H4 85.7(12) . . . no
N2 H1 H5 111.5(19) . . . no
N2 H1 H5 111.5(19) . . . no
N2 H1 H6 132.6(17) . . . no
N2 H1 H6 132.6(17) . . . no
C1 H1 C2 70.3(17) . . . no
C1 H1 C3 58.7(13) . . . no
C1 H1 C3 88.4(9) . . . no
C1 H1 C3 88.4(9) . . . no
C1 H1 C4 37.7(10) . . . no
C1 H1 C4 108.9(10) . . . no
C1 H1 C4 108.9(10) . . . no
C1 H1 C6 110.8(25) . . . no
C1 H1 H2 125.1(26) . . . no
C1 H1 H2 125.1(26) . . . no
C1 H1 H3 107.2(23) . . . no
C1 H1 H4 67.2(14) . . . no
C1 H1 H4 70.6(14) . . . no
C1 H1 H4 85.1(12) . . . no
C1 H1 H4 85.1(12) . . . no
C1 H1 H5 119.8(10) . . . no
C1 H1 H5 119.8(10) . . . no
C1 H1 H6 136.6(7) . . . no
C1 H1 H6 136.6(7) . . . no
C2 H1 C3 11.6(6) . . . no
C2 H1 C3 103.2(10) . . . no
C2 H1 C3 103.2(10) . . . no
C2 H1 C4 32.6(9) . . . no
C2 H1 C4 114.5(10) . . . no
C2 H1 C4 114.5(10) . . . no
C2 H1 C6 40.5(12) . . . no
C2 H1 H2 59.5(19) . . . no
C2 H1 H2 59.5(19) . . . no
C2 H1 H3 36.9(15) . . . no
C2 H1 H4 3.1(10) . . . no
C2 H1 H4 140.9(20) . . . no
C2 H1 H4 88.5(14) . . . no
C2 H1 H4 88.5(14) . . . no
C2 H1 H5 91.1(16) . . . no
C2 H1 H5 91.1(16) . . . no
C2 H1 H6 108.4(17) . . . no
C2 H1 H6 108.4(17) . . . no
C3 H1 C3 101.6(10) . . . no
C3 H1 C3 101.6(10) . . . no
C3 H1 C4 21.0(4) . . . no
C3 H1 C4 116.5(9) . . . no
C3 H1 C4 116.5(9) . . . no
C3 H1 C6 52.1(12) . . . no
C3 H1 H2 70.2(18) . . . no
C3 H1 H2 70.2(18) . . . no
C3 H1 H3 48.5(13) . . . no
C3 H1 H4 8.5(6) . . . no
C3 H1 H4 129.3(14) . . . no
C3 H1 H4 87.6(13) . . . no
C3 H1 H4 87.6(13) . . . no
C3 H1 H5 97.1(15) . . . no
C3 H1 H5 97.1(15) . . . no
C3 H1 H6 116.2(14) . . . no
C3 H1 H6 116.2(14) . . . no
C3 H1 C3 150.5(20) 3_665 3_665 3_665 no
C3 H1 C4 97.6(9) 3_665 3_665 3_665 no
C3 H1 C4 21.2(2) 3_665 3_665 3_665 no
C3 H1 C4 141.9(18) 3_665 3_665 3_665 no
C3 H1 C6 104.3(10) 3_665 3_665 3_665 no
C3 H1 H2 122.1(16) 3_665 3_665 3_665 no
C3 H1 H2 83.1(9) 3_665 3_665 3_665 no
C3 H1 H3 104.5(10) 3_665 3_665 3_665 no
C3 H1 H4 102.8(10) 3_665 3_665 3_665 no
C3 H1 H4 75.6(10) 3_665 3_665 3_665 no
C3 H1 H4 14.9(7) 3_665 3_665 3_665 no
C3 H1 H4 163.9(22) 3_665 3_665 3_665 no
C3 H1 H5 39.5(7) 3_665 3_665 3_665 no
C3 H1 H5 151.6(16) 3_665 3_665 3_665 no
C3 H1 H6 48.8(6) 3_665 3_665 3_665 no
C3 H1 H6 131.5(15) 3_665 3_665 3_665 no
C3 H1 C4 97.6(9) 3_765 3_765 3_765 no
C3 H1 C4 141.9(18) 3_765 3_765 3_765 no
C3 H1 C4 21.2(2) 3_765 3_765 3_765 no
C3 H1 C6 104.3(10) 3_765 3_765 3_765 no
C3 H1 H2 83.0(9) 3_765 3_765 3_765 no
C3 H1 H2 122.1(16) 3_765 3_765 3_765 no
C3 H1 H3 104.5(10) 3_765 3_765 3_765 no
C3 H1 H4 102.8(10) 3_765 3_765 3_765 no
C3 H1 H4 75.6(10) 3_765 3_765 3_765 no
C3 H1 H4 163.9(22) 3_765 3_765 3_765 no
C3 H1 H4 14.9(7) 3_765 3_765 3_765 no
C3 H1 H5 151.6(16) 3_765 3_765 3_765 no
C3 H1 H5 39.5(7) 3_765 3_765 3_765 no
C3 H1 H6 131.5(15) 3_765 3_765 3_765 no
C3 H1 H6 48.8(6) 3_765 3_765 3_765 no
C4 H1 C4 117.1(7) . . . no
C4 H1 C4 117.1(7) . . . no
C4 H1 C6 73.1(15) . . . no
C4 H1 H2 90.0(20) . . . no
C4 H1 H2 90.0(20) . . . no
C4 H1 H3 69.5(14) . . . no
C4 H1 H4 29.6(6) . . . no
C4 H1 H4 108.3(12) . . . no
C4 H1 H4 86.2(13) . . . no
C4 H1 H4 86.2(13) . . . no
C4 H1 H5 107.3(14) . . . no
C4 H1 H5 107.3(14) . . . no
C4 H1 H6 128.4(12) . . . no
C4 H1 H6 128.3(12) . . . no
C4 H1 C4 125.4(15) 3_665 3_665 3_665 no
C4 H1 C6 100.9(10) 3_665 3_665 3_665 no
C4 H1 H2 110.8(16) 3_665 3_665 3_665 no
C4 H1 H2 75.9(11) 3_665 3_665 3_665 no
C4 H1 H3 102.4(10) 3_665 3_665 3_665 no
C4 H1 H4 115.1(9) 3_665 3_665 3_665 no
C4 H1 H4 78.5(10) 3_665 3_665 3_665 no
C4 H1 H4 30.9(7) 3_665 3_665 3_665 no
C4 H1 H4 155.8(21) 3_665 3_665 3_665 no
C4 H1 H5 29.7(9) 3_665 3_665 3_665 no
C4 H1 H5 130.5(15) 3_665 3_665 3_665 no
C4 H1 H6 29.9(6) 3_665 3_665 3_665 no
C4 H1 H6 110.3(13) 3_665 3_665 3_665 no
C4 H1 C6 100.9(10) 3_765 3_765 3_765 no
C4 H1 H2 75.9(11) 3_765 3_765 3_765 no
C4 H1 H2 110.8(16) 3_765 3_765 3_765 no
C4 H1 H3 102.4(10) 3_765 3_765 3_765 no
C4 H1 H4 115.1(9) 3_765 3_765 3_765 no
C4 H1 H4 78.6(10) 3_765 3_765 3_765 no
C4 H1 H4 155.8(21) 3_765 3_765 3_765 no
C4 H1 H4 30.9(7) 3_765 3_765 3_765 no
C4 H1 H5 130.5(15) 3_765 3_765 3_765 no
C4 H1 H5 29.7(9) 3_765 3_765 3_765 no
C4 H1 H6 110.3(13) 3_765 3_765 3_765 no
C4 H1 H6 29.9(6) 3_765 3_765 3_765 no
C6 H1 H2 25.7(11) . . . no
C6 H1 H2 25.7(11) . . . no
C6 H1 H3 3.6(11) . . . no
C6 H1 H4 43.6(13) . . . no
C6 H1 H4 178.6(20) . . . no
C6 H1 H4 91.8(14) . . . no
C6 H1 H4 91.8(14) . . . no
C6 H1 H5 71.2(12) . . . no
C6 H1 H5 71.2(12) . . . no
C6 H1 H6 79.2(12) . . . no
C6 H1 H6 79.2(12) . . . no
H2 H1 H2 39.4(20) . . . no
H2 H1 H3 28.1(14) . . . no
H2 H1 H4 62.3(17) . . . no
H2 H1 H4 153.4(18) . . . no
H2 H1 H4 112.7(20) . . . no
H2 H1 H4 73.4(13) . . . no
H2 H1 H5 83.4(16) . . . no
H2 H1 H5 46.4(13) . . . no
H2 H1 H6 82.4(15) . . . no
H2 H1 H6 53.7(14) . . . no
H2 H1 H3 28.1(14) 2_755 2_755 2_755 no
H2 H1 H4 62.3(17) 2_755 2_755 2_755 no
H2 H1 H4 153.4(18) 2_755 2_755 2_755 no
H2 H1 H4 73.4(13) 2_755 2_755 2_755 no
H2 H1 H4 112.7(20) 2_755 2_755 2_755 no
H2 H1 H5 46.4(13) 2_755 2_755 2_755 no
H2 H1 H5 83.4(16) 2_755 2_755 2_755 no
H2 H1 H6 53.7(14) 2_755 2_755 2_755 no
H2 H1 H6 82.4(15) 2_755 2_755 2_755 no
H3 H1 H4 40.0(12) . . . no
H3 H1 H4 177.8(17) . . . no
H3 H1 H4 91.5(14) . . . no
H3 H1 H4 91.5(14) . . . no
H3 H1 H5 72.8(13) . . . no
H3 H1 H5 72.8(13) . . . no
H3 H1 H6 81.8(12) . . . no
H3 H1 H6 81.8(12) . . . no
H4 H1 H4 137.8(13) . . . no
H4 H1 H4 88.2(13) . . . no
H4 H1 H4 88.2(13) . . . no
H4 H1 H5 92.7(14) . . . no
H4 H1 H5 92.7(14) . . . no
H4 H1 H6 110.5(13) . . . no
H4 H1 H6 110.5(13) . . . no
H4 H1 H4 88.3(13) 1_556 1_556 1_556 no
H4 H1 H4 88.3(13) 1_556 1_556 1_556 no
H4 H1 H5 108.2(14) 1_556 1_556 1_556 no
H4 H1 H5 108.2(14) 1_556 1_556 1_556 no
H4 H1 H6 99.8(13) 1_556 1_556 1_556 no
H4 H1 H6 99.8(13) 1_556 1_556 1_556 no
H4 H1 H4 170.2(23) 3_665 3_665 3_665 no
H4 H1 H5 36.1(9) 3_665 3_665 3_665 no
H4 H1 H5 153.3(19) 3_665 3_665 3_665 no
H4 H1 H6 51.7(9) 3_665 3_665 3_665 no
H4 H1 H6 137.9(17) 3_665 3_665 3_665 no
H4 H1 H5 153.3(19) 3_765 3_765 3_765 no
H4 H1 H5 36.1(9) 3_765 3_765 3_765 no
H4 H1 H6 137.9(17) 3_765 3_765 3_765 no
H4 H1 H6 51.7(9) 3_765 3_765 3_765 no
H5 H1 H5 117.3(17) 3_665 3_665 3_665 no
H5 H1 H6 21.2(9) 3_665 3_665 3_665 no
H5 H1 H6 103.6(14) 3_665 3_665 3_665 no
H5 H1 H6 103.6(14) 3_765 3_765 3_765 no
H5 H1 H6 21.2(9) 3_765 3_765 3_765 no
H6 H1 H6 86.2(13) 4_465 4_465 4_465 no
Cl1 H2 O1 120.9(13) 3_765 3_765 3_765 no
Cl1 H2 N2 59.7(8) 3_765 3_765 3_765 no
Cl1 H2 C1 62.7(6) 3_765 3_765 3_765 no
Cl1 H2 C1 138.8(11) 3_765 3_765 3_765 no
Cl1 H2 C2 87.7(11) 3_765 3_765 3_765 no
Cl1 H2 C3 104.7(8) 3_765 3_765 3_765 no
Cl1 H2 C3 61.1(7) 3_765 3_765 3_765 no
Cl1 H2 C4 55.2(6) 3_765 3_765 3_765 no
Cl1 H2 C5 68.3(8) 3_765 3_765 3_765 no
Cl1 H2 C6 104.0(22) 3_765 3_765 3_765 no
Cl1 H2 C7 142.7(10) 3_765 3_765 3_765 no
Cl1 H2 C8 140.3(9) 3_765 3_765 3_765 no
Cl1 H2 H1 36.5(15) 3_765 3_765 3_765 no
Cl1 H2 H2 76.6(6) 3_765 3_765 3_765 no
Cl1 H2 H3 137.2(21) 3_765 3_765 3_765 no
Cl1 H2 H4 118.8(10) 3_765 3_765 3_765 no
Cl1 H2 H4 72.6(11) 3_765 3_765 3_765 no
Cl1 H2 H5 81.5(15) 3_765 3_765 3_765 no
Cl1 H2 H6 62.2(11) 3_765 3_765 3_765 no
Cl1 H2 H7 123.8(9) 3_765 3_765 3_765 no
Cl1 H2 H7 149.2(10) 3_765 3_765 3_765 no
Cl1 H2 H9 52.0(9) 3_765 3_765 3_765 no
O1 H2 N2 103.3(9) 3_764 3_764 3_764 no
O1 H2 C1 97.2(7) 3_764 3_764 3_764 no
O1 H2 C1 19.3(3) 3_764 3_764 3_764 no
O1 H2 C2 97.6(10) 3_764 3_764 3_764 no
O1 H2 C3 86.1(8) 3_764 3_764 3_764 no
O1 H2 C3 60.6(6) 3_764 3_764 3_764 no
O1 H2 C4 66.8(7) 3_764 3_764 3_764 no
O1 H2 C5 61.1(6) 3_764 3_764 3_764 no
O1 H2 C6 118.0(23) 3_764 3_764 3_764 no
O1 H2 C7 42.3(5) 3_764 3_764 3_764 no
O1 H2 C8 61.9(6) 3_764 3_764 3_764 no
O1 H2 H1 115.0(14) 3_764 3_764 3_764 no
O1 H2 H2 158.3(8) 3_764 3_764 3_764 no
O1 H2 H3 96.9(20) 3_764 3_764 3_764 no
O1 H2 H4 82.4(8) 3_764 3_764 3_764 no
O1 H2 H4 50.2(7) 3_764 3_764 3_764 no
O1 H2 H5 47.4(12) 3_764 3_764 3_764 no
O1 H2 H6 74.3(12) 3_764 3_764 3_764 no
O1 H2 H7 113.3(13) 3_764 3_764 3_764 no
O1 H2 H7 71.9(10) 3_764 3_764 3_764 no
O1 H2 H9 122.8(10) 3_764 3_764 3_764 no
N2 H2 C1 6.1(2) . . . no
N2 H2 C1 105.4(8) . . . no
N2 H2 C2 29.5(4) . . . no
N2 H2 C3 45.5(4) . . . no
N2 H2 C3 66.1(8) . . . no
N2 H2 C4 80.9(9) . . . no
N2 H2 C5 102.5(12) . . . no
N2 H2 C6 63.8(15) . . . no
N2 H2 C7 142.3(10) . . . no
N2 H2 C8 158.6(12) . . . no
N2 H2 H1 23.3(14) . . . no
N2 H2 H2 73.3(7) . . . no
N2 H2 H3 94.9(23) . . . no
N2 H2 H4 60.1(8) . . . no
N2 H2 H4 67.2(9) . . . no
N2 H2 H5 106.7(17) . . . no
N2 H2 H6 108.0(15) . . . no
N2 H2 H7 121.2(11) . . . no
N2 H2 H7 149.4(15) . . . no
N2 H2 H9 109.8(14) . . . no
C1 H2 C1 99.7(6) . . . no
C1 H2 C2 29.2(6) . . . no
C1 H2 C3 43.8(3) . . . no
C1 H2 C3 62.2(5) . . . no
C1 H2 C4 78.2(7) . . . no
C1 H2 C5 99.7(9) . . . no
C1 H2 C6 66.5(16) . . . no
C1 H2 C7 136.6(8) . . . no
C1 H2 C8 153.9(10) . . . no
C1 H2 H1 27.1(14) . . . no
C1 H2 H2 78.9(5) . . . no
C1 H2 H3 95.7(23) . . . no
C1 H2 H4 58.4(8) . . . no
C1 H2 H4 62.3(7) . . . no
C1 H2 H5 102.6(14) . . . no
C1 H2 H6 106.6(13) . . . no
C1 H2 H7 124.9(9) . . . no
C1 H2 H7 147.5(12) . . . no
C1 H2 H9 113.9(12) . . . no
C1 H2 C2 90.5(10) 3_764 3_764 3_764 no
C1 H2 C3 75.8(7) 3_764 3_764 3_764 no
C1 H2 C3 77.7(6) 3_764 3_764 3_764 no
C1 H2 C4 85.9(7) 3_764 3_764 3_764 no
C1 H2 C5 79.7(7) 3_764 3_764 3_764 no
C1 H2 C6 101.2(22) 3_764 3_764 3_764 no
C1 H2 C7 36.9(3) 3_764 3_764 3_764 no
C1 H2 C8 55.3(5) 3_764 3_764 3_764 no
C1 H2 H1 123.4(14) 3_764 3_764 3_764 no
C1 H2 H2 139.7(6) 3_764 3_764 3_764 no
C1 H2 H3 77.6(19) 3_764 3_764 3_764 no
C1 H2 H4 68.4(7) 3_764 3_764 3_764 no
C1 H2 H4 66.4(8) 3_764 3_764 3_764 no
C1 H2 H5 65.8(12) 3_764 3_764 3_764 no
C1 H2 H6 92.0(12) 3_764 3_764 3_764 no
C1 H2 H7 97.1(11) 3_764 3_764 3_764 no
C1 H2 H7 60.2(8) 3_764 3_764 3_764 no
C1 H2 H9 135.5(9) 3_764 3_764 3_764 no
C2 H2 C3 17.2(4) . . . no
C2 H2 C3 86.7(10) . . . no
C2 H2 C4 105.2(12) . . . no
C2 H2 C5 125.6(14) . . . no
C2 H2 C6 41.0(10) . . . no
C2 H2 C7 123.0(13) . . . no
C2 H2 C8 132.0(16) . . . no
C2 H2 H1 51.5(16) . . . no
C2 H2 H2 68.6(8) . . . no
C2 H2 H3 66.6(22) . . . no
C2 H2 H4 31.1(8) . . . no
C2 H2 H4 82.7(10) . . . no
C2 H2 H5 124.0(17) . . . no
C2 H2 H6 135.1(18) . . . no
C2 H2 H7 99.2(13) . . . no
C2 H2 H7 119.9(17) . . . no
C2 H2 H9 132.7(15) . . . no
C3 H2 C3 92.3(7) . . . no
C3 H2 C4 112.3(8) . . . no
C3 H2 C5 129.2(10) . . . no
C3 H2 C6 39.8(11) . . . no
C3 H2 C7 106.1(10) . . . no
C3 H2 C8 114.9(12) . . . no
C3 H2 H1 68.3(15) . . . no
C3 H2 H2 76.3(6) . . . no
C3 H2 H3 55.2(21) . . . no
C3 H2 H4 14.7(7) . . . no
C3 H2 H4 85.1(8) . . . no
C3 H2 H5 122.7(13) . . . no
C3 H2 H6 142.5(13) . . . no
C3 H2 H7 92.1(10) . . . no
C3 H2 H7 104.1(13) . . . no
C3 H2 H9 148.6(11) . . . no
C3 H2 C4 20.2(2) 3_765 3_765 3_765 no
C3 H2 C5 38.8(4) 3_765 3_765 3_765 no
C3 H2 C6 127.6(19) 3_765 3_765 3_765 no
C3 H2 C7 97.0(7) 3_765 3_765 3_765 no
C3 H2 C8 113.0(8) 3_765 3_765 3_765 no
C3 H2 H1 62.0(10) 3_765 3_765 3_765 no
C3 H2 H2 131.8(5) 3_765 3_765 3_765 no
C3 H2 H3 143.2(23) 3_765 3_765 3_765 no
C3 H2 H4 102.5(9) 3_765 3_765 3_765 no
C3 H2 H4 12.2(7) 3_765 3_765 3_765 no
C3 H2 H5 40.5(12) 3_765 3_765 3_765 no
C3 H2 H6 50.3(9) 3_765 3_765 3_765 no
C3 H2 H7 172.2(10) 3_765 3_765 3_765 no
C3 H2 H7 128.3(11) 3_765 3_765 3_765 no
C3 H2 H9 92.4(11) 3_765 3_765 3_765 no
C4 H2 C5 21.6(3) 3_765 3_765 3_765 no
C4 H2 C6 144.7(22) 3_765 3_765 3_765 no
C4 H2 C7 93.4(6) 3_765 3_765 3_765 no
C4 H2 C8 104.6(7) 3_765 3_765 3_765 no
C4 H2 H1 70.1(13) 3_765 3_765 3_765 no
C4 H2 H2 131.8(5) 3_765 3_765 3_765 no
C4 H2 H3 161.3(22) 3_765 3_765 3_765 no
C4 H2 H4 122.7(10) 3_765 3_765 3_765 no
C4 H2 H4 29.8(7) 3_765 3_765 3_765 no
C4 H2 H5 29.4(12) 3_765 3_765 3_765 no
C4 H2 H6 30.5(7) 3_765 3_765 3_765 no
C4 H2 H7 155.4(8) 3_765 3_765 3_765 no
C4 H2 H7 121.4(10) 3_765 3_765 3_765 no
C4 H2 H9 73.9(9) 3_765 3_765 3_765 no
C5 H2 C6 166.2(23) 3_765 3_765 3_765 no
C5 H2 C7 76.0(6) 3_765 3_765 3_765 no
C5 H2 C8 84.2(6) 3_765 3_765 3_765 no
C5 H2 H1 90.5(16) 3_765 3_765 3_765 no
C5 H2 H2 140.5(6) 3_765 3_765 3_765 no
C5 H2 H3 154.4(23) 3_765 3_765 3_765 no
C5 H2 H4 135.7(10) 3_765 3_765 3_765 no
C5 H2 H4 44.2(7) 3_765 3_765 3_765 no
C5 H2 H5 14.0(11) 3_765 3_765 3_765 no
C5 H2 H6 15.2(7) 3_765 3_765 3_765 no
C5 H2 H7 135.0(8) 3_765 3_765 3_765 no
C5 H2 H7 101.1(9) 3_765 3_765 3_765 no
C5 H2 H9 66.9(7) 3_765 3_765 3_765 no
C6 H2 C7 113.1(26) . . . no
C6 H2 C8 107.8(26) . . . no
C6 H2 H1 77.4(21) . . . no
C6 H2 H2 40.8(18) . . . no
C6 H2 H3 35.0(22) . . . no
C6 H2 H4 37.0(13) . . . no
C6 H2 H4 123.4(18) . . . no
C6 H2 H5 162.3(23) . . . no
C6 H2 H6 165.9(30) . . . no
C6 H2 H7 58.8(19) . . . no
C6 H2 H7 91.2(26) . . . no
C6 H2 H9 118.2(20) . . . no
C7 H2 C8 19.6(2) 3_764 3_764 3_764 no
C7 H2 H1 157.2(14) 3_764 3_764 3_764 no
C7 H2 H2 131.2(5) 3_764 3_764 3_764 no
C7 H2 H3 78.8(21) 3_764 3_764 3_764 no
C7 H2 H4 94.2(10) 3_764 3_764 3_764 no
C7 H2 H4 89.5(8) 3_764 3_764 3_764 no
C7 H2 H5 64.3(12) 3_764 3_764 3_764 no
C7 H2 H6 80.5(11) 3_764 3_764 3_764 no
C7 H2 H7 75.5(9) 3_764 3_764 3_764 no
C7 H2 H7 31.4(6) 3_764 3_764 3_764 no
C7 H2 H9 104.1(8) 3_764 3_764 3_764 no
C8 H2 H1 174.7(18) 3_764 3_764 3_764 no
C8 H2 H2 114.3(6) 3_764 3_764 3_764 no
C8 H2 H3 73.2(23) 3_764 3_764 3_764 no
C8 H2 H4 100.9(12) 3_764 3_764 3_764 no
C8 H2 H4 107.3(9) 3_764 3_764 3_764 no
C8 H2 H5 75.4(12) 3_764 3_764 3_764 no
C8 H2 H6 83.8(10) 3_764 3_764 3_764 no
C8 H2 H7 59.2(8) 3_764 3_764 3_764 no
C8 H2 H7 16.9(5) 3_764 3_764 3_764 no
C8 H2 H9 91.5(9) 3_764 3_764 3_764 no
H1 H2 H2 70.3(10) . . . no
H1 H2 H3 111.9(27) . . . no
H1 H2 H4 82.6(18) . . . no
H1 H2 H4 68.3(11) . . . no
H1 H2 H5 99.3(20) . . . no
H1 H2 H6 91.2(20) . . . no
H1 H2 H7 125.7(13) . . . no
H1 H2 H7 168.4(19) . . . no
H1 H2 H9 86.8(18) . . . no
H2 H2 H3 62.6(18) 2_755 2_755 2_755 no
H2 H2 H4 77.4(5) 2_755 2_755 2_755 no
H2 H2 H4 138.4(7) 2_755 2_755 2_755 no
H2 H2 H5 154.3(13) 2_755 2_755 2_755 no
H2 H2 H6 127.4(10) 2_755 2_755 2_755 no
H2 H2 H7 55.7(7) 2_755 2_755 2_755 no
H2 H2 H7 99.9(8) 2_755 2_755 2_755 no
H2 H2 H9 77.6(5) 2_755 2_755 2_755 no
H3 H2 H4 42.4(20) . . . no
H3 H2 H4 132.1(22) . . . no
H3 H2 H5 141.2(23) . . . no
H3 H2 H6 156.8(28) . . . no
H3 H2 H7 38.6(20) . . . no
H3 H2 H7 57.0(23) . . . no
H3 H2 H9 124.3(24) . . . no
H4 H2 H4 93.6(6) . . . no
H4 H2 H5 125.7(14) . . . no
H4 H2 H6 150.7(14) . . . no
H4 H2 H7 80.6(12) . . . no
H4 H2 H7 89.4(14) . . . no
H4 H2 H9 154.8(10) . . . no
H4 H2 H5 41.6(12) 3_765 3_765 3_765 no
H4 H2 H6 57.8(12) 3_765 3_765 3_765 no
H4 H2 H7 163.4(14) 3_765 3_765 3_765 no
H4 H2 H7 120.8(12) 3_765 3_765 3_765 no
H4 H2 H9 103.6(14) 3_765 3_765 3_765 no
H5 H2 H6 27.2(12) 3_765 3_765 3_765 no
H5 H2 H7 132.0(14) 3_765 3_765 3_765 no
H5 H2 H7 92.2(14) 3_765 3_765 3_765 no
H5 H2 H9 78.5(12) 3_765 3_765 3_765 no
H6 H2 H7 124.9(9) 3_765 3_765 3_765 no
H6 H2 H7 99.8(12) 3_765 3_765 3_765 no
H6 H2 H9 51.8(8) 3_765 3_765 3_765 no
H7 H2 H7 44.2(11) 4_464 4_464 4_464 no
H7 H2 H9 87.3(10) 4_464 4_464 4_464 no
H7 H2 H9 97.2(11) 3_764 3_764 3_764 no
Cl1 H3 O1 99.7(14) 3_764 3_764 3_764 no
Cl1 H3 O1 99.7(14) 3_764 3_764 3_764 no
Cl1 H3 N1 64.3(12) 3_764 3_764 3_764 no
Cl1 H3 N1 64.3(12) 3_764 3_764 3_764 no
Cl1 H3 N2 146.5(20) 3_764 3_764 3_764 no
Cl1 H3 C1 80.5(14) 3_764 3_764 3_764 no
Cl1 H3 C1 80.5(14) 3_764 3_764 3_764 no
Cl1 H3 C2 132.2(26) 3_764 3_764 3_764 no
Cl1 H3 C3 101.4(23) 3_764 3_764 3_764 no
Cl1 H3 C6 173.4(38) 3_764 3_764 3_764 no
Cl1 H3 C8 71.7(15) 3_764 3_764 3_764 no
Cl1 H3 C8 71.7(15) 3_764 3_764 3_764 no
Cl1 H3 H1 165.3(19) 3_764 3_764 3_764 no
Cl1 H3 H2 148.7(22) 3_764 3_764 3_764 no
Cl1 H3 H2 148.7(22) 3_764 3_764 3_764 no
Cl1 H3 H4 81.6(25) 3_764 3_764 3_764 no
Cl1 H3 H7 61.7(20) 3_764 3_764 3_764 no
Cl1 H3 H7 61.7(20) 3_764 3_764 3_764 no
O1 H3 O1 159.2(27) 3_664 3_664 3_664 no
O1 H3 N1 36.5(2) 3_664 3_664 3_664 no
O1 H3 N1 163.9(26) 3_664 3_664 3_664 no
O1 H3 N2 79.8(13) 3_664 3_664 3_664 no
O1 H3 C1 20.12(7) 3_664 3_664 3_664 no
O1 H3 C1 166.7(16) 3_664 3_664 3_664 no
O1 H3 C2 80.7(12) 3_664 3_664 3_664 no
O1 H3 C3 84.5(9) 3_664 3_664 3_664 no
O1 H3 C6 79.9(14) 3_664 3_664 3_664 no
O1 H3 C8 57.4(3) 3_664 3_664 3_664 no
O1 H3 C8 137.3(14) 3_664 3_664 3_664 no
O1 H3 H1 79.7(14) 3_664 3_664 3_664 no
O1 H3 H2 108.9(31) 3_664 3_664 3_664 no
O1 H3 H2 54.5(11) 3_664 3_664 3_664 no
O1 H3 H4 87.8(8) 3_664 3_664 3_664 no
O1 H3 H7 68.4(7) 3_664 3_664 3_664 no
O1 H3 H7 128.4(16) 3_664 3_664 3_664 no
O1 H3 N1 163.9(26) 3_764 3_764 3_764 no
O1 H3 N1 36.5(2) 3_764 3_764 3_764 no
O1 H3 N2 79.8(13) 3_764 3_764 3_764 no
O1 H3 C1 166.7(16) 3_764 3_764 3_764 no
O1 H3 C1 20.11(7) 3_764 3_764 3_764 no
O1 H3 C2 80.7(12) 3_764 3_764 3_764 no
O1 H3 C3 84.4(9) 3_764 3_764 3_764 no
O1 H3 C6 79.9(14) 3_764 3_764 3_764 no
O1 H3 C8 137.3(14) 3_764 3_764 3_764 no
O1 H3 C8 57.4(3) 3_764 3_764 3_764 no
O1 H3 H1 79.7(14) 3_764 3_764 3_764 no
O1 H3 H2 54.5(11) 3_764 3_764 3_764 no
O1 H3 H2 108.9(31) 3_764 3_764 3_764 no
O1 H3 H4 87.7(8) 3_764 3_764 3_764 no
O1 H3 H7 128.4(16) 3_764 3_764 3_764 no
O1 H3 H7 68.4(7) 3_764 3_764 3_764 no
N1 H3 N1 127.5(23) 3_664 3_664 3_664 no
N1 H3 N2 114.1(9) 3_664 3_664 3_664 no
N1 H3 C1 21.7(2) 3_664 3_664 3_664 no
N1 H3 C1 144.5(26) 3_664 3_664 3_664 no
N1 H3 C2 110.8(8) 3_664 3_664 3_664 no
N1 H3 C3 99.7(10) 3_664 3_664 3_664 no
N1 H3 C6 116.2(12) 3_664 3_664 3_664 no
N1 H3 C8 39.1(4) 3_664 3_664 3_664 no
N1 H3 C8 112.7(18) 3_664 3_664 3_664 no
N1 H3 H1 116.2(11) 3_664 3_664 3_664 no
N1 H3 H2 139.7(27) 3_664 3_664 3_664 no
N1 H3 H2 86.4(12) 3_664 3_664 3_664 no
N1 H3 H4 91.2(14) 3_664 3_664 3_664 no
N1 H3 H7 44.1(9) 3_664 3_664 3_664 no
N1 H3 H7 100.6(21) 3_664 3_664 3_664 no
N1 H3 N2 114.1(9) 3_764 3_764 3_764 no
N1 H3 C1 144.5(26) 3_764 3_764 3_764 no
N1 H3 C1 21.7(2) 3_764 3_764 3_764 no
N1 H3 C2 110.8(8) 3_764 3_764 3_764 no
N1 H3 C3 99.7(10) 3_764 3_764 3_764 no
N1 H3 C6 116.2(12) 3_764 3_764 3_764 no
N1 H3 C8 112.7(18) 3_764 3_764 3_764 no
N1 H3 C8 39.1(4) 3_764 3_764 3_764 no
N1 H3 H1 116.2(11) 3_764 3_764 3_764 no
N1 H3 H2 86.5(12) 3_764 3_764 3_764 no
N1 H3 H2 139.8(27) 3_764 3_764 3_764 no
N1 H3 H4 91.2(14) 3_764 3_764 3_764 no
N1 H3 H7 100.6(21) 3_764 3_764 3_764 no
N1 H3 H7 44.1(9) 3_764 3_764 3_764 no
N2 H3 C1 92.6(11) . . . no
N2 H3 C1 92.6(11) . . . no
N2 H3 C2 14.3(9) . . . no
N2 H3 C3 45.1(11) . . . no
N2 H3 C6 26.9(20) . . . no
N2 H3 C8 130.2(17) . . . no
N2 H3 C8 130.2(17) . . . no
N2 H3 H1 18.8(10) . . . no
N2 H3 H2 54.5(24) . . . no
N2 H3 H2 54.5(24) . . . no
N2 H3 H4 64.9(17) . . . no
N2 H3 H7 142.6(23) . . . no
N2 H3 H7 142.6(23) . . . no
C1 H3 C1 152.9(23) 3_664 3_664 3_664 no
C1 H3 C2 89.3(9) 3_664 3_664 3_664 no
C1 H3 C3 82.5(8) 3_664 3_664 3_664 no
C1 H3 C6 98.3(14) 3_664 3_664 3_664 no
C1 H3 C8 55.6(4) 3_664 3_664 3_664 no
C1 H3 C8 133.9(19) 3_664 3_664 3_664 no
C1 H3 H1 96.7(13) 3_664 3_664 3_664 no
C1 H3 H2 128.9(31) 3_664 3_664 3_664 no
C1 H3 H2 74.6(11) 3_664 3_664 3_664 no
C1 H3 H4 79.1(9) 3_664 3_664 3_664 no
C1 H3 H7 63.5(8) 3_664 3_664 3_664 no
C1 H3 H7 122.1(22) 3_664 3_664 3_664 no
C1 H3 C2 89.3(9) 3_764 3_764 3_764 no
C1 H3 C3 82.5(8) 3_764 3_764 3_764 no
C1 H3 C6 98.3(14) 3_764 3_764 3_764 no
C1 H3 C8 133.9(19) 3_764 3_764 3_764 no
C1 H3 C8 55.6(4) 3_764 3_764 3_764 no
C1 H3 H1 96.8(13) 3_764 3_764 3_764 no
C1 H3 H2 74.6(11) 3_764 3_764 3_764 no
C1 H3 H2 128.9(31) 3_764 3_764 3_764 no
C1 H3 H4 79.1(9) 3_764 3_764 3_764 no
C1 H3 H7 122.1(22) 3_764 3_764 3_764 no
C1 H3 H7 63.5(8) 3_764 3_764 3_764 no
C2 H3 C3 30.8(7) . . . no
C2 H3 C6 41.2(22) . . . no
C2 H3 C8 136.5(16) . . . no
C2 H3 C8 136.5(16) . . . no
C2 H3 H1 33.1(17) . . . no
C2 H3 H2 66.6(29) . . . no
C2 H3 H2 66.6(29) . . . no
C2 H3 H4 50.6(14) . . . no
C2 H3 H7 148.6(17) . . . no
C2 H3 H7 148.6(17) . . . no
C3 H3 C6 72.0(28) . . . no
C3 H3 C8 138.0(8) . . . no
C3 H3 C8 138.0(8) . . . no
C3 H3 H1 63.9(17) . . . no
C3 H3 H2 93.8(31) . . . no
C3 H3 H2 93.8(31) . . . no
C3 H3 H4 19.8(10) . . . no
C3 H3 H7 143.4(20) . . . no
C3 H3 H7 143.4(20) . . . no
C6 H3 C8 113.0(28) . . . no
C6 H3 C8 113.0(28) . . . no
C6 H3 H1 8.1(23) . . . no
C6 H3 H2 34.7(22) . . . no
C6 H3 H2 34.7(22) . . . no
C6 H3 H4 91.8(32) . . . no
C6 H3 H7 123.6(36) . . . no
C6 H3 H7 123.6(36) . . . no
C8 H3 C8 80.7(12) 4_464 4_464 4_464 no
C8 H3 H1 118.7(18) 4_464 4_464 4_464 no
C8 H3 H2 113.5(28) 4_464 4_464 4_464 no
C8 H3 H2 78.7(17) 4_464 4_464 4_464 no
C8 H3 H4 129.9(19) 4_464 4_464 4_464 no
C8 H3 H7 12.5(8) 4_464 4_464 4_464 no
C8 H3 H7 71.0(14) 4_464 4_464 4_464 no
C8 H3 H1 118.7(18) 3_764 3_764 3_764 no
C8 H3 H2 78.7(17) 3_764 3_764 3_764 no
C8 H3 H2 113.5(28) 3_764 3_764 3_764 no
C8 H3 H4 129.9(19) 3_764 3_764 3_764 no
C8 H3 H7 71.0(14) 3_764 3_764 3_764 no
C8 H3 H7 12.5(8) 3_764 3_764 3_764 no
H1 H3 H2 40.0(22) . . . no
H1 H3 H2 40.0(22) . . . no
H1 H3 H4 83.7(22) . . . no
H1 H3 H7 129.9(25) . . . no
H1 H3 H7 129.9(25) . . . no
H2 H3 H2 54.8(36) . . . no
H2 H3 H4 111.2(32) . . . no
H2 H3 H7 117.6(32) . . . no
H2 H3 H7 90.0(22) . . . no
H2 H3 H4 111.2(32) 2_755 2_755 2_755 no
H2 H3 H7 90.0(22) 2_755 2_755 2_755 no
H2 H3 H7 117.6(32) 2_755 2_755 2_755 no
H4 H3 H7 130.2(31) . . . no
H4 H3 H7 130.2(31) . . . no
H7 H3 H7 60.4(18) 4_464 4_464 4_464 no
Cl1 H4 O1 75.0(10) 3_764 3_764 3_764 no
Cl1 H4 N1 162.8(14) 3_764 3_764 3_764 no
Cl1 H4 N2 119.5(11) 3_764 3_764 3_764 no
Cl1 H4 N2 76.3(6) 3_764 3_764 3_764 no
Cl1 H4 N2 76.3(6) 3_764 3_764 3_764 no
Cl1 H4 C1 140.9(12) 3_764 3_764 3_764 no
Cl1 H4 C1 64.2(7) 3_764 3_764 3_764 no
Cl1 H4 C1 66.5(5) 3_764 3_764 3_764 no
Cl1 H4 C1 66.5(5) 3_764 3_764 3_764 no
Cl1 H4 C2 104.2(13) 3_764 3_764 3_764 no
Cl1 H4 C2 69.4(6) 3_764 3_764 3_764 no
Cl1 H4 C2 69.4(6) 3_764 3_764 3_764 no
Cl1 H4 C3 138.6(28) 3_764 3_764 3_764 no
Cl1 H4 C4 177.5(19) 3_764 3_764 3_764 no
Cl1 H4 C5 148.4(16) 3_764 3_764 3_764 no
Cl1 H4 C6 72.4(8) 3_764 3_764 3_764 no
Cl1 H4 H1 107.1(10) 3_764 3_764 3_764 no
Cl1 H4 H1 30.7(8) 3_764 3_764 3_764 no
Cl1 H4 H1 93.9(13) 3_764 3_764 3_764 no
Cl1 H4 H1 93.9(13) 3_764 3_764 3_764 no
Cl1 H4 H2 74.4(9) 3_764 3_764 3_764 no
Cl1 H4 H2 94.5(10) 3_764 3_764 3_764 no
Cl1 H4 H2 74.4(9) 3_764 3_764 3_764 no
Cl1 H4 H2 94.5(10) 3_764 3_764 3_764 no
Cl1 H4 H3 50.8(21) 3_764 3_764 3_764 no
Cl1 H4 H5 128.0(22) 3_764 3_764 3_764 no
Cl1 H4 H6 146.7(16) 3_764 3_764 3_764 no
Cl1 H4 H6 146.7(16) 3_764 3_764 3_764 no
O1 H4 N1 122.2(12) 1_554 1_554 1_554 no
O1 H4 N2 165.5(13) 1_554 1_554 1_554 no
O1 H4 N2 86.2(7) 1_554 1_554 1_554 no
O1 H4 N2 86.2(7) 1_554 1_554 1_554 no
O1 H4 C1 144.1(12) 1_554 1_554 1_554 no
O1 H4 C1 10.8(3) 1_554 1_554 1_554 no
O1 H4 C1 100.3(8) 1_554 1_554 1_554 no
O1 H4 C1 100.3(8) 1_554 1_554 1_554 no
O1 H4 C2 179.2(17) 1_554 1_554 1_554 no
O1 H4 C2 66.4(6) 1_554 1_554 1_554 no
O1 H4 C2 66.4(6) 1_554 1_554 1_554 no
O1 H4 C3 146.4(29) 1_554 1_554 1_554 no
O1 H4 C4 107.5(15) 1_554 1_554 1_554 no
O1 H4 C5 73.4(10) 1_554 1_554 1_554 no
O1 H4 C6 147.4(15) 1_554 1_554 1_554 no
O1 H4 H1 177.9(13) 1_554 1_554 1_554 no
O1 H4 H1 44.3(11) 1_554 1_554 1_554 no
O1 H4 H1 88.1(14) 1_554 1_554 1_554 no
O1 H4 H1 88.1(14) 1_554 1_554 1_554 no
O1 H4 H2 146.8(14) 1_554 1_554 1_554 no
O1 H4 H2 51.9(8) 1_554 1_554 1_554 no
O1 H4 H2 146.8(14) 1_554 1_554 1_554 no
O1 H4 H2 51.9(8) 1_554 1_554 1_554 no
O1 H4 H3 125.8(25) 1_554 1_554 1_554 no
O1 H4 H5 53.0(16) 1_554 1_554 1_554 no
O1 H4 H6 74.1(12) 1_554 1_554 1_554 no
O1 H4 H6 74.1(12) 1_554 1_554 1_554 no
N1 H4 N2 43.3(6) . . . no
N1 H4 N2 103.2(7) . . . no
N1 H4 N2 103.2(7) . . . no
N1 H4 C1 21.9(3) . . . no
N1 H4 C1 133.0(11) . . . no
N1 H4 C1 107.2(7) . . . no
N1 H4 C1 107.2(7) . . . no
N1 H4 C2 58.6(10) . . . no
N1 H4 C2 115.5(5) . . . no
N1 H4 C2 115.5(5) . . . no
N1 H4 C3 24.2(17) . . . no
N1 H4 C4 14.8(5) . . . no
N1 H4 C5 48.8(7) . . . no
N1 H4 C6 90.4(12) . . . no
N1 H4 H1 55.7(11) . . . no
N1 H4 H1 166.5(13) . . . no
N1 H4 H1 87.2(13) . . . no
N1 H4 H1 87.2(13) . . . no
N1 H4 H2 88.8(13) . . . no
N1 H4 H2 96.9(9) . . . no
N1 H4 H2 88.8(13) . . . no
N1 H4 H2 96.9(9) . . . no
N1 H4 H3 112.0(26) . . . no
N1 H4 H5 69.2(18) . . . no
N1 H4 H6 49.6(10) . . . no
N1 H4 H6 49.6(10) . . . no
N2 H4 N2 96.9(7) . . . no
N2 H4 N2 96.9(7) . . . no
N2 H4 C1 21.5(3) . . . no
N2 H4 C1 176.4(11) . . . no
N2 H4 C1 86.7(7) . . . no
N2 H4 C1 86.7(7) . . . no
N2 H4 C2 15.3(5) . . . no
N2 H4 C2 116.9(6) . . . no
N2 H4 C2 116.9(6) . . . no
N2 H4 C3 19.2(17) . . . no
N2 H4 C4 58.1(11) . . . no
N2 H4 C5 92.1(12) . . . no
N2 H4 C6 47.1(7) . . . no
N2 H4 H1 12.4(8) . . . no
N2 H4 H1 150.2(11) . . . no
N2 H4 H1 90.7(14) . . . no
N2 H4 H1 90.7(14) . . . no
N2 H4 H2 46.8(9) . . . no
N2 H4 H2 122.4(10) . . . no
N2 H4 H2 46.8(9) . . . no
N2 H4 H2 122.4(10) . . . no
N2 H4 H3 68.7(23) . . . no
N2 H4 H5 112.5(21) . . . no
N2 H4 H6 91.7(14) . . . no
N2 H4 H6 91.7(14) . . . no
N2 H4 N2 152.6(12) 3_664 3_664 3_664 no
N2 H4 C1 100.8(7) 3_664 3_664 3_664 no
N2 H4 C1 83.8(7) 3_664 3_664 3_664 no
N2 H4 C1 20.38(13) 3_664 3_664 3_664 no
N2 H4 C1 138.6(10) 3_664 3_664 3_664 no
N2 H4 C2 93.6(7) 3_664 3_664 3_664 no
N2 H4 C2 20.1(1) 3_664 3_664 3_664 no
N2 H4 C2 140.3(12) 3_664 3_664 3_664 no
N2 H4 C3 100.4(8) 3_664 3_664 3_664 no
N2 H4 C4 103.7(6) 3_664 3_664 3_664 no
N2 H4 C5 101.5(6) 3_664 3_664 3_664 no
N2 H4 C6 86.1(6) 3_664 3_664 3_664 no
N2 H4 H1 94.2(7) 3_664 3_664 3_664 no
N2 H4 H1 78.1(7) 3_664 3_664 3_664 no
N2 H4 H1 17.8(9) 3_664 3_664 3_664 no
N2 H4 H1 169.6(18) 3_664 3_664 3_664 no
N2 H4 H2 98.8(9) 3_664 3_664 3_664 no
N2 H4 H2 44.7(5) 3_664 3_664 3_664 no
N2 H4 H2 74.2(7) 3_664 3_664 3_664 no
N2 H4 H2 137.9(14) 3_664 3_664 3_664 no
N2 H4 H3 81.6(7) 3_664 3_664 3_664 no
N2 H4 H5 98.2(7) 3_664 3_664 3_664 no
N2 H4 H6 113.7(9) 3_664 3_664 3_664 no
N2 H4 H6 89.4(7) 3_664 3_664 3_664 no
N2 H4 C1 100.8(7) 3_764 3_764 3_764 no
N2 H4 C1 83.8(7) 3_764 3_764 3_764 no
N2 H4 C1 138.6(10) 3_764 3_764 3_764 no
N2 H4 C1 20.38(13) 3_764 3_764 3_764 no
N2 H4 C2 93.6(7) 3_764 3_764 3_764 no
N2 H4 C2 140.3(12) 3_764 3_764 3_764 no
N2 H4 C2 20.1(1) 3_764 3_764 3_764 no
N2 H4 C3 100.4(8) 3_764 3_764 3_764 no
N2 H4 C4 103.7(6) 3_764 3_764 3_764 no
N2 H4 C5 101.5(6) 3_764 3_764 3_764 no
N2 H4 C6 86.1(6) 3_764 3_764 3_764 no
N2 H4 H1 94.2(7) 3_764 3_764 3_764 no
N2 H4 H1 78.1(7) 3_764 3_764 3_764 no
N2 H4 H1 169.6(18) 3_764 3_764 3_764 no
N2 H4 H1 17.8(9) 3_764 3_764 3_764 no
N2 H4 H2 74.2(7) 3_764 3_764 3_764 no
N2 H4 H2 137.9(14) 3_764 3_764 3_764 no
N2 H4 H2 98.8(9) 3_764 3_764 3_764 no
N2 H4 H2 44.7(5) 3_764 3_764 3_764 no
N2 H4 H3 81.6(7) 3_764 3_764 3_764 no
N2 H4 H5 98.2(7) 3_764 3_764 3_764 no
N2 H4 H6 89.4(7) 3_764 3_764 3_764 no
N2 H4 H6 113.7(9) 3_764 3_764 3_764 no
C1 H4 C1 154.9(10) . . . no
C1 H4 C1 97.2(7) . . . no
C1 H4 C1 97.2(7) . . . no
C1 H4 C2 36.7(7) . . . no
C1 H4 C2 118.4(6) . . . no
C1 H4 C2 118.4(6) . . . no
C1 H4 C3 2.3(17) . . . no
C1 H4 C4 36.6(8) . . . no
C1 H4 C5 70.7(9) . . . no
C1 H4 C6 68.5(9) . . . no
C1 H4 H1 33.8(9) . . . no
C1 H4 H1 171.7(11) . . . no
C1 H4 H1 88.9(14) . . . no
C1 H4 H1 88.9(14) . . . no
C1 H4 H2 67.5(10) . . . no
C1 H4 H2 110.8(10) . . . no
C1 H4 H2 67.5(10) . . . no
C1 H4 H2 110.8(10) . . . no
C1 H4 H3 90.2(24) . . . no
C1 H4 H5 91.1(19) . . . no
C1 H4 H6 70.8(12) . . . no
C1 H4 H6 70.8(12) . . . no
C1 H4 C1 95.1(7) 1_554 1_554 1_554 no
C1 H4 C1 95.1(7) 1_554 1_554 1_554 no
C1 H4 C2 168.4(15) 1_554 1_554 1_554 no
C1 H4 C2 63.8(6) 1_554 1_554 1_554 no
C1 H4 C2 63.8(6) 1_554 1_554 1_554 no
C1 H4 C3 157.2(27) 1_554 1_554 1_554 no
C1 H4 C4 118.3(14) 1_554 1_554 1_554 no
C1 H4 C5 84.2(10) 1_554 1_554 1_554 no
C1 H4 C6 136.6(13) 1_554 1_554 1_554 no
C1 H4 H1 171.3(11) 1_554 1_554 1_554 no
C1 H4 H1 33.4(9) 1_554 1_554 1_554 no
C1 H4 H1 89.0(14) 1_554 1_554 1_554 no
C1 H4 H1 89.0(14) 1_554 1_554 1_554 no
C1 H4 H2 136.7(12) 1_554 1_554 1_554 no
C1 H4 H2 56.0(9) 1_554 1_554 1_554 no
C1 H4 H2 136.7(12) 1_554 1_554 1_554 no
C1 H4 H2 56.0(9) 1_554 1_554 1_554 no
C1 H4 H3 114.9(24) 1_554 1_554 1_554 no
C1 H4 H5 63.8(17) 1_554 1_554 1_554 no
C1 H4 H6 84.7(13) 1_554 1_554 1_554 no
C1 H4 H6 84.7(13) 1_554 1_554 1_554 no
C1 H4 C1 120.6(9) 3_664 3_664 3_664 no
C1 H4 C2 79.3(7) 3_664 3_664 3_664 no
C1 H4 C2 35.9(2) 3_664 3_664 3_664 no
C1 H4 C2 135.9(11) 3_664 3_664 3_664 no
C1 H4 C3 96.1(14) 3_664 3_664 3_664 no
C1 H4 C4 112.7(8) 3_664 3_664 3_664 no
C1 H4 C5 119.6(5) 3_664 3_664 3_664 no
C1 H4 C6 66.4(5) 3_664 3_664 3_664 no
C1 H4 H1 80.7(6) 3_664 3_664 3_664 no
C1 H4 H1 78.8(6) 3_664 3_664 3_664 no
C1 H4 H1 34.6(9) 3_664 3_664 3_664 no
C1 H4 H1 155.2(15) 3_664 3_664 3_664 no
C1 H4 H2 79.0(8) 3_664 3_664 3_664 no
C1 H4 H2 64.8(5) 3_664 3_664 3_664 no
C1 H4 H2 55.1(6) 3_664 3_664 3_664 no
C1 H4 H2 150.9(15) 3_664 3_664 3_664 no
C1 H4 H3 61.4(5) 3_664 3_664 3_664 no
C1 H4 H5 118.5(6) 3_664 3_664 3_664 no
C1 H4 H6 131.8(8) 3_664 3_664 3_664 no
C1 H4 H6 107.3(7) 3_664 3_664 3_664 no
C1 H4 C2 79.3(7) 3_764 3_764 3_764 no
C1 H4 C2 135.9(11) 3_764 3_764 3_764 no
C1 H4 C2 35.9(2) 3_764 3_764 3_764 no
C1 H4 C3 96.1(14) 3_764 3_764 3_764 no
C1 H4 C4 112.7(8) 3_764 3_764 3_764 no
C1 H4 C5 119.6(5) 3_764 3_764 3_764 no
C1 H4 C6 66.4(5) 3_764 3_764 3_764 no
C1 H4 H1 80.7(6) 3_764 3_764 3_764 no
C1 H4 H1 78.8(6) 3_764 3_764 3_764 no
C1 H4 H1 155.2(15) 3_764 3_764 3_764 no
C1 H4 H1 34.6(9) 3_764 3_764 3_764 no
C1 H4 H2 55.1(6) 3_764 3_764 3_764 no
C1 H4 H2 150.9(15) 3_764 3_764 3_764 no
C1 H4 H2 79.0(8) 3_764 3_764 3_764 no
C1 H4 H2 64.8(5) 3_764 3_764 3_764 no
C1 H4 H3 61.4(5) 3_764 3_764 3_764 no
C1 H4 H5 118.5(6) 3_764 3_764 3_764 no
C1 H4 H6 107.3(7) 3_764 3_764 3_764 no
C1 H4 H6 131.8(8) 3_764 3_764 3_764 no
C2 H4 C2 113.4(6) . . . no
C2 H4 C2 113.4(6) . . . no
C2 H4 C3 34.4(17) . . . no
C2 H4 C4 73.3(15) . . . no
C2 H4 C5 107.4(17) . . . no
C2 H4 C6 31.8(6) . . . no
C2 H4 H1 2.9(10) . . . no
C2 H4 H1 134.9(13) . . . no
C2 H4 H1 91.9(14) . . . no
C2 H4 H1 92.0(14) . . . no
C2 H4 H2 32.5(9) . . . no
C2 H4 H2 128.3(10) . . . no
C2 H4 H2 32.5(9) . . . no
C2 H4 H2 128.3(10) . . . no
C2 H4 H3 53.4(22) . . . no
C2 H4 H5 127.8(24) . . . no
C2 H4 H6 106.6(17) . . . no
C2 H4 H6 106.6(17) . . . no
C2 H4 C2 123.2(11) 3_664 3_664 3_664 no
C2 H4 C3 118.4(6) 3_664 3_664 3_664 no
C2 H4 C4 111.4(6) 3_664 3_664 3_664 no
C2 H4 C5 97.5(7) 3_664 3_664 3_664 no
C2 H4 C6 101.5(6) 3_664 3_664 3_664 no
C2 H4 H1 114.2(6) 3_664 3_664 3_664 no
C2 H4 H1 62.2(6) 3_664 3_664 3_664 no
C2 H4 H1 29.6(11) 3_664 3_664 3_664 no
C2 H4 H1 152.0(18) 3_664 3_664 3_664 no
C2 H4 H2 113.6(9) 3_664 3_664 3_664 no
C2 H4 H2 32.6(5) 3_664 3_664 3_664 no
C2 H4 H2 90.8(7) 3_664 3_664 3_664 no
C2 H4 H2 118.2(13) 3_664 3_664 3_664 no
C2 H4 H3 91.5(11) 3_664 3_664 3_664 no
C2 H4 H5 87.9(10) 3_664 3_664 3_664 no
C2 H4 H6 108.6(11) 3_664 3_664 3_664 no
C2 H4 H6 86.8(8) 3_664 3_664 3_664 no
C2 H4 C3 118.4(6) 3_764 3_764 3_764 no
C2 H4 C4 111.4(6) 3_764 3_764 3_764 no
C2 H4 C5 97.5(7) 3_764 3_764 3_764 no
C2 H4 C6 101.5(6) 3_764 3_764 3_764 no
C2 H4 H1 114.2(6) 3_764 3_764 3_764 no
C2 H4 H1 62.2(6) 3_764 3_764 3_764 no
C2 H4 H1 152.0(18) 3_764 3_764 3_764 no
C2 H4 H1 29.6(11) 3_764 3_764 3_764 no
C2 H4 H2 90.8(7) 3_764 3_764 3_764 no
C2 H4 H2 118.2(13) 3_764 3_764 3_764 no
C2 H4 H2 113.6(9) 3_764 3_764 3_764 no
C2 H4 H2 32.6(5) 3_764 3_764 3_764 no
C2 H4 H3 91.5(11) 3_764 3_764 3_764 no
C2 H4 H5 87.9(10) 3_764 3_764 3_764 no
C2 H4 H6 86.8(8) 3_764 3_764 3_764 no
C2 H4 H6 108.5(11) 3_764 3_764 3_764 no
C3 H4 C4 38.9(16) . . . no
C3 H4 C5 73.0(22) . . . no
C3 H4 C6 66.2(22) . . . no
C3 H4 H1 31.5(22) . . . no
C3 H4 H1 169.4(27) . . . no
C3 H4 H1 89.1(14) . . . no
C3 H4 H1 89.1(14) . . . no
C3 H4 H2 65.2(23) . . . no
C3 H4 H2 112.2(16) . . . no
C3 H4 H2 65.2(23) . . . no
C3 H4 H2 112.2(16) . . . no
C3 H4 H3 87.9(34) . . . no
C3 H4 H5 93.4(30) . . . no
C3 H4 H6 73.0(23) . . . no
C3 H4 H6 73.0(23) . . . no
C4 H4 C5 34.1(6) . . . no
C4 H4 C6 105.1(18) . . . no
C4 H4 H1 70.5(15) . . . no
C4 H4 H1 151.7(17) . . . no
C4 H4 H1 86.3(13) . . . no
C4 H4 H1 86.3(13) . . . no
C4 H4 H2 103.2(18) . . . no
C4 H4 H2 87.2(10) . . . no
C4 H4 H2 103.2(18) . . . no
C4 H4 H2 87.2(10) . . . no
C4 H4 H3 126.8(30) . . . no
C4 H4 H5 54.5(18) . . . no
C4 H4 H6 35.6(10) . . . no
C4 H4 H6 35.6(10) . . . no
C5 H4 C6 139.2(17) . . . no
C5 H4 H1 104.5(14) . . . no
C5 H4 H1 117.6(15) . . . no
C5 H4 H1 85.1(12) . . . no
C5 H4 H1 85.1(12) . . . no
C5 H4 H2 136.1(17) . . . no
C5 H4 H2 65.7(8) . . . no
C5 H4 H2 136.1(17) . . . no
C5 H4 H2 65.7(8) . . . no
C5 H4 H3 160.9(29) . . . no
C5 H4 H5 20.4(15) . . . no
C5 H4 H6 12.3(6) . . . no
C5 H4 H6 12.3(6) . . . no
C6 H4 H1 34.7(9) . . . no
C6 H4 H1 103.1(11) . . . no
C6 H4 H1 94.0(12) . . . no
C6 H4 H1 94.0(12) . . . no
C6 H4 H2 12.8(5) . . . no
C6 H4 H2 130.7(7) . . . no
C6 H4 H2 12.8(5) . . . no
C6 H4 H2 130.7(7) . . . no
C6 H4 H3 21.6(20) . . . no
C6 H4 H5 159.6(24) . . . no
C6 H4 H6 137.4(18) . . . no
C6 H4 H6 137.4(18) . . . no
H1 H4 H1 137.8(13) . . . no
H1 H4 H1 91.7(14) . . . no
H1 H4 H1 91.7(14) . . . no
H1 H4 H2 35.1(10) . . . no
H1 H4 H2 127.4(10) . . . no
H1 H4 H2 35.1(10) . . . no
H1 H4 H2 127.4(10) . . . no
H1 H4 H3 56.3(22) . . . no
H1 H4 H5 124.9(22) . . . no
H1 H4 H6 103.8(16) . . . no
H1 H4 H6 103.8(16) . . . no
H1 H4 H1 91.8(14) 1_554 1_554 1_554 no
H1 H4 H1 91.8(14) 1_554 1_554 1_554 no
H1 H4 H2 104.4(11) 1_554 1_554 1_554 no
H1 H4 H2 74.3(11) 1_554 1_554 1_554 no
H1 H4 H2 104.4(11) 1_554 1_554 1_554 no
H1 H4 H2 74.3(11) 1_554 1_554 1_554 no
H1 H4 H3 81.5(23) 1_554 1_554 1_554 no
H1 H4 H5 97.3(20) 1_554 1_554 1_554 no
H1 H4 H6 117.3(16) 1_554 1_554 1_554 no
H1 H4 H6 117.3(16) 1_554 1_554 1_554 no
H1 H4 H1 170.2(23) 3_664 3_664 3_664 no
H1 H4 H2 106.6(15) 3_664 3_664 3_664 no
H1 H4 H2 38.3(11) 3_664 3_664 3_664 no
H1 H4 H2 81.3(12) 3_664 3_664 3_664 no
H1 H4 H2 134.9(18) 3_664 3_664 3_664 no
H1 H4 H3 94.8(12) 3_664 3_664 3_664 no
H1 H4 H5 85.3(12) 3_664 3_664 3_664 no
H1 H4 H6 97.4(14) 3_664 3_664 3_664 no
H1 H4 H6 72.9(12) 3_664 3_664 3_664 no
H1 H4 H2 81.3(12) 3_764 3_764 3_764 no
H1 H4 H2 134.9(18) 3_764 3_764 3_764 no
H1 H4 H2 106.6(15) 3_764 3_764 3_764 no
H1 H4 H2 38.3(11) 3_764 3_764 3_764 no
H1 H4 H3 94.8(12) 3_764 3_764 3_764 no
H1 H4 H5 85.3(12) 3_764 3_764 3_764 no
H1 H4 H6 72.9(12) 3_764 3_764 3_764 no
H1 H4 H6 97.4(14) 3_764 3_764 3_764 no
H2 H4 H2 143.4(11) . . . no
H2 H4 H2 25.3(11) . . . no
H2 H4 H2 118.4(5) . . . no
H2 H4 H3 26.3(19) . . . no
H2 H4 H5 154.7(21) . . . no
H2 H4 H6 130.7(17) . . . no
H2 H4 H6 138.2(18) . . . no
H2 H4 H2 118.4(5) 4_464 4_464 4_464 no
H2 H4 H2 96.8(15) 4_464 4_464 4_464 no
H2 H4 H3 124.0(12) 4_464 4_464 4_464 no
H2 H4 H5 55.4(9) 4_464 4_464 4_464 no
H2 H4 H6 76.1(11) 4_464 4_464 4_464 no
H2 H4 H6 56.1(10) 4_464 4_464 4_464 no
H2 H4 H2 143.4(11) 2_755 2_755 2_755 no
H2 H4 H3 26.3(19) 2_755 2_755 2_755 no
H2 H4 H5 154.7(21) 2_755 2_755 2_755 no
H2 H4 H6 138.2(18) 2_755 2_755 2_755 no
H2 H4 H6 130.7(17) 2_755 2_755 2_755 no
H2 H4 H3 124.0(12) 3_764 3_764 3_764 no
H2 H4 H5 55.4(9) 3_764 3_764 3_764 no
H2 H4 H6 56.1(10) 3_764 3_764 3_764 no
H2 H4 H6 76.1(11) 3_764 3_764 3_764 no
H3 H4 H5 178.8(30) . . . no
H3 H4 H6 157.1(26) . . . no
H3 H4 H6 157.1(26) . . . no
H5 H4 H6 24.0(16) . . . no
H5 H4 H6 24.0(16) . . . no
H6 H4 H6 24.6(12) . . . no
O1 H5 N1 140.1(19) 1_554 1_554 1_554 no
O1 H5 C1 6.2(5) 1_554 1_554 1_554 no
O1 H5 C2 96.7(14) 1_554 1_554 1_554 no
O1 H5 C3 93.3(17) 1_554 1_554 1_554 no
O1 H5 C4 125.7(22) 1_554 1_554 1_554 no
O1 H5 C5 168.7(43) 1_554 1_554 1_554 no
O1 H5 C6 60.8(8) 1_554 1_554 1_554 no
O1 H5 C6 60.8(8) 1_554 1_554 1_554 no
O1 H5 C7 162.6(20) 1_554 1_554 1_554 no
O1 H5 C7 44.6(11) 1_554 1_554 1_554 no
O1 H5 C8 56.6(12) 1_554 1_554 1_554 no
O1 H5 C8 56.6(12) 1_554 1_554 1_554 no
O1 H5 H1 82.1(13) 1_554 1_554 1_554 no
O1 H5 H1 82.1(13) 1_554 1_554 1_554 no
O1 H5 H2 64.3(13) 1_554 1_554 1_554 no
O1 H5 H2 64.3(13) 1_554 1_554 1_554 no
O1 H5 H4 72.7(18) 1_554 1_554 1_554 no
O1 H5 H6 149.6(23) 1_554 1_554 1_554 no
O1 H5 H6 149.6(23) 1_554 1_554 1_554 no
O1 H5 H8 132.7(19) 1_554 1_554 1_554 no
O1 H5 H8 132.7(19) 1_554 1_554 1_554 no
N1 H5 C1 146.3(16) . . . no
N1 H5 C2 43.4(7) . . . no
N1 H5 C3 46.8(10) . . . no
N1 H5 C4 14.4(7) . . . no
N1 H5 C5 28.6(24) . . . no
N1 H5 C6 110.3(9) . . . no
N1 H5 C6 110.3(9) . . . no
N1 H5 C7 22.5(4) . . . no
N1 H5 C7 175.3(16) . . . no
N1 H5 C8 157.0(10) . . . no
N1 H5 C8 157.0(10) . . . no
N1 H5 H1 77.5(13) . . . no
N1 H5 H1 77.5(13) . . . no
N1 H5 H2 109.7(14) . . . no
N1 H5 H2 109.7(14) . . . no
N1 H5 H4 67.4(17) . . . no
N1 H5 H6 56.8(26) . . . no
N1 H5 H6 56.7(26) . . . no
N1 H5 H8 83.3(13) . . . no
N1 H5 H8 83.3(13) . . . no
C1 H5 C2 102.9(12) 1_554 1_554 1_554 no
C1 H5 C3 99.5(15) 1_554 1_554 1_554 no
C1 H5 C4 131.9(20) 1_554 1_554 1_554 no
C1 H5 C5 174.9(39) 1_554 1_554 1_554 no
C1 H5 C6 61.3(8) 1_554 1_554 1_554 no
C1 H5 C6 61.3(8) 1_554 1_554 1_554 no
C1 H5 C7 168.8(15) 1_554 1_554 1_554 no
C1 H5 C7 38.4(6) 1_554 1_554 1_554 no
C1 H5 C8 50.8(8) 1_554 1_554 1_554 no
C1 H5 C8 50.8(8) 1_554 1_554 1_554 no
C1 H5 H1 85.3(13) 1_554 1_554 1_554 no
C1 H5 H1 85.3(13) 1_554 1_554 1_554 no
C1 H5 H2 64.5(13) 1_554 1_554 1_554 no
C1 H5 H2 64.4(13) 1_554 1_554 1_554 no
C1 H5 H4 78.9(18) 1_554 1_554 1_554 no
C1 H5 H6 147.0(24) 1_554 1_554 1_554 no
C1 H5 H6 147.0(24) 1_554 1_554 1_554 no
C1 H5 H8 127.3(16) 1_554 1_554 1_554 no
C1 H5 H8 127.3(16) 1_554 1_554 1_554 no
C2 H5 C3 3.4(5) . . . no
C2 H5 C4 29.0(8) . . . no
C2 H5 C5 71.9(31) . . . no
C2 H5 C6 90.9(8) . . . no
C2 H5 C6 90.9(8) . . . no
C2 H5 C7 65.9(10) . . . no
C2 H5 C7 141.3(15) . . . no
C2 H5 C8 146.7(12) . . . no
C2 H5 C8 146.7(12) . . . no
C2 H5 H1 61.1(9) . . . no
C2 H5 H1 61.2(9) . . . no
C2 H5 H2 93.3(12) . . . no
C2 H5 H2 93.3(12) . . . no
C2 H5 H4 24.0(13) . . . no
C2 H5 H6 94.3(29) . . . no
C2 H5 H6 94.3(29) . . . no
C2 H5 H8 123.0(15) . . . no
C2 H5 H8 123.0(15) . . . no
C3 H5 C4 32.4(8) . . . no
C3 H5 C5 75.4(33) . . . no
C3 H5 C6 89.2(9) . . . no
C3 H5 C6 89.2(9) . . . no
C3 H5 C7 69.3(14) . . . no
C3 H5 C7 137.9(19) . . . no
C3 H5 C8 143.8(16) . . . no
C3 H5 C8 143.8(16) . . . no
C3 H5 H1 60.4(9) . . . no
C3 H5 H1 60.4(9) . . . no
C3 H5 H2 91.8(12) . . . no
C3 H5 H2 91.8(12) . . . no
C3 H5 H4 20.5(11) . . . no
C3 H5 H6 97.3(31) . . . no
C3 H5 H6 97.3(31) . . . no
C3 H5 H8 126.1(19) . . . no
C3 H5 H8 126.1(19) . . . no
C4 H5 C5 43.0(25) . . . no
C4 H5 C6 104.5(10) . . . no
C4 H5 C6 104.5(10) . . . no
C4 H5 C7 36.9(11) . . . no
C4 H5 C7 170.3(22) . . . no
C4 H5 C8 162.2(3) . . . no
C4 H5 C8 162.2(3) . . . no
C4 H5 H1 70.9(12) . . . no
C4 H5 H1 70.9(12) . . . no
C4 H5 H2 105.0(14) . . . no
C4 H5 H2 105.0(14) . . . no
C4 H5 H4 52.9(16) . . . no
C4 H5 H6 69.0(29) . . . no
C4 H5 H6 68.9(29) . . . no
C4 H5 H8 96.6(18) . . . no
C4 H5 H8 96.6(18) . . . no
C5 H5 C6 118.0(10) . . . no
C5 H5 C6 118.0(10) . . . no
C5 H5 C7 6.1(23) . . . no
C5 H5 C7 146.7(36) . . . no
C5 H5 C8 133.8(32) . . . no
C5 H5 C8 133.8(32) . . . no
C5 H5 H1 92.1(21) . . . no
C5 H5 H1 92.1(21) . . . no
C5 H5 H2 115.2(14) . . . no
C5 H5 H2 115.2(14) . . . no
C5 H5 H4 95.9(38) . . . no
C5 H5 H6 35.8(22) . . . no
C5 H5 H6 35.8(22) . . . no
C5 H5 H8 57.3(25) . . . no
C5 H5 H8 57.3(25) . . . no
C6 H5 C6 121.4(15) 3_664 3_664 3_664 no
C6 H5 C7 116.9(9) 3_664 3_664 3_664 no
C6 H5 C7 71.5(9) 3_664 3_664 3_664 no
C6 H5 C8 91.7(12) 3_664 3_664 3_664 no
C6 H5 C8 59.8(7) 3_664 3_664 3_664 no
C6 H5 H1 33.7(9) 3_664 3_664 3_664 no
C6 H5 H1 131.1(15) 3_664 3_664 3_664 no
C6 H5 H2 4.5(6) 3_664 3_664 3_664 no
C6 H5 H2 125.1(19) 3_664 3_664 3_664 no
C6 H5 H4 79.4(10) 3_664 3_664 3_664 no
C6 H5 H6 147.3(21) 3_664 3_664 3_664 no
C6 H5 H6 90.8(14) 3_664 3_664 3_664 no
C6 H5 H8 91.4(8) 3_664 3_664 3_664 no
C6 H5 H8 133.6(13) 3_664 3_664 3_664 no
C6 H5 C7 116.9(9) 3_764 3_764 3_764 no
C6 H5 C7 71.4(9) 3_764 3_764 3_764 no
C6 H5 C8 59.8(7) 3_764 3_764 3_764 no
C6 H5 C8 91.7(12) 3_764 3_764 3_764 no
C6 H5 H1 131.1(15) 3_764 3_764 3_764 no
C6 H5 H1 33.7(9) 3_764 3_764 3_764 no
C6 H5 H2 125.1(19) 3_764 3_764 3_764 no
C6 H5 H2 4.5(6) 3_764 3_764 3_764 no
C6 H5 H4 79.4(10) 3_764 3_764 3_764 no
C6 H5 H6 90.8(14) 3_764 3_764 3_764 no
C6 H5 H6 147.3(21) 3_764 3_764 3_764 no
C6 H5 H8 133.6(13) 3_764 3_764 3_764 no
C6 H5 H8 91.4(8) 3_764 3_764 3_764 no
C7 H5 C7 152.8(14) . . . no
C7 H5 C8 139.3(12) . . . no
C7 H5 C8 139.3(12) . . . no
C7 H5 H1 88.9(14) . . . no
C7 H5 H1 88.9(14) . . . no
C7 H5 H2 114.5(14) . . . no
C7 H5 H2 114.5(14) . . . no
C7 H5 H4 89.8(20) . . . no
C7 H5 H6 39.6(23) . . . no
C7 H5 H6 39.6(23) . . . no
C7 H5 H8 62.7(11) . . . no
C7 H5 H8 62.7(11) . . . no
C7 H5 C8 20.4(3) 1_554 1_554 1_554 no
C7 H5 C8 20.4(3) 1_554 1_554 1_554 no
C7 H5 H1 104.8(14) 1_554 1_554 1_554 no
C7 H5 H1 104.8(14) 1_554 1_554 1_554 no
C7 H5 H2 71.7(14) 1_554 1_554 1_554 no
C7 H5 H2 71.7(14) 1_554 1_554 1_554 no
C7 H5 H4 117.3(22) 1_554 1_554 1_554 no
C7 H5 H6 119.3(28) 1_554 1_554 1_554 no
C7 H5 H6 119.3(28) 1_554 1_554 1_554 no
C7 H5 H8 92.4(13) 1_554 1_554 1_554 no
C7 H5 H8 92.4(13) 1_554 1_554 1_554 no
C8 H5 C8 35.6(5) 1_554 1_554 1_554 no
C8 H5 H1 125.1(16) 1_554 1_554 1_554 no
C8 H5 H1 93.1(11) 1_554 1_554 1_554 no
C8 H5 H2 91.8(16) 1_554 1_554 1_554 no
C8 H5 H2 58.7(12) 1_554 1_554 1_554 no
C8 H5 H4 125.3(21) 1_554 1_554 1_554 no
C8 H5 H6 101.1(25) 1_554 1_554 1_554 no
C8 H5 H6 118.9(28) 1_554 1_554 1_554 no
C8 H5 H8 90.1(13) 1_554 1_554 1_554 no
C8 H5 H8 76.6(12) 1_554 1_554 1_554 no
C8 H5 H1 93.1(11) 2_754 2_754 2_754 no
C8 H5 H1 125.1(16) 2_754 2_754 2_754 no
C8 H5 H2 58.7(12) 2_754 2_754 2_754 no
C8 H5 H2 91.8(16) 2_754 2_754 2_754 no
C8 H5 H4 125.3(21) 2_754 2_754 2_754 no
C8 H5 H6 118.9(28) 2_754 2_754 2_754 no
C8 H5 H6 101.1(25) 2_754 2_754 2_754 no
C8 H5 H8 76.6(12) 2_754 2_754 2_754 no
C8 H5 H8 90.1(13) 2_754 2_754 2_754 no
H1 H5 H1 117.3(17) 3_664 3_664 3_664 no
H1 H5 H2 34.4(12) 3_664 3_664 3_664 no
H1 H5 H2 135.6(18) 3_664 3_664 3_664 no
H1 H5 H4 58.7(8) 3_664 3_664 3_664 no
H1 H5 H6 127.7(32) 3_664 3_664 3_664 no
H1 H5 H6 78.6(17) 3_664 3_664 3_664 no
H1 H5 H8 94.7(10) 3_664 3_664 3_664 no
H1 H5 H8 137.3(16) 3_664 3_664 3_664 no
H1 H5 H2 135.6(18) 3_764 3_764 3_764 no
H1 H5 H2 34.4(12) 3_764 3_764 3_764 no
H1 H5 H4 58.7(8) 3_764 3_764 3_764 no
H1 H5 H6 78.6(17) 3_764 3_764 3_764 no
H1 H5 H6 127.7(32) 3_764 3_764 3_764 no
H1 H5 H8 137.3(16) 3_764 3_764 3_764 no
H1 H5 H8 94.7(10) 3_764 3_764 3_764 no
H2 H5 H2 128.7(25) 4_464 4_464 4_464 no
H2 H5 H4 83.0(13) 4_464 4_464 4_464 no
H2 H5 H6 143.1(24) 4_464 4_464 4_464 no
H2 H5 H6 86.8(15) 4_464 4_464 4_464 no
H2 H5 H8 86.8(11) 4_464 4_464 4_464 no
H2 H5 H8 129.3(15) 4_464 4_464 4_464 no
H2 H5 H4 83.0(13) 3_764 3_764 3_764 no
H2 H5 H6 86.8(15) 3_764 3_764 3_764 no
H2 H5 H6 143.1(24) 3_764 3_764 3_764 no
H2 H5 H8 129.3(15) 3_764 3_764 3_764 no
H2 H5 H8 86.8(11) 3_764 3_764 3_764 no
H4 H5 H6 115.1(33) . . . no
H4 H5 H6 115.1(33) . . . no
H4 H5 H8 143.3(20) . . . no
H4 H5 H8 143.3(20) . . . no
H6 H5 H6 56.6(34) . . . no
H6 H5 H8 59.0(20) . . . no
H6 H5 H8 28.8(21) . . . no
H6 H5 H8 28.8(21) 2_755 2_755 2_755 no
H6 H5 H8 59.0(20) 2_755 2_755 2_755 no
H8 H5 H8 44.9(15) 4_454 4_454 4_454 no
Cl1 H6 O1 99.4(8) . . . no
Cl1 H6 N1 71.1(9) . . . no
Cl1 H6 C3 70.3(7) . . . no
Cl1 H6 C4 74.1(10) . . . no
Cl1 H6 C5 110.8(23) . . . no
Cl1 H6 C7 82.1(11) . . . no
Cl1 H6 C8 68.0(9) . . . no
Cl1 H6 C8 102.9(13) . . . no
Cl1 H6 C9 80.3(9) . . . no
Cl1 H6 C9 93.6(9) . . . no
Cl1 H6 C10 70.9(7) . . . no
Cl1 H6 H1 30.4(9) . . . no
Cl1 H6 H2 60.6(9) . . . no
Cl1 H6 H4 75.5(8) . . . no
Cl1 H6 H5 108.9(18) . . . no
Cl1 H6 H6 143.6(6) . . . no
Cl1 H6 H7 48.9(7) . . . no
Cl1 H6 H7 110.1(13) . . . no
Cl1 H6 H8 153.0(16) . . . no
Cl1 H6 H8 103.3(15) . . . no
Cl1 H6 H9 56.6(10) . . . no
O1 H6 N1 108.9(9) 1_554 1_554 1_554 no
O1 H6 C3 62.8(6) 1_554 1_554 1_554 no
O1 H6 C4 79.8(11) 1_554 1_554 1_554 no
O1 H6 C5 54.6(27) 1_554 1_554 1_554 no
O1 H6 C7 137.0(10) 1_554 1_554 1_554 no
O1 H6 C8 157.1(11) 1_554 1_554 1_554 no
O1 H6 C8 131.4(9) 1_554 1_554 1_554 no
O1 H6 C9 173.0(11) 1_554 1_554 1_554 no
O1 H6 C9 121.9(14) 1_554 1_554 1_554 no
O1 H6 C10 119.9(12) 1_554 1_554 1_554 no
O1 H6 H1 69.1(9) 1_554 1_554 1_554 no
O1 H6 H2 48.4(9) 1_554 1_554 1_554 no
O1 H6 H4 46.8(10) 1_554 1_554 1_554 no
O1 H6 H5 18.7(17) 1_554 1_554 1_554 no
O1 H6 H6 79.1(5) 1_554 1_554 1_554 no
O1 H6 H7 145.6(11) 1_554 1_554 1_554 no
O1 H6 H7 116.5(10) 1_554 1_554 1_554 no
O1 H6 H8 107.4(14) 1_554 1_554 1_554 no
O1 H6 H8 126.5(19) 1_554 1_554 1_554 no
O1 H6 H9 116.0(16) 1_554 1_554 1_554 no
N1 H6 C3 47.4(5) . . . no
N1 H6 C4 29.1(7) . . . no
N1 H6 C5 64.0(26) . . . no
N1 H6 C7 30.8(5) . . . no
N1 H6 C8 49.7(8) . . . no
N1 H6 C8 43.1(7) . . . no
N1 H6 C9 64.3(10) . . . no
N1 H6 C9 128.7(16) . . . no
N1 H6 C10 121.4(15) . . . no
N1 H6 H1 83.6(11) . . . no
N1 H6 H2 116.3(11) . . . no
N1 H6 H4 63.3(10) . . . no
N1 H6 H5 96.2(25) . . . no
N1 H6 H6 75.1(8) . . . no
N1 H6 H7 53.8(10) . . . no
N1 H6 H7 42.1(7) . . . no
N1 H6 H8 102.3(15) . . . no
N1 H6 H8 124.1(20) . . . no
N1 H6 H9 114.2(19) . . . no
C3 H6 C4 19.4(4) . . . no
C3 H6 C5 40.5(17) . . . no
C3 H6 C7 78.0(10) . . . no
C3 H6 C8 94.5(12) . . . no
C3 H6 C8 85.2(10) . . . no
C3 H6 C9 110.8(13) . . . no
C3 H6 C9 163.9(13) . . . no
C3 H6 C10 140.8(11) . . . no
C3 H6 H1 58.1(7) . . . no
C3 H6 H2 77.6(8) . . . no
C3 H6 H4 16.1(8) . . . no
C3 H6 H5 54.9(22) . . . no
C3 H6 H6 77.1(6) . . . no
C3 H6 H7 90.1(12) . . . no
C3 H6 H7 76.2(9) . . . no
C3 H6 H8 125.2(13) . . . no
C3 H6 H8 170.2(22) . . . no
C3 H6 H9 126.3(14) . . . no
C4 H6 C5 42.1(18) . . . no
C4 H6 C7 59.1(12) . . . no
C4 H6 C8 78.3(15) . . . no
C4 H6 C8 66.0(12) . . . no
C4 H6 C9 93.4(16) . . . no
C4 H6 C9 157.0(22) . . . no
C4 H6 C10 142.0(18) . . . no
C4 H6 H1 71.3(10) . . . no
C4 H6 H2 95.9(12) . . . no
C4 H6 H4 34.7(9) . . . no
C4 H6 H5 68.4(23) . . . no
C4 H6 H6 69.9(10) . . . no
C4 H6 H7 78.4(16) . . . no
C4 H6 H7 58.1(11) . . . no
C4 H6 H8 113.3(16) . . . no
C4 H6 H8 153.1(25) . . . no
C4 H6 H9 129.5(20) . . . no
C5 H6 C7 84.5(30) . . . no
C5 H6 C8 110.5(35) . . . no
C5 H6 C8 77.2(28) . . . no
C5 H6 C9 118.9(34) . . . no
C5 H6 C9 155.5(28) . . . no
C5 H6 C10 174.2(40) . . . no
C5 H6 H1 93.7(20) . . . no
C5 H6 H2 96.4(27) . . . no
C5 H6 H4 38.3(15) . . . no
C5 H6 H5 36.6(24) . . . no
C5 H6 H6 39.4(20) . . . no
C5 H6 H7 117.8(35) . . . no
C5 H6 H7 62.6(26) . . . no
C5 H6 H8 87.9(22) . . . no
C5 H6 H8 145.2(29) . . . no
C5 H6 H9 164.9(27) . . . no
C7 H6 C8 26.7(5) . . . no
C7 H6 C8 20.7(3) . . . no
C7 H6 C9 36.0(5) . . . no
C7 H6 C9 100.6(12) . . . no
C7 H6 C10 101.4(12) . . . no
C7 H6 H1 105.5(14) . . . no
C7 H6 H2 140.6(15) . . . no
C7 H6 H4 93.8(12) . . . no
C7 H6 H5 120.7(26) . . . no
C7 H6 H6 75.5(7) . . . no
C7 H6 H7 41.7(9) . . . no
C7 H6 H7 31.1(6) . . . no
C7 H6 H8 80.5(13) . . . no
C7 H6 H8 94.0(17) . . . no
C7 H6 H9 100.7(18) . . . no
C8 H6 C8 41.8(6) . . . no
C8 H6 C9 17.4(2) . . . no
C8 H6 C9 79.1(9) . . . no
C8 H6 C10 75.3(8) . . . no
C8 H6 H1 97.3(13) . . . no
C8 H6 H2 127.7(15) . . . no
C8 H6 H4 110.4(15) . . . no
C8 H6 H5 145.7(29) . . . no
C8 H6 H6 99.6(6) . . . no
C8 H6 H7 19.5(6) . . . no
C8 H6 H7 55.7(8) . . . no
C8 H6 H8 87.6(13) . . . no
C8 H6 H8 76.0(15) . . . no
C8 H6 H9 74.0(15) . . . no
C8 H6 C9 42.6(5) 2_755 2_755 2_755 no
C8 H6 C9 99.1(10) 2_755 2_755 2_755 no
C8 H6 C10 108.1(11) 2_755 2_755 2_755 no
C8 H6 H1 124.8(14) 2_755 2_755 2_755 no
C8 H6 H2 159.3(14) 2_755 2_755 2_755 no
C8 H6 H4 98.9(11) 2_755 2_755 2_755 no
C8 H6 H5 112.8(22) 2_755 2_755 2_755 no
C8 H6 H6 57.8(6) 2_755 2_755 2_755 no
C8 H6 H7 60.0(10) 2_755 2_755 2_755 no
C8 H6 H7 15.0(4) 2_755 2_755 2_755 no
C8 H6 H8 61.2(11) 2_755 2_755 2_755 no
C8 H6 H8 89.2(16) 2_755 2_755 2_755 no
C8 H6 H9 112.3(17) 2_755 2_755 2_755 no
C9 H6 C9 65.0(7) . . . no
C9 H6 C10 66.7(7) . . . no
C9 H6 H1 110.6(13) . . . no
C9 H6 H2 135.1(14) . . . no
C9 H6 H4 126.9(15) . . . no
C9 H6 H5 155.3(26) . . . no
C9 H6 H6 97.0(5) . . . no
C9 H6 H7 32.2(6) . . . no
C9 H6 H7 57.6(7) . . . no
C9 H6 H8 73.5(12) . . . no
C9 H6 H8 60.0(14) . . . no
C9 H6 H9 69.7(13) . . . no
C9 H6 C10 23.2(2) 3_754 3_754 3_754 no
C9 H6 H1 107.7(10) 3_754 3_754 3_754 no
C9 H6 H2 94.6(12) 3_754 3_754 3_754 no
C9 H6 H4 160.7(14) 3_754 3_754 3_754 no
C9 H6 H5 134.6(32) 3_754 3_754 3_754 no
C9 H6 H6 118.3(6) 3_754 3_754 3_754 no
C9 H6 H7 79.0(9) 3_754 3_754 3_754 no
C9 H6 H7 110.9(11) 3_754 3_754 3_754 no
C9 H6 H8 69.7(10) 3_754 3_754 3_754 no
C9 H6 H8 12.5(10) 3_754 3_754 3_754 no
C9 H6 H9 37.8(8) 3_754 3_754 3_754 no
C10 H6 H1 85.3(9) 3_754 3_754 3_754 no
C10 H6 H2 79.5(11) 3_754 3_754 3_754 no
C10 H6 H4 140.5(11) 3_754 3_754 3_754 no
C10 H6 H5 137.7(29) 3_754 3_754 3_754 no
C10 H6 H6 141.3(5) 3_754 3_754 3_754 no
C10 H6 H7 67.7(8) 3_754 3_754 3_754 no
C10 H6 H7 122.5(12) 3_754 3_754 3_754 no
C10 H6 H8 92.6(10) 3_754 3_754 3_754 no
C10 H6 H8 34.8(11) 3_754 3_754 3_754 no
C10 H6 H9 14.6(7) 3_754 3_754 3_754 no
H1 H6 H2 35.1(11) 3_764 3_764 3_764 no
H1 H6 H4 55.4(6) 3_764 3_764 3_764 no
H1 H6 H5 80.2(16) 3_764 3_764 3_764 no
H1 H6 H6 133.1(7) 3_764 3_764 3_764 no
H1 H6 H7 78.8(12) 3_764 3_764 3_764 no
H1 H6 H7 125.5(13) 3_764 3_764 3_764 no
H1 H6 H8 174.0(18) 3_764 3_764 3_764 no
H1 H6 H8 119.9(16) 3_764 3_764 3_764 no
H1 H6 H9 71.3(10) 3_764 3_764 3_764 no
H2 H6 H4 66.2(10) 3_764 3_764 3_764 no
H2 H6 H5 66.0(18) 3_764 3_764 3_764 no
H2 H6 H6 127.4(10) 3_764 3_764 3_764 no
H2 H6 H7 108.2(14) 3_764 3_764 3_764 no
H2 H6 H7 153.8(12) 3_764 3_764 3_764 no
H2 H6 H8 138.9(18) 3_764 3_764 3_764 no
H2 H6 H8 106.1(18) 3_764 3_764 3_764 no
H2 H6 H9 70.6(13) 3_764 3_764 3_764 no
H4 H6 H5 40.9(21) . . . no
H4 H6 H6 77.7(6) . . . no
H4 H6 H7 104.2(14) . . . no
H4 H6 H7 88.0(10) . . . no
H4 H6 H8 126.1(13) . . . no
H4 H6 H8 171.9(22) . . . no
H4 H6 H9 126.7(13) . . . no
H5 H6 H6 61.7(17) . . . no
H5 H6 H7 144.9(28) . . . no
H5 H6 H7 97.9(22) . . . no
H5 H6 H8 97.8(22) . . . no
H5 H6 H8 134.9(35) . . . no
H5 H6 H9 134.7(29) . . . no
H6 H6 H7 117.1(8) 2_755 2_755 2_755 no
H6 H6 H7 44.6(8) 2_755 2_755 2_755 no
H6 H6 H8 48.8(9) 2_755 2_755 2_755 no
H6 H6 H8 106.5(12) 2_755 2_755 2_755 no
H6 H6 H9 155.5(9) 2_755 2_755 2_755 no
H7 H6 H7 72.6(13) . . . no
H7 H6 H8 105.6(15) . . . no
H7 H6 H8 80.2(16) . . . no
H7 H6 H9 62.0(14) . . . no
H7 H6 H8 60.3(12) 2_755 2_755 2_755 no
H7 H6 H8 99.8(16) 2_755 2_755 2_755 no
H7 H6 H9 127.3(18) 2_755 2_755 2_755 no
H8 H6 H8 57.8(18) 4_454 4_454 4_454 no
H8 H6 H9 106.9(13) 4_454 4_454 4_454 no
H8 H6 H9 49.2(14) 3_754 3_754 3_754 no
Cl1 H7 O1 99.0(6) . . . no
Cl1 H7 N1 84.0(8) . . . no
Cl1 H7 C1 84.2(6) . . . no
Cl1 H7 C4 68.0(6) . . . no
Cl1 H7 C5 72.1(7) . . . no
Cl1 H7 C6 75.9(6) . . . no
Cl1 H7 C7 115.1(12) . . . no
Cl1 H7 C8 145.8(24) . . . no
Cl1 H7 C8 127.1(10) . . . no
Cl1 H7 C8 69.2(6) . . . no
Cl1 H7 C9 160.8(14) . . . no
Cl1 H7 C9 145.8(11) . . . no
Cl1 H7 C10 159.2(13) . . . no
Cl1 H7 C10 75.3(7) . . . no
Cl1 H7 H2 80.9(8) . . . no
Cl1 H7 H2 93.0(8) . . . no
Cl1 H7 H3 60.8(19) . . . no
Cl1 H7 H6 70.7(10) . . . no
Cl1 H7 H6 84.8(10) . . . no
Cl1 H7 H7 61.2(6) . . . no
Cl1 H7 H8 147.6(17) . . . no
Cl1 H7 H8 92.9(13) . . . no
Cl1 H7 H8 100.9(12) . . . no
Cl1 H7 H9 62.2(9) . . . no
O1 H7 N1 41.4(4) . . . no
O1 H7 C1 20.5(2) . . . no
O1 H7 C4 62.4(5) . . . no
O1 H7 C5 83.9(6) . . . no
O1 H7 C6 61.3(5) . . . no
O1 H7 C7 50.9(6) . . . no
O1 H7 C8 71.6(14) . . . no
O1 H7 C8 57.7(5) . . . no
O1 H7 C8 131.6(9) . . . no
O1 H7 C9 97.0(10) . . . no
O1 H7 C9 72.0(5) . . . no
O1 H7 C10 87.6(7) . . . no
O1 H7 C10 157.6(11) . . . no
O1 H7 H2 74.2(7) . . . no
O1 H7 H2 51.0(7) . . . no
O1 H7 H3 68.0(10) . . . no
O1 H7 H6 96.6(10) . . . no
O1 H7 H6 82.9(9) . . . no
O1 H7 H7 127.4(5) . . . no
O1 H7 H8 112.6(16) . . . no
O1 H7 H8 129.6(12) . . . no
O1 H7 H8 136.8(14) . . . no
O1 H7 H9 150.6(13) . . . no
N1 H7 C1 24.3(2) . . . no
N1 H7 C4 22.5(3) . . . no
N1 H7 C5 42.5(5) . . . no
N1 H7 C6 94.3(7) . . . no
N1 H7 C7 33.3(4) . . . no
N1 H7 C8 67.1(14) . . . no
N1 H7 C8 46.1(5) . . . no
N1 H7 C8 151.4(9) . . . no
N1 H7 C9 101.3(11) . . . no
N1 H7 C9 67.4(6) . . . no
N1 H7 C10 88.2(8) . . . no
N1 H7 C10 116.2(11) . . . no
N1 H7 H2 109.5(8) . . . no
N1 H7 H2 90.0(9) . . . no
N1 H7 H3 93.3(9) . . . no
N1 H7 H6 55.2(9) . . . no
N1 H7 H6 43.0(8) . . . no
N1 H7 H7 142.9(5) . . . no
N1 H7 H8 124.5(14) . . . no
N1 H7 H8 92.5(12) . . . no
N1 H7 H8 175.2(13) . . . no
N1 H7 H9 110.8(13) . . . no
C1 H7 C4 42.7(3) . . . no
C1 H7 C5 65.7(5) . . . no
C1 H7 C6 70.7(5) . . . no
C1 H7 C7 47.1(5) . . . no
C1 H7 C8 76.8(14) . . . no
C1 H7 C8 57.9(5) . . . no
C1 H7 C8 136.9(8) . . . no
C1 H7 C9 108.2(10) . . . no
C1 H7 C9 77.1(6) . . . no
C1 H7 C10 96.5(7) . . . no
C1 H7 C10 138.5(11) . . . no
C1 H7 H2 85.7(7) . . . no
C1 H7 H2 65.7(8) . . . no
C1 H7 H3 72.1(7) . . . no
C1 H7 H6 78.3(9) . . . no
C1 H7 H6 67.3(8) . . . no
C1 H7 H7 129.9(5) . . . no
C1 H7 H8 128.1(16) . . . no
C1 H7 H8 116.8(12) . . . no
C1 H7 H8 155.4(15) . . . no
C1 H7 H9 130.1(13) . . . no
C4 H7 C5 24.1(2) . . . no
C4 H7 C6 104.6(6) . . . no
C4 H7 C7 47.2(6) . . . no
C4 H7 C8 78.8(17) . . . no
C4 H7 C8 59.1(5) . . . no
C4 H7 C8 136.8(9) . . . no
C4 H7 C9 110.9(11) . . . no
C4 H7 C9 78.9(6) . . . no
C4 H7 C10 98.4(8) . . . no
C4 H7 C10 95.8(9) . . . no
C4 H7 H2 119.8(7) . . . no
C4 H7 H2 106.1(8) . . . no
C4 H7 H3 98.2(13) . . . no
C4 H7 H6 36.2(7) . . . no
C4 H7 H6 30.8(5) . . . no
C4 H7 H7 129.1(5) . . . no
C4 H7 H8 132.8(14) . . . no
C4 H7 H8 77.9(11) . . . no
C4 H7 H8 160.6(15) . . . no
C4 H7 H9 88.8(11) . . . no
C5 H7 C6 127.5(7) . . . no
C5 H7 C7 51.8(7) . . . no
C5 H7 C8 74.2(18) . . . no
C5 H7 C8 59.7(5) . . . no
C5 H7 C8 130.3(9) . . . no
C5 H7 C9 99.2(10) . . . no
C5 H7 C9 74.1(6) . . . no
C5 H7 C10 89.1(7) . . . no
C5 H7 C10 73.7(7) . . . no
C5 H7 H2 141.9(7) . . . no
C5 H7 H2 130.2(9) . . . no
C5 H7 H3 118.5(17) . . . no
C5 H7 H6 12.7(6) . . . no
C5 H7 H6 12.8(5) . . . no
C5 H7 H7 125.7(5) . . . no
C5 H7 H8 116.7(15) . . . no
C5 H7 H8 53.8(9) . . . no
C5 H7 H8 138.8(13) . . . no
C5 H7 H9 69.3(9) . . . no
C6 H7 C7 112.1(10) 3_765 3_765 3_765 no
C6 H7 C8 122.3(21) 3_765 3_765 3_765 no
C6 H7 C8 116.9(8) 3_765 3_765 3_765 no
C6 H7 C8 70.3(6) 3_765 3_765 3_765 no
C6 H7 C9 121.6(14) 3_765 3_765 3_765 no
C6 H7 C9 122.7(9) 3_765 3_765 3_765 no
C6 H7 C10 124.1(10) 3_765 3_765 3_765 no
C6 H7 C10 134.9(9) 3_765 3_765 3_765 no
C6 H7 H2 15.5(4) 3_765 3_765 3_765 no
C6 H7 H2 18.2(6) 3_765 3_765 3_765 no
C6 H7 H3 15.2(18) 3_765 3_765 3_765 no
C6 H7 H6 136.2(10) 3_765 3_765 3_765 no
C6 H7 H6 135.2(9) 3_765 3_765 3_765 no
C6 H7 H7 66.5(5) 3_765 3_765 3_765 no
C6 H7 H8 112.7(18) 3_765 3_765 3_765 no
C6 H7 H8 166.2(12) 3_765 3_765 3_765 no
C6 H7 H8 87.0(11) 3_765 3_765 3_765 no
C6 H7 H9 127.1(10) 3_765 3_765 3_765 no
C7 H7 C8 33.8(10) . . . no
C7 H7 C8 12.8(3) . . . no
C7 H7 C8 175.3(10) . . . no
C7 H7 C9 68.0(8) . . . no
C7 H7 C9 34.1(4) . . . no
C7 H7 C10 54.9(6) . . . no
C7 H7 C10 111.2(11) . . . no
C7 H7 H2 123.8(12) . . . no
C7 H7 H2 99.4(12) . . . no
C7 H7 H3 118.0(12) . . . no
C7 H7 H6 61.0(11) . . . no
C7 H7 H6 42.8(10) . . . no
C7 H7 H7 176.1(7) . . . no
C7 H7 H8 91.2(13) . . . no
C7 H7 H8 79.7(12) . . . no
C7 H7 H8 142.1(12) . . . no
C7 H7 H9 114.1(14) . . . no
C8 H7 C8 21.0(11) . . . no
C8 H7 C8 141.5(17) . . . no
C8 H7 C9 34.2(9) . . . no
C8 H7 C9 0.4(10) . . . no
C8 H7 C10 21.1(10) . . . no
C8 H7 C10 100.7(16) . . . no
C8 H7 H2 124.9(23) . . . no
C8 H7 H2 104.4(22) . . . no
C8 H7 H3 135.4(28) . . . no
C8 H7 H6 77.7(20) . . . no
C8 H7 H6 61.7(18) . . . no
C8 H7 H7 150.0(14) . . . no
C8 H7 H8 57.4(15) . . . no
C8 H7 H8 71.4(18) . . . no
C8 H7 H8 108.3(17) . . . no
C8 H7 H9 110.4(19) . . . no
C8 H7 C8 162.6(8) 2_755 2_755 2_755 no
C8 H7 C9 55.2(6) 2_755 2_755 2_755 no
C8 H7 C9 21.3(2) 2_755 2_755 2_755 no
C8 H7 C10 42.2(3) 2_755 2_755 2_755 no
C8 H7 C10 108.1(8) 2_755 2_755 2_755 no
C8 H7 H2 125.7(10) 2_755 2_755 2_755 no
C8 H7 H2 101.6(11) 2_755 2_755 2_755 no
C8 H7 H3 125.6(13) 2_755 2_755 2_755 no
C8 H7 H6 66.8(9) 2_755 2_755 2_755 no
C8 H7 H6 48.8(8) 2_755 2_755 2_755 no
C8 H7 H7 171.1(4) 2_755 2_755 2_755 no
C8 H7 H8 78.4(12) 2_755 2_755 2_755 no
C8 H7 H8 76.2(10) 2_755 2_755 2_755 no
C8 H7 H8 129.3(11) 2_755 2_755 2_755 no
C8 H7 H9 113.9(10) 2_755 2_755 2_755 no
C8 H7 C9 107.4(9) 2_855 2_855 2_855 no
C8 H7 C9 141.3(7) 2_855 2_855 2_855 no
C8 H7 C10 120.4(7) 2_855 2_855 2_855 no
C8 H7 C10 67.4(5) 2_855 2_855 2_855 no
C8 H7 H2 57.8(7) 2_855 2_855 2_855 no
C8 H7 H2 82.0(9) 2_855 2_855 2_855 no
C8 H7 H3 65.4(9) 2_855 2_855 2_855 no
C8 H7 H6 120.3(11) 2_855 2_855 2_855 no
C8 H7 H6 138.3(11) 2_855 2_855 2_855 no
C8 H7 H7 8.5(4) 2_855 2_855 2_855 no
C8 H7 H8 84.1(13) 2_855 2_855 2_855 no
C8 H7 H8 98.5(9) 2_855 2_855 2_855 no
C8 H7 H8 33.2(8) 2_855 2_855 2_855 no
C8 H7 H9 65.7(7) 2_855 2_855 2_855 no
C9 H7 C9 33.9(5) . . . no
C9 H7 C10 13.1(3) . . . no
C9 H7 C10 85.9(7) . . . no
C9 H7 H2 113.9(14) . . . no
C9 H7 H2 105.4(14) . . . no
C9 H7 H3 136.3(27) . . . no
C9 H7 H6 96.9(12) . . . no
C9 H7 H6 86.6(11) . . . no
C9 H7 H7 115.9(8) . . . no
C9 H7 H8 23.3(10) . . . no
C9 H7 H8 68.5(10) . . . no
C9 H7 H8 74.1(11) . . . no
C9 H7 H9 98.9(11) . . . no
C9 H7 C10 20.9(2) 2_755 2_755 2_755 no
C9 H7 C10 100.3(6) 2_755 2_755 2_755 no
C9 H7 H2 125.2(10) 2_755 2_755 2_755 no
C9 H7 H2 104.8(11) 2_755 2_755 2_755 no
C9 H7 H3 135.8(19) 2_755 2_755 2_755 no
C9 H7 H6 77.6(9) 2_755 2_755 2_755 no
C9 H7 H6 61.7(8) 2_755 2_755 2_755 no
C9 H7 H7 149.8(4) 2_755 2_755 2_755 no
C9 H7 H8 57.2(11) 2_755 2_755 2_755 no
C9 H7 H8 71.0(9) 2_755 2_755 2_755 no
C9 H7 H8 108.0(10) 2_755 2_755 2_755 no
C9 H7 H9 110.1(9) 2_755 2_755 2_755 no
C10 H7 C10 91.0(6) . . . no
C10 H7 H2 120.0(11) . . . no
C10 H7 H2 106.4(12) . . . no
C10 H7 H3 139.2(24) . . . no
C10 H7 H6 89.0(9) . . . no
C10 H7 H6 76.4(8) . . . no
C10 H7 H7 128.9(5) . . . no
C10 H7 H8 36.3(10) . . . no
C10 H7 H8 68.1(9) . . . no
C10 H7 H8 87.2(9) . . . no
C10 H7 H9 103.3(9) . . . no
C10 H7 H2 125.0(9) 3_754 3_754 3_754 no
C10 H7 H2 149.3(11) 3_754 3_754 3_754 no
C10 H7 H3 123.9(17) 3_754 3_754 3_754 no
C10 H7 H6 60.9(8) 3_754 3_754 3_754 no
C10 H7 H6 75.0(8) 3_754 3_754 3_754 no
C10 H7 H7 69.4(5) 3_754 3_754 3_754 no
C10 H7 H8 77.7(15) 3_754 3_754 3_754 no
C10 H7 H8 31.9(7) 3_754 3_754 3_754 no
C10 H7 H8 65.5(10) 3_754 3_754 3_754 no
C10 H7 H9 13.3(7) 3_754 3_754 3_754 no
H2 H7 H2 24.4(10) 4_565 4_565 4_565 no
H2 H7 H3 23.9(18) 4_565 4_565 4_565 no
H2 H7 H6 148.4(11) 4_565 4_565 4_565 no
H2 H7 H6 150.6(9) 4_565 4_565 4_565 no
H2 H7 H7 55.7(7) 4_565 4_565 4_565 no
H2 H7 H8 100.6(17) 4_565 4_565 4_565 no
H2 H7 H8 156.2(12) 4_565 4_565 4_565 no
H2 H7 H8 71.6(11) 4_565 4_565 4_565 no
H2 H7 H9 120.4(11) 4_565 4_565 4_565 no
H2 H7 H3 33.0(19) 3_765 3_765 3_765 no
H2 H7 H6 142.0(11) 3_765 3_765 3_765 no
H2 H7 H6 133.0(12) 3_765 3_765 3_765 no
H2 H7 H7 80.1(8) 3_765 3_765 3_765 no
H2 H7 H8 101.3(19) 3_765 3_765 3_765 no
H2 H7 H8 173.8(14) 3_765 3_765 3_765 no
H2 H7 H8 89.9(13) 3_765 3_765 3_765 no
H2 H7 H9 144.2(12) 3_765 3_765 3_765 no
H3 H7 H6 124.6(21) 3_765 3_765 3_765 no
H3 H7 H6 128.7(16) 3_765 3_765 3_765 no
H3 H7 H7 59.8(9) 3_765 3_765 3_765 no
H3 H7 H8 124.5(25) 3_765 3_765 3_765 no
H3 H7 H8 152.2(23) 3_765 3_765 3_765 no
H3 H7 H8 89.2(15) 3_765 3_765 3_765 no
H3 H7 H9 114.0(18) 3_765 3_765 3_765 no
H6 H7 H6 18.3(9) . . . no
H6 H7 H7 117.1(8) . . . no
H6 H7 H8 110.7(17) . . . no
H6 H7 H8 42.6(10) . . . no
H6 H7 H8 126.2(14) . . . no
H6 H7 H9 57.0(10) . . . no
H6 H7 H7 135.4(8) 2_755 2_755 2_755 no
H6 H7 H8 105.2(15) 2_755 2_755 2_755 no
H6 H7 H8 49.5(10) 2_755 2_755 2_755 no
H6 H7 H8 136.8(13) 2_755 2_755 2_755 no
H6 H7 H9 73.5(10) 2_755 2_755 2_755 no
H7 H7 H8 92.6(12) 2_855 2_855 2_855 no
H7 H7 H8 101.2(9) 2_855 2_855 2_855 no
H7 H7 H8 41.7(9) 2_855 2_855 2_855 no
H7 H7 H9 65.6(7) 2_855 2_855 2_855 no
H8 H7 H8 72.6(10) . . . no
H8 H7 H8 50.9(17) . . . no
H8 H7 H9 90.7(17) . . . no
H8 H7 H8 87.2(8) 3_754 3_754 3_754 no
H8 H7 H9 39.2(9) 3_754 3_754 3_754 no
H8 H7 H9 71.8(13) 2_855 2_855 2_855 no
C5 H8 C7 156.2(18) 3_755 3_755 3_755 no
C5 H8 C7 45.9(6) 3_755 3_755 3_755 no
C5 H8 C8 158.2(25) 3_755 3_755 3_755 no
C5 H8 C8 142.1(14) 3_755 3_755 3_755 no
C5 H8 C8 62.1(9) 3_755 3_755 3_755 no
C5 H8 C9 140.8(33) 3_755 3_755 3_755 no
C5 H8 C9 81.1(11) 3_755 3_755 3_755 no
C5 H8 C9 123.0(13) 3_755 3_755 3_755 no
C5 H8 C9 82.9(12) 3_755 3_755 3_755 no
C5 H8 C9 71.4(9) 3_755 3_755 3_755 no
C5 H8 C10 109.0(16) 3_755 3_755 3_755 no
C5 H8 C10 82.6(11) 3_755 3_755 3_755 no
C5 H8 C10 85.2(11) 3_755 3_755 3_755 no
C5 H8 H5 13.6(10) 3_755 3_755 3_755 no
C5 H8 H6 15.9(6) 3_755 3_755 3_755 no
C5 H8 H6 9.0(8) 3_755 3_755 3_755 no
C5 H8 H7 143.9(21) 3_755 3_755 3_755 no
C5 H8 H7 62.7(10) 3_755 3_755 3_755 no
C5 H8 H7 103.4(13) 3_755 3_755 3_755 no
C5 H8 H8 92.3(17) 3_755 3_755 3_755 no
C5 H8 H8 115.4(7) 3_755 3_755 3_755 no
C5 H8 H8 95.0(18) 3_755 3_755 3_755 no
C5 H8 H8 64.6(7) 3_755 3_755 3_755 no
C5 H8 H9 85.2(15) 3_755 3_755 3_755 no
C5 H8 H9 95.0(13) 3_755 3_755 3_755 no
C7 H8 C7 151.8(16) . . . no
C7 H8 C8 15.3(5) . . . no
C7 H8 C8 21.4(3) . . . no
C7 H8 C8 131.7(15) . . . no
C7 H8 C9 21.1(19) . . . no
C7 H8 C9 79.9(12) . . . no
C7 H8 C9 43.1(6) . . . no
C7 H8 C9 115.5(14) . . . no
C7 H8 C9 120.4(13) . . . no
C7 H8 C10 57.8(11) . . . no
C7 H8 C10 84.5(12) . . . no
C7 H8 C10 117.5(14) . . . no
C7 H8 H5 143.7(17) . . . no
C7 H8 H6 162.8(20) . . . no
C7 H8 H6 151.0(21) . . . no
C7 H8 H7 40.7(10) . . . no
C7 H8 H7 124.0(14) . . . no
C7 H8 H7 86.4(11) . . . no
C7 H8 H8 67.1(15) . . . no
C7 H8 H8 51.9(7) . . . no
C7 H8 H8 101.5(19) . . . no
C7 H8 H8 128.1(7) . . . no
C7 H8 H9 81.4(14) . . . no
C7 H8 H9 75.1(11) . . . no
C7 H8 C8 155.5(22) 3_755 3_755 3_755 no
C7 H8 C8 137.4(14) 3_755 3_755 3_755 no
C7 H8 C8 20.7(3) 3_755 3_755 3_755 no
C7 H8 C9 139.4(36) 3_755 3_755 3_755 no
C7 H8 C9 126.9(12) 3_755 3_755 3_755 no
C7 H8 C9 119.5(13) 3_755 3_755 3_755 no
C7 H8 C9 37.2(6) 3_755 3_755 3_755 no
C7 H8 C9 75.9(9) 3_755 3_755 3_755 no
C7 H8 C10 107.2(18) 3_755 3_755 3_755 no
C7 H8 C10 123.7(12) 3_755 3_755 3_755 no
C7 H8 C10 41.4(6) 3_755 3_755 3_755 no
C7 H8 H5 59.5(12) 3_755 3_755 3_755 no
C7 H8 H6 45.2(11) 3_755 3_755 3_755 no
C7 H8 H6 45.9(14) 3_755 3_755 3_755 no
C7 H8 H7 144.7(19) 3_755 3_755 3_755 no
C7 H8 H7 32.6(7) 3_755 3_755 3_755 no
C7 H8 H7 106.5(13) 3_755 3_755 3_755 no
C7 H8 H8 138.1(20) 3_755 3_755 3_755 no
C7 H8 H8 111.3(6) 3_755 3_755 3_755 no
C7 H8 H8 50.6(11) 3_755 3_755 3_755 no
C7 H8 H8 68.7(6) 3_755 3_755 3_755 no
C7 H8 H9 88.0(18) 3_755 3_755 3_755 no
C7 H8 H9 132.2(13) 3_755 3_755 3_755 no
C8 H8 C8 36.7(8) . . . no
C8 H8 C8 139.3(22) . . . no
C8 H8 C9 36.3(19) . . . no
C8 H8 C9 77.1(16) . . . no
C8 H8 C9 58.4(11) . . . no
C8 H8 C9 118.9(20) . . . no
C8 H8 C9 105.1(15) . . . no
C8 H8 C10 73.0(16) . . . no
C8 H8 C10 76.7(16) . . . no
C8 H8 C10 114.8(19) . . . no
C8 H8 H5 144.8(23) . . . no
C8 H8 H6 153.9(23) . . . no
C8 H8 H6 158.3(28) . . . no
C8 H8 H7 25.5(9) . . . no
C8 H8 H7 135.9(20) . . . no
C8 H8 H7 71.1(12) . . . no
C8 H8 H8 66.4(18) . . . no
C8 H8 H8 67.2(12) . . . no
C8 H8 H8 106.7(24) . . . no
C8 H8 H8 112.8(12) . . . no
C8 H8 H9 96.6(19) . . . no
C8 H8 H9 65.2(14) . . . no
C8 H8 C8 117.1(13) 2_755 2_755 2_755 no
C8 H8 C9 2.7(25) 2_755 2_755 2_755 no
C8 H8 C9 85.1(11) 2_755 2_755 2_755 no
C8 H8 C9 21.7(3) 2_755 2_755 2_755 no
C8 H8 C9 107.9(13) 2_755 2_755 2_755 no
C8 H8 C9 141.8(14) 2_755 2_755 2_755 no
C8 H8 C10 36.4(9) 2_755 2_755 2_755 no
C8 H8 C10 96.0(12) 2_755 2_755 2_755 no
C8 H8 C10 117.6(13) 2_755 2_755 2_755 no
C8 H8 H5 134.2(14) 2_755 2_755 2_755 no
C8 H8 H6 157.2(15) 2_755 2_755 2_755 no
C8 H8 H6 134.1(17) 2_755 2_755 2_755 no
C8 H8 H7 62.1(12) 2_755 2_755 2_755 no
C8 H8 H7 105.7(12) 2_755 2_755 2_755 no
C8 H8 H7 107.8(13) 2_755 2_755 2_755 no
C8 H8 H8 71.1(15) 2_755 2_755 2_755 no
C8 H8 H8 30.5(7) 2_755 2_755 2_755 no
C8 H8 H8 93.1(17) 2_755 2_755 2_755 no
C8 H8 H8 149.5(7) 2_755 2_755 2_755 no
C8 H8 H9 60.3(12) 2_755 2_755 2_755 no
C8 H8 H9 89.9(12) 2_755 2_755 2_755 no
C8 H8 C9 119.2(35) 3_755 3_755 3_755 no
C8 H8 C9 141.8(14) 3_755 3_755 3_755 no
C8 H8 C9 100.8(13) 3_755 3_755 3_755 no
C8 H8 C9 23.2(4) 3_755 3_755 3_755 no
C8 H8 C9 93.3(12) 3_755 3_755 3_755 no
C8 H8 C10 90.3(16) 3_755 3_755 3_755 no
C8 H8 C10 143.6(14) 3_755 3_755 3_755 no
C8 H8 C10 37.6(6) 3_755 3_755 3_755 no
C8 H8 H5 75.0(13) 3_755 3_755 3_755 no
C8 H8 H6 64.8(12) 3_755 3_755 3_755 no
C8 H8 H6 59.3(15) 3_755 3_755 3_755 no
C8 H8 H7 142.5(22) 3_755 3_755 3_755 no
C8 H8 H7 16.7(5) 3_755 3_755 3_755 no
C8 H8 H7 119.1(15) 3_755 3_755 3_755 no
C8 H8 H8 148.4(20) 3_755 3_755 3_755 no
C8 H8 H8 93.3(7) 3_755 3_755 3_755 no
C8 H8 H8 32.9(9) 3_755 3_755 3_755 no
C8 H8 H8 86.7(7) 3_755 3_755 3_755 no
C8 H8 H9 75.2(18) 3_755 3_755 3_755 no
C8 H8 H9 152.8(14) 3_755 3_755 3_755 no
C9 H8 C9 82.4(34) . . . no
C9 H8 C9 22.2(19) . . . no
C9 H8 C9 110.6(36) . . . no
C9 H8 C9 141.2(33) . . . no
C9 H8 C10 36.8(17) . . . no
C9 H8 C10 93.4(35) . . . no
C9 H8 C10 120.3(37) . . . no
C9 H8 H5 132.3(34) . . . no
C9 H8 H6 155.4(35) . . . no
C9 H8 H6 133.1(35) . . . no
C9 H8 H7 61.7(26) . . . no
C9 H8 H7 107.4(32) . . . no
C9 H8 H7 107.3(30) . . . no
C9 H8 H8 68.3(34) . . . no
C9 H8 H8 31.1(27) . . . no
C9 H8 H8 95.8(38) . . . no
C9 H8 H8 148.9(27) . . . no
C9 H8 H9 60.4(22) . . . no
C9 H8 H9 87.6(33) . . . no
C9 H8 C9 90.1(12) 3_754 3_754 3_754 no
C9 H8 C9 164.0(14) 3_754 3_754 3_754 no
C9 H8 C9 84.0(10) 3_754 3_754 3_754 no
C9 H8 C10 92.2(18) 3_754 3_754 3_754 no
C9 H8 C10 20.1(3) 3_754 3_754 3_754 no
C9 H8 C10 155.5(13) 3_754 3_754 3_754 no
C9 H8 H5 67.7(11) 3_754 3_754 3_754 no
C9 H8 H6 82.9(13) 3_754 3_754 3_754 no
C9 H8 H6 82.8(16) 3_754 3_754 3_754 no
C9 H8 H7 74.6(16) 3_754 3_754 3_754 no
C9 H8 H7 133.8(14) 3_754 3_754 3_754 no
C9 H8 H7 77.4(12) 3_754 3_754 3_754 no
C9 H8 H8 14.0(7) 3_754 3_754 3_754 no
C9 H8 H8 93.3(6) 3_754 3_754 3_754 no
C9 H8 H8 170.8(19) 3_754 3_754 3_754 no
C9 H8 H8 86.7(6) 3_754 3_754 3_754 no
C9 H8 H9 92.6(21) 3_754 3_754 3_754 no
C9 H8 H9 29.7(7) 3_754 3_754 3_754 no
C9 H8 C9 98.7(13) 2_755 2_755 2_755 no
C9 H8 C9 163.4(16) 2_755 2_755 2_755 no
C9 H8 C10 14.7(6) 2_755 2_755 2_755 no
C9 H8 C10 106.2(14) 2_755 2_755 2_755 no
C9 H8 C10 114.4(14) 2_755 2_755 2_755 no
C9 H8 H5 118.7(13) 2_755 2_755 2_755 no
C9 H8 H6 138.9(15) 2_755 2_755 2_755 no
C9 H8 H6 114.3(17) 2_755 2_755 2_755 no
C9 H8 H7 83.8(15) 2_755 2_755 2_755 no
C9 H8 H7 86.9(11) 2_755 2_755 2_755 no
C9 H8 H7 129.5(15) 2_755 2_755 2_755 no
C9 H8 H8 76.9(16) 2_755 2_755 2_755 no
C9 H8 H8 8.8(8) 2_755 2_755 2_755 no
C9 H8 H8 85.0(17) 2_755 2_755 2_755 no
C9 H8 H8 171.2(8) 2_755 2_755 2_755 no
C9 H8 H9 38.8(10) 2_755 2_755 2_755 no
C9 H8 H9 104.3(14) 2_755 2_755 2_755 no
C9 H8 C9 90.8(12) 3_755 3_755 3_755 no
C9 H8 C10 93.1(18) 3_755 3_755 3_755 no
C9 H8 C10 155.0(13) 3_755 3_755 3_755 no
C9 H8 C10 20.2(3) 3_755 3_755 3_755 no
C9 H8 H5 96.3(15) 3_755 3_755 3_755 no
C9 H8 H6 81.7(14) 3_755 3_755 3_755 no
C9 H8 H6 81.5(17) 3_755 3_755 3_755 no
C9 H8 H7 119.3(20) 3_755 3_755 3_755 no
C9 H8 H7 34.8(7) 3_755 3_755 3_755 no
C9 H8 H7 106.3(14) 3_755 3_755 3_755 no
C9 H8 H8 170.4(20) 3_755 3_755 3_755 no
C9 H8 H8 93.7(7) 3_755 3_755 3_755 no
C9 H8 H8 14.8(6) 3_755 3_755 3_755 no
C9 H8 H8 86.3(7) 3_755 3_755 3_755 no
C9 H8 H9 86.2(21) 3_755 3_755 3_755 no
C9 H8 H9 153.6(13) 3_755 3_755 3_755 no
C9 H8 C10 176.1(25) 2_855 2_855 2_855 no
C9 H8 C10 65.3(8) 2_855 2_855 2_855 no
C9 H8 C10 72.4(9) 2_855 2_855 2_855 no
C9 H8 H5 73.3(9) 2_855 2_855 2_855 no
C9 H8 H6 55.7(9) 2_855 2_855 2_855 no
C9 H8 H6 80.4(13) 2_855 2_855 2_855 no
C9 H8 H7 79.7(13) 2_855 2_855 2_855 no
C9 H8 H7 108.3(14) 2_855 2_855 2_855 no
C9 H8 H7 34.0(6) 2_855 2_855 2_855 no
C9 H8 H8 95.6(15) 2_855 2_855 2_855 no
C9 H8 H8 172.3(8) 2_855 2_855 2_855 no
C9 H8 H8 102.8(16) 2_855 2_855 2_855 no
C9 H8 H8 7.7(8) 2_855 2_855 2_855 no
C9 H8 H9 156.6(19) 2_855 2_855 2_855 no
C9 H8 H9 63.9(8) 2_855 2_855 2_855 no
C10 H8 C10 110.8(20) . . . no
C10 H8 C10 111.5(20) . . . no
C10 H8 H5 106.2(16) . . . no
C10 H8 H6 124.8(18) . . . no
C10 H8 H6 100.1(19) . . . no
C10 H8 H7 98.4(20) . . . no
C10 H8 H7 75.1(15) . . . no
C10 H8 H7 144.0(21) . . . no
C10 H8 H8 80.5(21) . . . no
C10 H8 H8 6.4(13) . . . no
C10 H8 H8 81.1(20) . . . no
C10 H8 H8 173.6(13) . . . no
C10 H8 H9 24.1(9) . . . no
C10 H8 H9 112.2(21) . . . no
C10 H8 C10 137.7(11) 3_754 3_754 3_754 no
C10 H8 H5 70.8(11) 3_754 3_754 3_754 no
C10 H8 H6 78.8(12) 3_754 3_754 3_754 no
C10 H8 H6 87.2(16) 3_754 3_754 3_754 no
C10 H8 H7 65.6(15) 3_754 3_754 3_754 no
C10 H8 H7 144.1(14) 3_754 3_754 3_754 no
C10 H8 H7 58.0(10) 3_754 3_754 3_754 no
C10 H8 H8 30.3(8) 3_754 3_754 3_754 no
C10 H8 H8 110.9(7) 3_754 3_754 3_754 no
C10 H8 H8 168.0(19) 3_754 3_754 3_754 no
C10 H8 H8 69.1(7) 3_754 3_754 3_754 no
C10 H8 H9 112.6(23) 3_754 3_754 3_754 no
C10 H8 H9 13.8(6) 3_754 3_754 3_754 no
C10 H8 H5 98.5(14) 3_755 3_755 3_755 no
C10 H8 H6 78.5(13) 3_755 3_755 3_755 no
C10 H8 H6 86.8(17) 3_755 3_755 3_755 no
C10 H8 H7 106.5(17) 3_755 3_755 3_755 no
C10 H8 H7 52.6(9) 3_755 3_755 3_755 no
C10 H8 H7 86.2(11) 3_755 3_755 3_755 no
C10 H8 H8 167.9(19) 3_755 3_755 3_755 no
C10 H8 H8 111.0(6) 3_755 3_755 3_755 no
C10 H8 H8 30.4(8) 3_755 3_755 3_755 no
C10 H8 H8 69.0(6) 3_755 3_755 3_755 no
C10 H8 H9 106.5(22) 3_755 3_755 3_755 no
C10 H8 H9 133.5(12) 3_755 3_755 3_755 no
H5 H8 H6 23.2(10) 3_755 3_755 3_755 no
H5 H8 H6 16.4(15) 3_755 3_755 3_755 no
H5 H8 H7 135.2(21) 3_755 3_755 3_755 no
H5 H8 H7 73.6(13) 3_755 3_755 3_755 no
H5 H8 H7 101.5(13) 3_755 3_755 3_755 no
H5 H8 H8 78.7(16) 3_755 3_755 3_755 no
H5 H8 H8 112.4(7) 3_755 3_755 3_755 no
H5 H8 H8 107.9(20) 3_755 3_755 3_755 no
H5 H8 H8 67.6(7) 3_755 3_755 3_755 no
H5 H8 H9 84.0(15) 3_755 3_755 3_755 no
H5 H8 H9 83.9(14) 3_755 3_755 3_755 no
H6 H8 H6 24.7(13) 4 4 4 no
H6 H8 H7 131.9(19) 4 4 4 no
H6 H8 H7 70.1(13) 4 4 4 no
H6 H8 H7 88.4(12) 4 4 4 no
H6 H8 H8 95.9(18) 4 4 4 no
H6 H8 H8 131.2(9) 4 4 4 no
H6 H8 H8 95.7(20) 4 4 4 no
H6 H8 H8 48.8(9) 4 4 4 no
H6 H8 H9 100.9(16) 4 4 4 no
H6 H8 H9 89.2(14) 4 4 4 no
H6 H8 H7 151.2(25) 3_755 3_755 3_755 no
H6 H8 H7 57.2(15) 3_755 3_755 3_755 no
H6 H8 H7 112.3(17) 3_755 3_755 3_755 no
H6 H8 H8 92.5(20) 3_755 3_755 3_755 no
H6 H8 H8 106.5(12) 3_755 3_755 3_755 no
H6 H8 H8 92.1(22) 3_755 3_755 3_755 no
H6 H8 H8 73.5(12) 3_755 3_755 3_755 no
H6 H8 H9 76.2(17) 3_755 3_755 3_755 no
H6 H8 H9 100.3(18) 3_755 3_755 3_755 no
H7 H8 H7 150.2(24) . . . no
H7 H8 H7 45.6(12) . . . no
H7 H8 H8 69.1(18) . . . no
H7 H8 H8 92.6(12) . . . no
H7 H8 H8 112.5(24) . . . no
H7 H8 H8 87.4(12) . . . no
H7 H8 H9 121.8(22) . . . no
H7 H8 H9 52.0(14) . . . no
H7 H8 H7 135.8(18) 3_755 3_755 3_755 no
H7 H8 H8 135.7(20) 3_755 3_755 3_755 no
H7 H8 H8 78.8(9) 3_755 3_755 3_755 no
H7 H8 H8 38.3(11) 3_755 3_755 3_755 no
H7 H8 H8 101.2(9) 3_755 3_755 3_755 no
H7 H8 H9 58.6(17) 3_755 3_755 3_755 no
H7 H8 H9 157.5(16) 3_755 3_755 3_755 no
H7 H8 H8 82.9(15) 2_855 2_855 2_855 no
H7 H8 H8 138.3(9) 2_855 2_855 2_855 no
H7 H8 H8 111.7(18) 2_855 2_855 2_855 no
H7 H8 H8 41.7(9) 2_855 2_855 2_855 no
H7 H8 H9 165.5(25) 2_855 2_855 2_855 no
H7 H8 H9 48.4(9) 2_855 2_855 2_855 no
H8 H8 H8 80.8(13) 3_754 3_754 3_754 no
H8 H8 H8 161.6(26) 3_754 3_754 3_754 no
H8 H8 H8 99.2(13) 3_754 3_754 3_754 no
H8 H8 H9 85.0(24) 3_754 3_754 3_754 no
H8 H8 H9 34.9(9) 3_754 3_754 3_754 no
H8 H8 H8 80.8(13) 2_755 2_755 2_755 no
H8 H8 H8 180.00000(10) 2_755 2_755 2_755 no
H8 H8 H9 30.4(13) 2_755 2_755 2_755 no
H8 H8 H9 110.7(7) 2_755 2_755 2_755 no
H8 H8 H8 99.2(13) 3_755 3_755 3_755 no
H8 H8 H9 78.7(23) 3_755 3_755 3_755 no
H8 H8 H9 159.5(20) 3_755 3_755 3_755 no
H8 H8 H9 149.6(13) 2_855 2_855 2_855 no
H8 H8 H9 69.3(7) 2_855 2_855 2_855 no
H9 H8 H9 119.9(26) . . . no
Cl1 H9 C5 65.4(5) 3_755 3_755 3_755 no
Cl1 H9 C5 65.4(5) 3_755 3_755 3_755 no
Cl1 H9 C7 176.7(18) 3_755 3_755 3_755 no
Cl1 H9 C8 157.9(5) 3_755 3_755 3_755 no
Cl1 H9 C8 64.7(8) 3_755 3_755 3_755 no
Cl1 H9 C8 157.9(5) 3_755 3_755 3_755 no
Cl1 H9 C8 64.7(8) 3_755 3_755 3_755 no
Cl1 H9 C9 143.6(8) 3_755 3_755 3_755 no
Cl1 H9 C9 143.6(8) 3_755 3_755 3_755 no
Cl1 H9 C10 167.8(41) 3_755 3_755 3_755 no
Cl1 H9 H2 59.7(9) 3_755 3_755 3_755 no
Cl1 H9 H2 59.7(9) 3_755 3_755 3_755 no
Cl1 H9 H6 68.2(10) 3_755 3_755 3_755 no
Cl1 H9 H6 68.2(10) 3_755 3_755 3_755 no
Cl1 H9 H7 51.7(8) 3_755 3_755 3_755 no
Cl1 H9 H7 51.7(8) 3_755 3_755 3_755 no
Cl1 H9 H8 119.4(14) 3_755 3_755 3_755 no
Cl1 H9 H8 87.6(14) 3_755 3_755 3_755 no
Cl1 H9 H8 119.4(14) 3_755 3_755 3_755 no
Cl1 H9 H8 87.6(14) 3_755 3_755 3_755 no
C5 H9 C5 124.2(10) 3_655 3_655 3_655 no
C5 H9 C7 115.4(6) 3_655 3_655 3_655 no
C5 H9 C8 136.7(9) 3_655 3_655 3_655 no
C5 H9 C8 55.2(3) 3_655 3_655 3_655 no
C5 H9 C8 94.3(3) 3_655 3_655 3_655 no
C5 H9 C8 120.0(11) 3_655 3_655 3_655 no
C5 H9 C9 151.0(13) 3_655 3_655 3_655 no
C5 H9 C9 81.0(2) 3_655 3_655 3_655 no
C5 H9 C10 116.9(7) 3_655 3_655 3_655 no
C5 H9 H2 78.6(9) 3_655 3_655 3_655 no
C5 H9 H2 54.6(7) 3_655 3_655 3_655 no
C5 H9 H6 3.5(6) 3_655 3_655 3_655 no
C5 H9 H6 127.6(13) 3_655 3_655 3_655 no
C5 H9 H7 61.2(7) 3_655 3_655 3_655 no
C5 H9 H7 104.4(11) 3_655 3_655 3_655 no
C5 H9 H8 173.3(25) 3_655 3_655 3_655 no
C5 H9 H8 82.5(9) 3_655 3_655 3_655 no
C5 H9 H8 58.0(11) 3_655 3_655 3_655 no
C5 H9 H8 119.6(13) 3_655 3_655 3_655 no
C5 H9 C7 115.4(6) 3_755 3_755 3_755 no
C5 H9 C8 94.3(3) 3_755 3_755 3_755 no
C5 H9 C8 120.0(11) 3_755 3_755 3_755 no
C5 H9 C8 136.7(9) 3_755 3_755 3_755 no
C5 H9 C8 55.2(3) 3_755 3_755 3_755 no
C5 H9 C9 81.0(2) 3_755 3_755 3_755 no
C5 H9 C9 151.0(13) 3_755 3_755 3_755 no
C5 H9 C10 116.9(7) 3_755 3_755 3_755 no
C5 H9 H2 54.6(7) 3_755 3_755 3_755 no
C5 H9 H2 78.6(9) 3_755 3_755 3_755 no
C5 H9 H6 127.6(13) 3_755 3_755 3_755 no
C5 H9 H6 3.5(6) 3_755 3_755 3_755 no
C5 H9 H7 104.4(11) 3_755 3_755 3_755 no
C5 H9 H7 61.2(7) 3_755 3_755 3_755 no
C5 H9 H8 57.9(11) 3_755 3_755 3_755 no
C5 H9 H8 119.6(13) 3_755 3_755 3_755 no
C5 H9 H8 173.3(25) 3_755 3_755 3_755 no
C5 H9 H8 82.5(9) 3_755 3_755 3_755 no
C7 H9 C8 21.7(2) . . . no
C7 H9 C8 112.9(9) . . . no
C7 H9 C8 21.7(2) . . . no
C7 H9 C8 112.9(9) . . . no
C7 H9 C9 35.9(6) . . . no
C7 H9 C9 35.9(6) . . . no
C7 H9 C10 8.9(24) . . . no
C7 H9 H2 123.5(15) . . . no
C7 H9 H2 123.5(15) . . . no
C7 H9 H6 112.4(10) . . . no
C7 H9 H6 112.4(10) . . . no
C7 H9 H7 125.5(13) . . . no
C7 H9 H7 125.5(13) . . . no
C7 H9 H8 60.2(14) . . . no
C7 H9 H8 89.3(11) . . . no
C7 H9 H8 60.2(14) . . . no
C7 H9 H8 89.3(11) . . . no
C8 H9 C8 124.9(13) . . . no
C8 H9 C8 43.3(5) . . . no
C8 H9 C8 97.2(8) . . . no
C8 H9 C9 14.4(4) . . . no
C8 H9 C9 57.4(9) . . . no
C8 H9 C10 22.9(8) . . . no
C8 H9 H2 116.7(14) . . . no
C8 H9 H2 127.4(17) . . . no
C8 H9 H6 133.9(13) . . . no
C8 H9 H6 91.2(8) . . . no
C8 H9 H7 132.8(16) . . . no
C8 H9 H7 112.0(11) . . . no
C8 H9 H8 38.5(13) . . . no
C8 H9 H8 95.9(12) . . . no
C8 H9 H8 81.6(15) . . . no
C8 H9 H8 80.9(10) . . . no
C8 H9 C8 97.2(8) 4_455 4_455 4_455 no
C8 H9 C8 74.6(10) 4_455 4_455 4_455 no
C8 H9 C9 128.4(19) 4_455 4_455 4_455 no
C8 H9 C9 85.1(10) 4_455 4_455 4_455 no
C8 H9 C10 106.1(27) 4_455 4_455 4_455 no
C8 H9 H2 118.4(11) 4_455 4_455 4_455 no
C8 H9 H2 102.4(9) 4_455 4_455 4_455 no
C8 H9 H6 54.0(11) 4_455 4_455 4_455 no
C8 H9 H6 121.0(17) 4_455 4_455 4_455 no
C8 H9 H7 15.6(5) 4_455 4_455 4_455 no
C8 H9 H7 62.5(10) 4_455 4_455 4_455 no
C8 H9 H8 130.4(24) 4_455 4_455 4_455 no
C8 H9 H8 30.8(8) 4_455 4_455 4_455 no
C8 H9 H8 66.7(16) 4_455 4_455 4_455 no
C8 H9 H8 64.5(11) 4_455 4_455 4_455 no
C8 H9 C8 124.9(13) 2_755 2_755 2_755 no
C8 H9 C9 57.4(9) 2_755 2_755 2_755 no
C8 H9 C9 14.4(4) 2_755 2_755 2_755 no
C8 H9 C10 22.9(8) 2_755 2_755 2_755 no
C8 H9 H2 127.4(17) 2_755 2_755 2_755 no
C8 H9 H2 116.7(14) 2_755 2_755 2_755 no
C8 H9 H6 91.2(8) 2_755 2_755 2_755 no
C8 H9 H6 133.9(13) 2_755 2_755 2_755 no
C8 H9 H7 112.0(11) 2_755 2_755 2_755 no
C8 H9 H7 132.8(16) 2_755 2_755 2_755 no
C8 H9 H8 81.6(15) 2_755 2_755 2_755 no
C8 H9 H8 80.9(10) 2_755 2_755 2_755 no
C8 H9 H8 38.5(13) 2_755 2_755 2_755 no
C8 H9 H8 95.9(12) 2_755 2_755 2_755 no
C8 H9 C9 85.1(10) 3_755 3_755 3_755 no
C8 H9 C9 128.4(19) 3_755 3_755 3_755 no
C8 H9 C10 106.1(27) 3_755 3_755 3_755 no
C8 H9 H2 102.4(9) 3_755 3_755 3_755 no
C8 H9 H2 118.4(11) 3_755 3_755 3_755 no
C8 H9 H6 121.0(17) 3_755 3_755 3_755 no
C8 H9 H6 54.0(11) 3_755 3_755 3_755 no
C8 H9 H7 62.5(10) 3_755 3_755 3_755 no
C8 H9 H7 15.6(5) 3_755 3_755 3_755 no
C8 H9 H8 66.7(16) 3_755 3_755 3_755 no
C8 H9 H8 64.5(11) 3_755 3_755 3_755 no
C8 H9 H8 130.4(24) 3_755 3_755 3_755 no
C8 H9 H8 30.8(8) 3_755 3_755 3_755 no
C9 H9 C9 71.3(12) . . . no
C9 H9 C10 35.9(7) . . . no
C9 H9 H2 112.1(15) . . . no
C9 H9 H2 128.8(21) . . . no
C9 H9 H6 148.3(16) . . . no
C9 H9 H6 77.8(6) . . . no
C9 H9 H7 131.6(22) . . . no
C9 H9 H7 100.5(13) . . . no
C9 H9 H8 24.2(12) . . . no
C9 H9 H8 97.7(17) . . . no
C9 H9 H8 95.4(17) . . . no
C9 H9 H8 73.8(13) . . . no
C9 H9 C10 35.9(7) 2_755 2_755 2_755 no
C9 H9 H2 128.8(21) 2_755 2_755 2_755 no
C9 H9 H2 112.1(15) 2_755 2_755 2_755 no
C9 H9 H6 77.8(6) 2_755 2_755 2_755 no
C9 H9 H6 148.3(16) 2_755 2_755 2_755 no
C9 H9 H7 100.5(13) 2_755 2_755 2_755 no
C9 H9 H7 131.6(22) 2_755 2_755 2_755 no
C9 H9 H8 95.4(17) 2_755 2_755 2_755 no
C9 H9 H8 73.8(13) 2_755 2_755 2_755 no
C9 H9 H8 24.2(12) 2_755 2_755 2_755 no
C9 H9 H8 97.7(17) 2_755 2_755 2_755 no
C10 H9 H2 132.1(37) . . . no
C10 H9 H2 132.1(37) . . . no
C10 H9 H6 113.7(10) . . . no
C10 H9 H6 113.7(10) . . . no
C10 H9 H7 117.8(32) . . . no
C10 H9 H7 117.8(32) . . . no
C10 H9 H8 59.6(13) . . . no
C10 H9 H8 81.1(29) . . . no
C10 H9 H8 59.6(13) . . . no
C10 H9 H8 81.1(29) . . . no
H2 H9 H2 24.9(11) 1_545 1_545 1_545 no
H2 H9 H6 81.7(13) 1_545 1_545 1_545 no
H2 H9 H6 57.6(12) 1_545 1_545 1_545 no
H2 H9 H7 109.5(13) 1_545 1_545 1_545 no
H2 H9 H7 98.9(12) 1_545 1_545 1_545 no
H2 H9 H8 99.6(17) 1_545 1_545 1_545 no
H2 H9 H8 146.7(15) 1_545 1_545 1_545 no
H2 H9 H8 122.6(21) 1_545 1_545 1_545 no
H2 H9 H8 133.1(13) 1_545 1_545 1_545 no
H2 H9 H6 57.6(12) 2_745 2_745 2_745 no
H2 H9 H6 81.7(13) 2_745 2_745 2_745 no
H2 H9 H7 98.9(12) 2_745 2_745 2_745 no
H2 H9 H7 109.4(13) 2_745 2_745 2_745 no
H2 H9 H8 122.6(21) 2_745 2_745 2_745 no
H2 H9 H8 133.1(13) 2_745 2_745 2_745 no
H2 H9 H8 99.6(17) 2_745 2_745 2_745 no
H2 H9 H8 146.7(15) 2_745 2_745 2_745 no
H6 H9 H6 131.1(18) 4_455 4_455 4_455 no
H6 H9 H7 61.0(13) 4_455 4_455 4_455 no
H6 H9 H7 105.5(17) 4_455 4_455 4_455 no
H6 H9 H8 171.9(25) 4_455 4_455 4_455 no
H6 H9 H8 80.4(14) 4_455 4_455 4_455 no
H6 H9 H8 54.6(13) 4_455 4_455 4_455 no
H6 H9 H8 118.4(19) 4_455 4_455 4_455 no
H6 H9 H7 105.5(17) 3_755 3_755 3_755 no
H6 H9 H7 61.0(13) 3_755 3_755 3_755 no
H6 H9 H8 54.6(13) 3_755 3_755 3_755 no
H6 H9 H8 118.4(19) 3_755 3_755 3_755 no
H6 H9 H8 171.9(25) 3_755 3_755 3_755 no
H6 H9 H8 80.4(14) 3_755 3_755 3_755 no
H7 H9 H7 48.8(14) 4_455 4_455 4_455 no
H7 H9 H8 125.3(25) 4_455 4_455 4_455 no
H7 H9 H8 37.3(10) 4_455 4_455 4_455 no
H7 H9 H8 82.2(18) 4_455 4_455 4_455 no
H7 H9 H8 59.8(13) 4_455 4_455 4_455 no
H7 H9 H8 82.2(18) 3_755 3_755 3_755 no
H7 H9 H8 59.8(13) 3_755 3_755 3_755 no
H7 H9 H8 125.3(25) 3_755 3_755 3_755 no
H7 H9 H8 37.3(10) 3_755 3_755 3_755 no
H8 H9 H8 102.0(21) . . . no
H8 H9 H8 119.1(26) . . . no
H8 H9 H8 66.4(16) . . . no
H8 H9 H8 66.4(16) 4_455 4_455 4_455 no
H8 H9 H8 41.4(14) 4_455 4_455 4_455 no
H8 H9 H8 102.0(21) 2_755 2_755 2_755 no

loop_
_geom_bond_atom_site_label_1
_geom_bond_atom_site_label_2
_geom_bond_distance
_geom_bond_site_symmetry_1
_geom_bond_site_symmetry_2
_geom_bond_publ_flag
Cl1 H1 2.01(6) . . no
Cl1 H3 2.66(9) . . no
Cl1 H7 2.68(3) . . no
Cl1 H7 2.68(3) . . no
O1 C1 1.215(3) . . ?
N1 C1 1.399(3) . . ?
N1 C4 1.353(3) . . ?
N1 C7 1.455(3) . . ?
N2 C1 1.374(3) . . ?
N2 C2 1.335(3) . . ?
N2 H1 1.07(5) . . no
C2 C3 1.376(3) . . ?
C2 C6 1.493(3) . . ?
C2 H1 1.91(6) . . no
C3 C4 1.386(3) . . ?
C3 H4 0.90(4) . . no
C4 C5 1.476(3) . . ?
C4 H4 1.97(4) . . no
C5 H5 0.91(6) . . no
C5 H6 0.90(3) . . no
C5 H6 0.90(3) . . no
C6 H2 1.01(3) . . no
C6 H2 1.01(3) . . no
C6 H3 1.02(9) . . no
C7 C8 1.374(2) . . ?
C7 C8 1.374(2) . . ?
C8 C9 1.394(3) . . ?
C8 H7 1.04(3) . . no
C9 C10 1.370(3) . . ?
C9 H8 0.96(5) . . no
C10 H9 0.95(4) . . no

loop_
_geom_contact_atom_site_label_1
_geom_contact_atom_site_label_2
_geom_contact_distance
_geom_contact_site_symmetry_1
_geom_contact_site_symmetry_2
_geom_contact_publ_flag
? ? ? ? ? ?

loop_
_geom_hbond_atom_site_label_D
_geom_hbond_atom_site_label_H
_geom_hbond_atom_site_label_A
_geom_hbond_distance_DH
_geom_hbond_distance_HA
_geom_hbond_distance_DA
_geom_hbond_angle_DHA
_geom_hbond_site_symmetry_A
? ? ? ? ? ? ? ?

loop_
_geom_torsion_atom_site_label_1
_geom_torsion_atom_site_label_2
_geom_torsion_atom_site_label_3
_geom_torsion_atom_site_label_4
_geom_torsion_site_symmetry_1
_geom_torsion_site_symmetry_2
_geom_torsion_site_symmetry_3
_geom_torsion_site_symmetry_4
_geom_torsion
_geom_torsion_publ_flag
? ? ? ? ? ? ? ? ? ?
